data_4106431
loop_
_publ_author_name
'Xing Lu'
'Yongfu Lian'
'Christine M. Beavers'
'Naomi Mizorogi'
'Zdenek Slanina'
'Shigeru Nagase'
'Takeshi Akasaka'

_publ_section_title
;
 Crystallographic X-ray Analyses of Yb@C2v(3)-C80 Reveal a Feasible Rule
 That Governs the Location of a Rare Earth Metal inside a Medium-Sized
 Fullerene
;
_journal_name_full 'Journal of the American Chemical Society'
_journal_page_first 10772
_journal_page_last 10775
_journal_paper_doi 10.1021/ja204653z
_journal_volume 133
_journal_year 2011
_chemical_formula_moiety 'Yb C116 H44N4Ni, 1.5 (C6H6) (C1 S2)'
_chemical_formula_sum 'C126 H53 N4 Ni S2 Yb'
_chemical_formula_weight 1918.59
_chemical_name_common Yb@C80Ni(OEP)
_chemical_name_systematic
;
 Yb@C80Ni(OEP)
;
_space_group_IT_number 2
_symmetry_cell_setting triclinic
_symmetry_Int_Tables_number 2
_symmetry_space_group_name_Hall '-P 1'
_symmetry_space_group_name_H-M 'P -1'
_atom_sites_solution_hydrogens geom
_atom_sites_solution_primary direct
_atom_sites_solution_secondary difmap
_audit_creation_method SHELXL-97
_cell_angle_alpha 76.616(2)
_cell_angle_beta 73.388(2)
_cell_angle_gamma 64.727(2)
_cell_formula_units_Z 2
_cell_length_a 15.506(2)
_cell_length_b 15.969(2)
_cell_length_c 17.940(3)
_cell_measurement_temperature 173(2)
_cell_volume 3818.6(9)
_computing_structure_refinement 'SHELXL-97 (Sheldrick, 1997)'
_diffrn_ambient_temperature 173(2)
_diffrn_measured_fraction_theta_full 0.968
_diffrn_measured_fraction_theta_max 0.968
_diffrn_radiation_monochromator graphite
_diffrn_radiation_source 'fine-focus sealed tube'
_diffrn_radiation_type MoK\a
_diffrn_radiation_wavelength 0.71073
_diffrn_reflns_av_R_equivalents 0.0269
_diffrn_reflns_av_sigmaI/netI 0.0396
_diffrn_reflns_limit_h_max 13
_diffrn_reflns_limit_h_min -18
_diffrn_reflns_limit_k_max 19
_diffrn_reflns_limit_k_min -18
_diffrn_reflns_limit_l_max 19
_diffrn_reflns_limit_l_min -21
_diffrn_reflns_number 17911
_diffrn_reflns_theta_full 25.03
_diffrn_reflns_theta_max 25.03
_diffrn_reflns_theta_min 1.42
_exptl_absorpt_coefficient_mu 1.587
_exptl_absorpt_correction_T_max 0.6924
_exptl_absorpt_correction_T_min 0.6145
_exptl_absorpt_correction_type numerical
_exptl_crystal_colour Black
_exptl_crystal_density_diffrn 1.669
_exptl_crystal_description Block
_exptl_crystal_F_000 1934
_exptl_crystal_size_max 0.34
_exptl_crystal_size_mid 0.29
_exptl_crystal_size_min 0.25
_refine_diff_density_max 2.508
_refine_diff_density_min -2.304
_refine_diff_density_rms 0.195
_refine_ls_extinction_method none
_refine_ls_goodness_of_fit_ref 1.243
_refine_ls_hydrogen_treatment mixed
_refine_ls_matrix_type full
_refine_ls_number_parameters 616
_refine_ls_number_reflns 13052
_refine_ls_number_restraints 100
_refine_ls_restrained_S_all 1.247
_refine_ls_R_factor_all 0.1159
_refine_ls_R_factor_gt 0.1116
_refine_ls_shift/su_max 0.063
_refine_ls_shift/su_mean 0.007
_refine_ls_structure_factor_coef Fsqd
_refine_ls_weighting_details 'calc w=1/[\s^2^(Fo^2^)+(0.0980P)^2^+43.9907P] where P=(Fo^2^+2Fc^2^)/3'
_refine_ls_weighting_scheme calc
_refine_ls_wR_factor_gt 0.2704
_refine_ls_wR_factor_ref 0.2735
_reflns_number_gt 12245
_reflns_number_total 13052
_reflns_threshold_expression >2sigma(I)
_cod_data_source_file ja204653z_si_004.cif
_cod_data_source_block ybc80niOEP_173k
_cod_original_cell_volume 3818.3(10)
_cod_database_code 4106431

loop_
_symmetry_equiv_pos_as_xyz
'x, y, z'
'-x, -y, -z'

loop_
_atom_site_label
_atom_site_type_symbol
_atom_site_fract_x
_atom_site_fract_y
_atom_site_fract_z
_atom_site_U_iso_or_equiv
_atom_site_adp_type
_atom_site_occupancy
_atom_site_symmetry_multiplicity
_atom_site_calc_flag
_atom_site_refinement_flags
_atom_site_disorder_assembly
_atom_site_disorder_group
C01N C 0.6835(6) 0.4412(6) -0.1020(5) 0.0296(3) Uani 1 1 d . . .
H01A H 0.6646 0.4313 -0.1459 0.044 Uiso 1 1 calc R . .
H01B H 0.6250 0.4683 -0.0621 0.044 Uiso 1 1 calc R . .
H01C H 0.7267 0.3813 -0.0790 0.044 Uiso 1 1 calc R . .
C02N C 0.7371(6) 0.5079(6) -0.1316(5) 0.0296(3) Uani 1 1 d . . .
H02A H 0.7950 0.4808 -0.1730 0.036 Uiso 1 1 calc R . .
H02B H 0.6934 0.5678 -0.1555 0.036 Uiso 1 1 calc R . .
C03N C 0.7696(6) 0.5266(6) -0.0678(5) 0.0296(3) Uani 1 1 d . . .
C04N C 0.7261(6) 0.5989(6) -0.0254(5) 0.0296(3) Uani 1 1 d . . .
C05N C 0.6321(6) 0.6812(6) -0.0302(5) 0.0296(3) Uani 1 1 d . . .
H05A H 0.6206 0.6930 -0.0839 0.036 Uiso 1 1 calc R . .
H05B H 0.6379 0.7370 -0.0205 0.036 Uiso 1 1 calc R . .
C06N C 0.5441(6) 0.6675(6) 0.0287(5) 0.0296(3) Uani 1 1 d . . .
H06A H 0.4849 0.7232 0.0228 0.044 Uiso 1 1 calc R . .
H06B H 0.5541 0.6575 0.0821 0.044 Uiso 1 1 calc R . .
H06C H 0.5371 0.6131 0.0189 0.044 Uiso 1 1 calc R . .
C07N C 0.7851(6) 0.5797(6) 0.0306(5) 0.0296(3) Uani 1 1 d . . .
C08N C 0.7638(6) 0.6383(6) 0.0847(5) 0.0296(3) Uani 1 1 d . . .
C09N C 0.8160(6) 0.6202(6) 0.1409(5) 0.0296(3) Uani 1 1 d . . .
C10N C 0.7898(6) 0.6792(6) 0.1996(5) 0.0296(3) Uani 1 1 d . . .
C11N C 0.7033(6) 0.7703(6) 0.2062(5) 0.0296(3) Uani 1 1 d . . .
H11A H 0.6957 0.8029 0.1529 0.036 Uiso 1 1 calc R . .
H11B H 0.7155 0.8102 0.2335 0.036 Uiso 1 1 calc R . .
C12N C 0.6078(6) 0.7580(6) 0.2510(5) 0.0296(3) Uani 1 1 d . . .
H12A H 0.5538 0.8193 0.2535 0.044 Uiso 1 1 calc R . .
H12B H 0.6142 0.7273 0.3043 0.044 Uiso 1 1 calc R . .
H12C H 0.5946 0.7196 0.2238 0.044 Uiso 1 1 calc R . .
C13N C 0.8561(6) 0.6365(6) 0.2451(5) 0.0296(3) Uani 1 1 d . . .
C14N C 0.8602(6) 0.6685(6) 0.3162(5) 0.0296(3) Uani 1 1 d . . .
H14A H 0.8306 0.7375 0.3106 0.036 Uiso 1 1 calc R . .
H14B H 0.9294 0.6485 0.3182 0.036 Uiso 1 1 calc R . .
C15N C 0.8077(6) 0.6305(6) 0.3932(5) 0.0296(3) Uani 1 1 d . . .
H15A H 0.8126 0.6544 0.4369 0.044 Uiso 1 1 calc R . .
H15B H 0.8380 0.5622 0.4002 0.044 Uiso 1 1 calc R . .
H15C H 0.7388 0.6507 0.3921 0.044 Uiso 1 1 calc R . .
C16N C 0.9242(6) 0.5510(6) 0.2140(5) 0.0296(3) Uani 1 1 d . . .
C17N C 1.0034(6) 0.4877(6) 0.2441(5) 0.0296(3) Uani 1 1 d . . .
C18N C 1.0671(6) 0.4052(6) 0.2159(5) 0.0296(3) Uani 1 1 d . . .
C19N C 1.1486(6) 0.3386(6) 0.2494(5) 0.0296(3) Uani 1 1 d . . .
C20N C 1.1772(6) 0.3487(6) 0.3192(5) 0.0296(3) Uani 1 1 d . . .
H20A H 1.2484 0.3327 0.3065 0.036 Uiso 1 1 calc R . .
H20B H 1.1444 0.4150 0.3286 0.036 Uiso 1 1 calc R . .
C21N C 1.1528(6) 0.2904(6) 0.3925(5) 0.0296(3) Uani 1 1 d . . .
H21A H 1.1724 0.3024 0.4350 0.044 Uiso 1 1 calc R . .
H21B H 1.1875 0.2243 0.3850 0.044 Uiso 1 1 calc R . .
H21C H 1.0823 0.3058 0.4061 0.044 Uiso 1 1 calc R . .
C22N C 1.1921(6) 0.2668(6) 0.2063(5) 0.0296(3) Uani 1 1 d . . .
C23N C 1.2789(6) 0.1771(6) 0.2169(5) 0.0296(3) Uani 1 1 d . . .
H23A H 1.3157 0.1855 0.2496 0.036 Uiso 1 1 calc R . .
H23B H 1.3226 0.1635 0.1651 0.036 Uiso 1 1 calc R . .
C24N C 1.2505(6) 0.0937(6) 0.2556(5) 0.0296(3) Uani 1 1 d . . .
H24A H 1.3095 0.0378 0.2615 0.044 Uiso 1 1 calc R . .
H24B H 1.2159 0.0837 0.2227 0.044 Uiso 1 1 calc R . .
H24C H 1.2079 0.1064 0.3073 0.044 Uiso 1 1 calc R . .
C25N C 1.1376(6) 0.2895(6) 0.1469(5) 0.0296(3) Uani 1 1 d . . .
C26N C 1.1594(6) 0.2308(6) 0.0920(5) 0.0296(3) Uani 1 1 d . . .
C27N C 1.1056(6) 0.2498(6) 0.0369(5) 0.0296(3) Uani 1 1 d . . .
C28N C 1.1266(6) 0.1857(6) -0.0170(5) 0.0296(3) Uani 1 1 d . . .
C29N C 1.2059(6) 0.0907(6) -0.0189(5) 0.0296(3) Uani 1 1 d . . .
H29A H 1.2640 0.0926 -0.0078 0.036 Uiso 1 1 calc R . .
H29B H 1.2243 0.0730 -0.0724 0.036 Uiso 1 1 calc R . .
C30N C 1.1780(6) 0.0170(6) 0.0389(5) 0.0296(3) Uani 1 1 d . . .
H30A H 1.2331 -0.0435 0.0349 0.044 Uiso 1 1 calc R . .
H30B H 1.1217 0.0133 0.0275 0.044 Uiso 1 1 calc R . .
H30C H 1.1611 0.0331 0.0922 0.044 Uiso 1 1 calc R . .
C31N C 1.0582(6) 0.2289(6) -0.0616(5) 0.0296(3) Uani 1 1 d . . .
C32N C 1.0436(6) 0.1927(6) -0.1252(5) 0.0296(3) Uani 1 1 d . . .
H32A H 1.1062 0.1441 -0.1474 0.036 Uiso 1 1 calc R . .
H32B H 1.0246 0.2443 -0.1678 0.036 Uiso 1 1 calc R . .
C33N C 0.9655(6) 0.1513(6) -0.0961(5) 0.0296(3) Uani 1 1 d . . .
H33A H 0.9588 0.1289 -0.1397 0.044 Uiso 1 1 calc R . .
H33B H 0.9030 0.1994 -0.0751 0.044 Uiso 1 1 calc R . .
H33C H 0.9846 0.0991 -0.0548 0.044 Uiso 1 1 calc R . .
C34N C 0.9966(6) 0.3176(6) -0.0346(5) 0.0296(3) Uani 1 1 d . . .
C35N C 0.9178(6) 0.3800(6) -0.0657(5) 0.0296(3) Uani 1 1 d . . .
C36N C 0.8551(6) 0.4637(6) -0.0377(5) 0.0296(3) Uani 1 1 d . . .
N1 N 0.8644(4) 0.4973(4) 0.0227(3) 0.0176(6) Uani 1 1 d . . .
N2 N 0.8991(4) 0.5407(4) 0.1499(3) 0.0176(6) Uani 1 1 d . . .
N3 N 1.0611(4) 0.3742(4) 0.1522(3) 0.0176(6) Uani 1 1 d . . .
N4 N 1.0251(4) 0.3302(4) 0.0263(3) 0.0176(6) Uani 1 1 d . . .
Ni1 Ni 0.96410(6) 0.43688(6) 0.08631(5) 0.0147(2) Uani 1 1 d . . .
H1 H 0.907(7) 0.363(6) -0.114(5) 0.03(2) Uiso 1 1 d . . .
H2 H 0.707(6) 0.697(6) 0.081(4) 0.013(18) Uiso 1 1 d . . .
H3 H 1.008(7) 0.511(7) 0.290(6) 0.03(3) Uiso 1 1 d . . .
H4 H 1.224(13) 0.153(13) 0.094(10) 0.12(6) Uiso 1 1 d . . .
Yb1 Yb 0.75713(13) 0.25364(11) 0.40596(12) 0.0346(4) Uani 0.612(9) 1 d P A 1
C01A C 0.5334(16) 0.3477(14) 0.1487(12) 0.0553(9) Uani 0.612(9) 1 d P A 1
C02A C 0.4910(16) 0.2873(14) 0.1959(12) 0.0553(9) Uani 0.612(9) 1 d P A 1
C03A C 0.6262(16) 0.3165(14) 0.1044(11) 0.0553(9) Uani 0.612(9) 1 d P A 1
C04A C 0.5363(16) 0.1892(15) 0.1920(12) 0.0553(9) Uani 0.612(9) 1 d P A 1
C05A C 0.4289(18) 0.2822(16) 0.4034(12) 0.0553(9) Uani 0.612(9) 1 d P A 1
C06A C 0.4422(16) 0.3233(14) 0.2668(12) 0.0553(9) Uani 0.612(9) 1 d P A 1
C07A C 0.4425(16) 0.2483(14) 0.3369(12) 0.0553(9) Uani 0.612(9) 1 d P A 1
C08A C 0.4820(16) 0.1569(14) 0.3385(12) 0.0553(9) Uani 0.612(9) 1 d P A 1
C09A C 0.5191(16) 0.0899(14) 0.4035(12) 0.0553(9) Uani 0.612(9) 1 d P A 1
C10A C 0.5343(16) 0.1186(14) 0.2583(12) 0.0553(9) Uani 0.612(9) 1 d P A 1
C11A C 0.6024(16) 0.0020(14) 0.3928(12) 0.0553(9) Uani 0.612(9) 1 d P A 1
C12A C 0.6746(16) 0.4241(14) 0.1396(12) 0.0553(9) Uani 0.612(9) 1 d P A 1
C13A C 0.5682(16) 0.4626(14) 0.1930(12) 0.0553(9) Uani 0.612(9) 1 d P A 1
C14A C 0.6956(16) 0.3551(15) 0.1010(12) 0.0553(9) Uani 0.612(9) 1 d P A 1
C15A C 0.5105(16) 0.4242(14) 0.1946(11) 0.0553(9) Uani 0.612(9) 1 d P A 1
C16A C 0.4553(16) 0.4044(14) 0.2743(12) 0.0553(9) Uani 0.612(9) 1 d P A 1
C17A C 0.4613(16) 0.4307(14) 0.3370(12) 0.0553(9) Uani 0.612(9) 1 d P A 1
C18A C 0.4468(16) 0.3782(15) 0.4070(12) 0.0553(9) Uani 0.612(9) 1 d P A 1
C19A C 0.7176(16) 0.4707(15) 0.3092(12) 0.0553(9) Uani 0.612(9) 1 d P A 1
C20A C 0.7351(16) 0.4354(14) 0.1813(12) 0.0553(9) Uani 0.612(9) 1 d P A 1
C21A C 0.6769(16) 0.4793(14) 0.2458(12) 0.0553(9) Uani 0.612(9) 1 d P A 1
C22A C 0.5302(16) 0.4713(16) 0.3392(12) 0.0553(9) Uani 0.612(9) 1 d P A 1
C23A C 0.5775(16) 0.4893(15) 0.2627(12) 0.0553(9) Uani 0.612(9) 1 d P A 1
C24A C 0.6643(16) 0.4658(14) 0.3891(12) 0.0553(9) Uani 0.612(9) 1 d P A 1
C25A C 0.5739(16) 0.4574(15) 0.4039(12) 0.0553(9) Uani 0.612(9) 1 d P A 1
C26A C 0.8167(16) 0.4100(14) 0.3070(12) 0.0553(9) Uani 0.612(9) 1 d P A 1
C27A C 0.8674(16) 0.3487(15) 0.2508(12) 0.0553(9) Uani 0.612(9) 1 d P A 1
C28A C 0.8312(16) 0.3606(14) 0.1844(12) 0.0553(9) Uani 0.612(9) 1 d P A 1
C29A C 0.8512(16) 0.2846(14) 0.1393(12) 0.0553(9) Uani 0.612(9) 1 d P A 1
C30A C 0.7876(16) 0.2859(14) 0.1036(12) 0.0553(9) Uani 0.612(9) 1 d P A 1
C31A C 0.9206(17) 0.1937(14) 0.1680(12) 0.0553(9) Uani 0.612(9) 1 d P A 1
C32A C 0.8248(16) 0.3813(14) 0.3909(12) 0.0553(9) Uani 0.612(9) 1 d P A 1
C33A C 0.8832(16) 0.3027(14) 0.4160(12) 0.0553(9) Uani 0.612(9) 1 d P A 1
C34A C 0.9483(16) 0.2320(14) 0.3584(12) 0.0553(9) Uani 0.612(9) 1 d P A 1
C35A C 0.9415(16) 0.2598(14) 0.2795(12) 0.0553(9) Uani 0.612(9) 1 d P A 1
C36A C 0.9632(17) 0.1847(14) 0.2333(12) 0.0553(9) Uani 0.612(9) 1 d P A 1
C37A C 0.7000(16) 0.3624(14) 0.5074(12) 0.0553(9) Uani 0.612(9) 1 d P A 1
C38A C 0.7270(16) 0.4177(14) 0.4371(12) 0.0553(9) Uani 0.612(9) 1 d P A 1
C39A C 0.4745(16) 0.3582(14) 0.4715(13) 0.0553(9) Uani 0.612(9) 1 d P A 1
C40A C 0.5428(16) 0.4006(14) 0.4754(12) 0.0553(9) Uani 0.612(9) 1 d P A 1
C41A C 0.6067(16) 0.3577(14) 0.5226(12) 0.0553(9) Uani 0.612(9) 1 d P A 1
C42A C 0.9117(16) 0.1116(14) 0.1715(12) 0.0553(9) Uani 0.612(9) 1 d P A 1
C43A C 0.8331(16) 0.1091(14) 0.1408(12) 0.0553(9) Uani 0.612(9) 1 d P A 1
C44A C 0.7775(16) 0.1944(15) 0.0998(12) 0.0553(9) Uani 0.612(9) 1 d P A 1
C45A C 0.6864(16) 0.2147(14) 0.0988(12) 0.0553(9) Uani 0.612(9) 1 d P A 1
C46A C 0.6390(16) 0.1527(15) 0.1393(12) 0.0553(9) Uani 0.612(9) 1 d P A 1
C47A C 0.8265(16) -0.0200(15) 0.2498(12) 0.0553(9) Uani 0.612(9) 1 d P A 1
C48A C 0.7953(16) 0.0412(14) 0.1818(12) 0.0553(9) Uani 0.612(9) 1 d P A 1
C49A C 0.6939(16) 0.0655(14) 0.1779(12) 0.0553(9) Uani 0.612(9) 1 d P A 1
C50A C 0.7644(16) -0.0558(14) 0.3094(12) 0.0553(9) Uani 0.612(9) 1 d P A 1
C51A C 0.6583(16) -0.0169(14) 0.3133(12) 0.0553(9) Uani 0.612(9) 1 d P A 1
C52A C 0.6286(17) 0.0406(14) 0.2459(13) 0.0553(9) Uani 0.612(9) 1 d P A 1
C53A C 0.9480(17) 0.0468(15) 0.2323(13) 0.0553(9) Uani 0.612(9) 1 d P A 1
C54A C 0.9183(16) -0.0456(15) 0.3536(12) 0.0553(9) Uani 0.612(9) 1 d P A 1
C55A C 0.9095(17) -0.0176(15) 0.2735(12) 0.0553(9) Uani 0.612(9) 1 d P A 1
C56A C 0.9624(16) 0.1404(14) 0.3966(12) 0.0553(9) Uani 0.612(9) 1 d P A 1
C57A C 0.9788(16) 0.0751(15) 0.3602(12) 0.0553(9) Uani 0.612(9) 1 d P A 1
C58A C 0.9832(17) 0.0923(15) 0.2775(12) 0.0553(9) Uani 0.612(9) 1 d P A 1
C59A C 0.9449(16) -0.0077(14) 0.3911(12) 0.0553(9) Uani 0.612(9) 1 d P A 1
C60A C 0.8328(16) -0.0444(15) 0.4842(12) 0.0553(9) Uani 0.612(9) 1 d P A 1
C61A C 0.8421(16) -0.0775(15) 0.4122(12) 0.0553(9) Uani 0.612(9) 1 d P A 1
C62A C 0.7699(16) -0.0787(15) 0.3912(12) 0.0553(9) Uani 0.612(9) 1 d P A 1
C63A C 0.7366(16) -0.0121(14) 0.5295(12) 0.0553(9) Uani 0.612(9) 1 d P A 1
C64A C 0.9062(16) 0.1477(14) 0.4790(12) 0.0553(9) Uani 0.612(9) 1 d P A 1
C65A C 0.8685(16) 0.0809(14) 0.5131(11) 0.0553(9) Uani 0.612(9) 1 d P A 1
C66A C 0.8917(16) -0.0018(14) 0.4729(12) 0.0553(9) Uani 0.612(9) 1 d P A 1
C67A C 0.7237(16) 0.2151(14) 0.5672(11) 0.0553(9) Uani 0.612(9) 1 d P A 1
C68A C 0.7654(16) 0.2811(14) 0.5342(12) 0.0553(9) Uani 0.612(9) 1 d P A 1
C69A C 0.8647(16) 0.2435(14) 0.4869(12) 0.0553(9) Uani 0.612(9) 1 d P A 1
C70A C 0.7053(16) 0.0716(14) 0.5695(12) 0.0553(9) Uani 0.612(9) 1 d P A 1
C71A C 0.7658(16) 0.1172(14) 0.5632(12) 0.0553(9) Uani 0.612(9) 1 d P A 1
C72A C 0.4877(16) 0.2693(14) 0.5184(13) 0.0553(9) Uani 0.612(9) 1 d P A 1
C73A C 0.6044(16) 0.1208(14) 0.5670(12) 0.0553(9) Uani 0.612(9) 1 d P A 1
C74A C 0.5656(16) 0.2201(14) 0.5632(12) 0.0553(9) Uani 0.612(9) 1 d P A 1
C75A C 0.6217(16) 0.2657(14) 0.5647(12) 0.0553(9) Uani 0.612(9) 1 d P A 1
C76A C 0.6722(17) -0.0448(15) 0.4353(12) 0.0553(9) Uani 0.612(9) 1 d P A 1
C77A C 0.6616(16) -0.0147(15) 0.5051(12) 0.0553(9) Uani 0.612(9) 1 d P A 1
C78A C 0.5748(16) 0.0739(14) 0.5275(12) 0.0553(9) Uani 0.612(9) 1 d P A 1
C79A C 0.5085(17) 0.1236(15) 0.4748(12) 0.0553(9) Uani 0.612(9) 1 d P A 1
C80A C 0.4610(18) 0.2248(15) 0.4772(12) 0.0553(9) Uani 0.612(9) 1 d P A 1
Yb2 Yb 0.7510(3) 0.2796(5) 0.3783(5) 0.0642(14) Uani 0.388(9) 1 d P A 2
C01B C 0.5257(10) 0.3105(11) 0.1539(7) 0.0546(14) Uani 0.388(9) 1 d PGD A 2
C02B C 0.4860(10) 0.2499(12) 0.2115(7) 0.0546(14) Uani 0.388(9) 1 d PGD A 2
C03B C 0.6208(11) 0.2724(15) 0.1041(8) 0.0546(14) Uani 0.388(9) 1 d PGD A 2
C04B C 0.5389(18) 0.1508(11) 0.2167(11) 0.0546(14) Uani 0.388(9) 1 d PG A 2
C05B C 0.429(2) 0.288(2) 0.4228(7) 0.0546(14) Uani 0.388(9) 1 d PGD A 2
C06B C 0.4394(11) 0.2934(11) 0.2822(7) 0.0546(14) Uani 0.388(9) 1 d PGD A 2
C07B C 0.4374(11) 0.2372(12) 0.3622(11) 0.0546(14) Uani 0.388(9) 1 d PG A 2
C08B C 0.4906(10) 0.1378(11) 0.3679(9) 0.0546(14) Uani 0.388(9) 1 d PG A 2
C09B C 0.5258(14) 0.0878(13) 0.4382(9) 0.0546(14) Uani 0.388(9) 1 d PG A 2
C10B C 0.5302(16) 0.0935(13) 0.2972(10) 0.0546(14) Uani 0.388(9) 1 d PG A 2
C11B C 0.6039(14) -0.0053(13) 0.4342(13) 0.0546(14) Uani 0.388(9) 1 d PG A 2
C12B C 0.6522(18) 0.4030(14) 0.1311(9) 0.0546(14) Uani 0.388(9) 1 d PGD A 2
C13B C 0.5655(11) 0.4409(9) 0.1763(8) 0.0546(14) Uani 0.388(9) 1 d PGD A 2
C14B C 0.6935(13) 0.3195(12) 0.0947(10) 0.0546(14) Uani 0.388(9) 1 d PGD A 2
C15B C 0.4998(10) 0.3942(11) 0.1897(6) 0.0546(14) Uani 0.388(9) 1 d PGD A 2
C16B C 0.4447(10) 0.3796(11) 0.2675(7) 0.0546(14) Uani 0.388(9) 1 d PGD A 2
C17B C 0.4594(11) 0.4061(11) 0.3327(7) 0.0546(14) Uani 0.388(9) 1 d PG A 2
C18B C 0.4279(15) 0.3648(15) 0.4103(6) 0.0546(14) Uani 0.388(9) 1 d PGD A 2
C19B C 0.7202(11) 0.4722(15) 0.2776(8) 0.0546(14) Uani 0.388(9) 1 d PGD A 2
C20B C 0.7266(11) 0.4145(18) 0.1583(9) 0.0546(14) Uani 0.388(9) 1 d PGD A 2
C21B C 0.6744(10) 0.4776(12) 0.2165(7) 0.0546(14) Uani 0.388(9) 1 d PGD A 2
C22B C 0.5303(11) 0.4640(19) 0.3173(10) 0.0546(14) Uani 0.388(9) 1 d PG A 2
C23B C 0.5744(9) 0.4856(15) 0.2366(9) 0.0546(14) Uani 0.388(9) 1 d PGD A 2
C24B C 0.6655(12) 0.4754(18) 0.3573(8) 0.0546(14) Uani 0.388(9) 1 d PGD A 2
C25B C 0.5741(14) 0.463(2) 0.3744(14) 0.0546(14) Uani 0.388(9) 1 d PG A 2
C26B C 0.8156(13) 0.4177(16) 0.2775(10) 0.0546(14) Uani 0.388(9) 1 d PGD A 2
C27B C 0.8619(10) 0.3421(14) 0.2304(9) 0.0546(14) Uani 0.388(9) 1 d PG A 2
C28B C 0.8186(10) 0.3442(11) 0.1683(8) 0.0546(14) Uani 0.388(9) 1 d PG A 2
C29B C 0.8465(11) 0.2599(12) 0.1351(9) 0.0546(14) Uani 0.388(9) 1 d PG A 2
C30B C 0.7836(14) 0.2522(16) 0.0940(11) 0.0546(14) Uani 0.388(9) 1 d PGD A 2
C31B C 0.9155(18) 0.1696(14) 0.1613(10) 0.0546(14) Uani 0.388(9) 1 d PGD A 2
C32B C 0.8293(12) 0.3984(10) 0.3538(12) 0.0546(14) Uani 0.388(9) 1 d PGD A 2
C33B C 0.8995(11) 0.3119(10) 0.3817(9) 0.0546(14) Uani 0.388(9) 1 d PGD A 2
C34B C 0.9542(10) 0.2401(9) 0.3313(8) 0.0546(14) Uani 0.388(9) 1 d PGD A 2
C35B C 0.9328(10) 0.2509(10) 0.2559(7) 0.0546(14) Uani 0.388(9) 1 d PG A 2
C36B C 0.9631(13) 0.1683(11) 0.2196(8) 0.0546(14) Uani 0.388(9) 1 d PGD A 2
C37B C 0.7133(10) 0.3900(12) 0.4804(8) 0.0546(14) Uani 0.388(9) 1 d PGD A 2
C38B C 0.7375(11) 0.4362(11) 0.4032(9) 0.0546(14) Uani 0.388(9) 1 d PGD A 2
C39B C 0.4786(9) 0.3769(13) 0.4732(12) 0.0546(14) Uani 0.388(9) 1 d PGD A 2
C40B C 0.5543(9) 0.4130(10) 0.4547(9) 0.0546(14) Uani 0.388(9) 1 d PG A 2
C41B C 0.6197(9) 0.3825(11) 0.5070(8) 0.0546(14) Uani 0.388(9) 1 d PGD A 2
C42B C 0.9082(16) 0.0836(16) 0.1701(12) 0.0546(14) Uani 0.388(9) 1 d PGD A 2
C43B C 0.8270(9) 0.0753(13) 0.1576(11) 0.0546(14) Uani 0.388(9) 1 d PG A 2
C44B C 0.7749(10) 0.1542(14) 0.1083(11) 0.0546(14) Uani 0.388(9) 1 d PGD A 2
C45B C 0.6731(10) 0.1785(13) 0.1130(11) 0.0546(14) Uani 0.388(9) 1 d PGD A 2
C46B C 0.6249(11) 0.1205(16) 0.1646(14) 0.0546(14) Uani 0.388(9) 1 d PG A 2
C47B C 0.8193(17) -0.0410(16) 0.2763(13) 0.0546(14) Uani 0.388(9) 1 d PG A 2
C48B C 0.7781(12) 0.0180(12) 0.2104(10) 0.0546(14) Uani 0.388(9) 1 d PG A 2
C49B C 0.6751(14) 0.0437(16) 0.2080(12) 0.0546(14) Uani 0.388(9) 1 d PG A 2
C50B C 0.7466(12) -0.0610(12) 0.3447(10) 0.0546(14) Uani 0.388(9) 1 d PG A 2
C51B C 0.6439(11) -0.0249(15) 0.3462(12) 0.0546(14) Uani 0.388(9) 1 d PG A 2
C52B C 0.6065(12) 0.0281(15) 0.2777(14) 0.0546(14) Uani 0.388(9) 1 d PG A 2
C53B C 0.9457(13) 0.0286(15) 0.2416(11) 0.0546(14) Uani 0.388(9) 1 d PGD A 2
C54B C 0.9111(13) -0.0478(16) 0.3761(9) 0.0546(14) Uani 0.388(9) 1 d PGD A 2
C55B C 0.9035(19) -0.0317(19) 0.2986(9) 0.0546(14) Uani 0.388(9) 1 d PG A 2
C56B C 0.9712(17) 0.1592(12) 0.3708(11) 0.0546(14) Uani 0.388(9) 1 d PGD A 2
C57B C 0.9790(10) 0.0775(9) 0.3446(7) 0.0546(14) Uani 0.388(9) 1 d PG A 2
C58B C 0.9874(15) 0.0774(14) 0.2628(7) 0.0546(14) Uani 0.388(9) 1 d PGD A 2
C59B C 0.9540(11) 0.0070(10) 0.4011(7) 0.0546(14) Uani 0.388(9) 1 d PGD A 2
C60B C 0.8383(19) -0.0221(19) 0.5046(9) 0.0546(14) Uani 0.388(9) 1 d PGD A 2
C61B C 0.8509(13) -0.0713(13) 0.4353(10) 0.0546(14) Uani 0.388(9) 1 d PGD A 2
C62B C 0.7672(17) -0.0786(17) 0.4217(12) 0.0546(14) Uani 0.388(9) 1 d PG A 2
C63B C 0.7431(10) 0.0122(12) 0.5524(10) 0.0546(14) Uani 0.388(9) 1 d PGD A 2
C64B C 0.9204(16) 0.1733(13) 0.4574(10) 0.0546(14) Uani 0.388(9) 1 d PGD A 2
C65B C 0.8698(12) 0.1137(10) 0.5016(8) 0.0546(14) Uani 0.388(9) 1 d PG A 2
C66B C 0.9017(9) 0.0230(10) 0.4781(8) 0.0546(14) Uani 0.388(9) 1 d PGD A 2
C67B C 0.7345(9) 0.2466(10) 0.5549(7) 0.0546(14) Uani 0.388(9) 1 d PGD A 2
C68B C 0.7861(10) 0.3037(10) 0.5075(9) 0.0546(14) Uani 0.388(9) 1 d PGD A 2
C69B C 0.8813(11) 0.2615(14) 0.4589(10) 0.0546(14) Uani 0.388(9) 1 d PGD A 2
C70B C 0.7110(12) 0.0983(10) 0.5778(12) 0.0546(14) Uani 0.388(9) 1 d PGD A 2
C71B C 0.7756(9) 0.1478(9) 0.5509(10) 0.0546(14) Uani 0.388(9) 1 d PG A 2
C72B C 0.4908(10) 0.2931(15) 0.5212(13) 0.0546(14) Uani 0.388(9) 1 d PGD A 2
C73B C 0.6125(10) 0.1481(9) 0.5771(7) 0.0546(14) Uani 0.388(9) 1 d PGD A 2
C74B C 0.5733(10) 0.2476(9) 0.5598(12) 0.0546(14) Uani 0.388(9) 1 d PG A 2
C75B C 0.6319(13) 0.2982(11) 0.5565(13) 0.0546(14) Uani 0.388(9) 1 d PGD A 2
C76B C 0.6695(18) -0.0375(13) 0.4653(11) 0.0546(14) Uani 0.388(9) 1 d PG A 2
C77B C 0.6588(11) 0.0077(9) 0.5307(9) 0.0546(14) Uani 0.612(9) 1 d PGD A 2
C78B C 0.5785(9) 0.0943(10) 0.5473(11) 0.0546(14) Uani 0.388(9) 1 d PGD A 2
C79B C 0.515(2) 0.1335(16) 0.4984(19) 0.0546(14) Uani 0.388(9) 1 d PG A 2
C80B C 0.469(2) 0.2333(15) 0.4965(17) 0.0546(14) Uani 0.388(9) 1 d PGD A 2
C1S C 0.2925(9) 0.7960(9) 0.2382(7) 0.056(3) Uani 1 1 d . . .
S1 S 0.1967(3) 0.8825(3) 0.2439(3) 0.0821(11) Uani 1 1 d . . .
S2 S 0.3864(3) 0.7058(4) 0.2367(3) 0.0948(14) Uani 1 1 d . . .
C1Y C 0.4722(15) 0.9342(13) 1.0512(14) 0.112(7) Uani 1 1 d . . .
H1Y H 0.4523 0.8892 1.0882 0.134 Uiso 1 1 calc R . .
C2Y C 0.4751(13) 0.9400(13) 0.9755(11) 0.083(4) Uiso 1 1 d . . .
H2Y H 0.4585 0.8977 0.9586 0.100 Uiso 1 1 calc R . .
C3Y C 0.5003(13) 1.0025(13) 0.9236(11) 0.095(6) Uani 1 1 d . . .
H3Y H 0.5005 1.0063 0.8699 0.113 Uiso 1 1 calc R . .
C1Z C 0.0273(9) 0.6822(9) 0.4132(7) 0.056(3) Uani 1 1 d . . .
H1Z H -0.0344 0.7204 0.4408 0.067 Uiso 1 1 calc R . .
C2Z C 0.0662(9) 0.7136(8) 0.3383(8) 0.059(3) Uani 1 1 d . . .
H2Z H 0.0325 0.7748 0.3150 0.071 Uiso 1 1 calc R . .
C3Z C 0.1512(9) 0.6584(9) 0.2985(9) 0.064(3) Uani 1 1 d . . .
H3Z H 0.1753 0.6787 0.2456 0.076 Uiso 1 1 calc R . .
C4Z C 0.2041(10) 0.5717(10) 0.3337(10) 0.074(4) Uani 1 1 d . . .
H4Z H 0.2658 0.5344 0.3055 0.089 Uiso 1 1 calc R . .
C5Z C 0.1699(11) 0.5392(8) 0.4073(8) 0.066(4) Uani 1 1 d . . .
H5Z H 0.2070 0.4798 0.4313 0.079 Uiso 1 1 calc R . .
C6Z C 0.0793(11) 0.5944(10) 0.4476(8) 0.067(4) Uani 1 1 d . . .
H6Z H 0.0529 0.5717 0.4989 0.080 Uiso 1 1 calc R . .

loop_
_atom_site_aniso_label
_atom_site_aniso_U_11
_atom_site_aniso_U_22
_atom_site_aniso_U_33
_atom_site_aniso_U_23
_atom_site_aniso_U_13
_atom_site_aniso_U_12
C01N 0.0334(8) 0.0332(8) 0.0245(7) -0.0013(6) -0.0076(6) -0.0153(6)
C02N 0.0334(8) 0.0332(8) 0.0245(7) -0.0013(6) -0.0076(6) -0.0153(6)
C03N 0.0334(8) 0.0332(8) 0.0245(7) -0.0013(6) -0.0076(6) -0.0153(6)
C04N 0.0334(8) 0.0332(8) 0.0245(7) -0.0013(6) -0.0076(6) -0.0153(6)
C05N 0.0334(8) 0.0332(8) 0.0245(7) -0.0013(6) -0.0076(6) -0.0153(6)
C06N 0.0334(8) 0.0332(8) 0.0245(7) -0.0013(6) -0.0076(6) -0.0153(6)
C07N 0.0334(8) 0.0332(8) 0.0245(7) -0.0013(6) -0.0076(6) -0.0153(6)
C08N 0.0334(8) 0.0332(8) 0.0245(7) -0.0013(6) -0.0076(6) -0.0153(6)
C09N 0.0334(8) 0.0332(8) 0.0245(7) -0.0013(6) -0.0076(6) -0.0153(6)
C10N 0.0334(8) 0.0332(8) 0.0245(7) -0.0013(6) -0.0076(6) -0.0153(6)
C11N 0.0334(8) 0.0332(8) 0.0245(7) -0.0013(6) -0.0076(6) -0.0153(6)
C12N 0.0334(8) 0.0332(8) 0.0245(7) -0.0013(6) -0.0076(6) -0.0153(6)
C13N 0.0334(8) 0.0332(8) 0.0245(7) -0.0013(6) -0.0076(6) -0.0153(6)
C14N 0.0334(8) 0.0332(8) 0.0245(7) -0.0013(6) -0.0076(6) -0.0153(6)
C15N 0.0334(8) 0.0332(8) 0.0245(7) -0.0013(6) -0.0076(6) -0.0153(6)
C16N 0.0334(8) 0.0332(8) 0.0245(7) -0.0013(6) -0.0076(6) -0.0153(6)
C17N 0.0334(8) 0.0332(8) 0.0245(7) -0.0013(6) -0.0076(6) -0.0153(6)
C18N 0.0334(8) 0.0332(8) 0.0245(7) -0.0013(6) -0.0076(6) -0.0153(6)
C19N 0.0334(8) 0.0332(8) 0.0245(7) -0.0013(6) -0.0076(6) -0.0153(6)
C20N 0.0334(8) 0.0332(8) 0.0245(7) -0.0013(6) -0.0076(6) -0.0153(6)
C21N 0.0334(8) 0.0332(8) 0.0245(7) -0.0013(6) -0.0076(6) -0.0153(6)
C22N 0.0334(8) 0.0332(8) 0.0245(7) -0.0013(6) -0.0076(6) -0.0153(6)
C23N 0.0334(8) 0.0332(8) 0.0245(7) -0.0013(6) -0.0076(6) -0.0153(6)
C24N 0.0334(8) 0.0332(8) 0.0245(7) -0.0013(6) -0.0076(6) -0.0153(6)
C25N 0.0334(8) 0.0332(8) 0.0245(7) -0.0013(6) -0.0076(6) -0.0153(6)
C26N 0.0334(8) 0.0332(8) 0.0245(7) -0.0013(6) -0.0076(6) -0.0153(6)
C27N 0.0334(8) 0.0332(8) 0.0245(7) -0.0013(6) -0.0076(6) -0.0153(6)
C28N 0.0334(8) 0.0332(8) 0.0245(7) -0.0013(6) -0.0076(6) -0.0153(6)
C29N 0.0334(8) 0.0332(8) 0.0245(7) -0.0013(6) -0.0076(6) -0.0153(6)
C30N 0.0334(8) 0.0332(8) 0.0245(7) -0.0013(6) -0.0076(6) -0.0153(6)
C31N 0.0334(8) 0.0332(8) 0.0245(7) -0.0013(6) -0.0076(6) -0.0153(6)
C32N 0.0334(8) 0.0332(8) 0.0245(7) -0.0013(6) -0.0076(6) -0.0153(6)
C33N 0.0334(8) 0.0332(8) 0.0245(7) -0.0013(6) -0.0076(6) -0.0153(6)
C34N 0.0334(8) 0.0332(8) 0.0245(7) -0.0013(6) -0.0076(6) -0.0153(6)
C35N 0.0334(8) 0.0332(8) 0.0245(7) -0.0013(6) -0.0076(6) -0.0153(6)
C36N 0.0334(8) 0.0332(8) 0.0245(7) -0.0013(6) -0.0076(6) -0.0153(6)
N1 0.0216(15) 0.0213(15) 0.0139(14) -0.0012(12) -0.0037(12) -0.0124(13)
N2 0.0216(15) 0.0213(15) 0.0139(14) -0.0012(12) -0.0037(12) -0.0124(13)
N3 0.0216(15) 0.0213(15) 0.0139(14) -0.0012(12) -0.0037(12) -0.0124(13)
N4 0.0216(15) 0.0213(15) 0.0139(14) -0.0012(12) -0.0037(12) -0.0124(13)
Ni1 0.0183(5) 0.0191(5) 0.0102(4) 0.0005(3) -0.0039(3) -0.0109(4)
Yb1 0.0436(5) 0.0402(6) 0.0332(7) -0.0067(5) -0.0204(5) -0.0197(4)
C01A 0.0652(17) 0.0518(15) 0.0507(15) 0.0015(11) -0.0116(11) -0.0288(12)
C02A 0.0652(17) 0.0518(15) 0.0507(15) 0.0015(11) -0.0116(11) -0.0288(12)
C03A 0.0652(17) 0.0518(15) 0.0507(15) 0.0015(11) -0.0116(11) -0.0288(12)
C04A 0.0652(17) 0.0518(15) 0.0507(15) 0.0015(11) -0.0116(11) -0.0288(12)
C05A 0.0652(17) 0.0518(15) 0.0507(15) 0.0015(11) -0.0116(11) -0.0288(12)
C06A 0.0652(17) 0.0518(15) 0.0507(15) 0.0015(11) -0.0116(11) -0.0288(12)
C07A 0.0652(17) 0.0518(15) 0.0507(15) 0.0015(11) -0.0116(11) -0.0288(12)
C08A 0.0652(17) 0.0518(15) 0.0507(15) 0.0015(11) -0.0116(11) -0.0288(12)
C09A 0.0652(17) 0.0518(15) 0.0507(15) 0.0015(11) -0.0116(11) -0.0288(12)
C10A 0.0652(17) 0.0518(15) 0.0507(15) 0.0015(11) -0.0116(11) -0.0288(12)
C11A 0.0652(17) 0.0518(15) 0.0507(15) 0.0015(11) -0.0116(11) -0.0288(12)
C12A 0.0652(17) 0.0518(15) 0.0507(15) 0.0015(11) -0.0116(11) -0.0288(12)
C13A 0.0652(17) 0.0518(15) 0.0507(15) 0.0015(11) -0.0116(11) -0.0288(12)
C14A 0.0652(17) 0.0518(15) 0.0507(15) 0.0015(11) -0.0116(11) -0.0288(12)
C15A 0.0652(17) 0.0518(15) 0.0507(15) 0.0015(11) -0.0116(11) -0.0288(12)
C16A 0.0652(17) 0.0518(15) 0.0507(15) 0.0015(11) -0.0116(11) -0.0288(12)
C17A 0.0652(17) 0.0518(15) 0.0507(15) 0.0015(11) -0.0116(11) -0.0288(12)
C18A 0.0652(17) 0.0518(15) 0.0507(15) 0.0015(11) -0.0116(11) -0.0288(12)
C19A 0.0652(17) 0.0518(15) 0.0507(15) 0.0015(11) -0.0116(11) -0.0288(12)
C20A 0.0652(17) 0.0518(15) 0.0507(15) 0.0015(11) -0.0116(11) -0.0288(12)
C21A 0.0652(17) 0.0518(15) 0.0507(15) 0.0015(11) -0.0116(11) -0.0288(12)
C22A 0.0652(17) 0.0518(15) 0.0507(15) 0.0015(11) -0.0116(11) -0.0288(12)
C23A 0.0652(17) 0.0518(15) 0.0507(15) 0.0015(11) -0.0116(11) -0.0288(12)
C24A 0.0652(17) 0.0518(15) 0.0507(15) 0.0015(11) -0.0116(11) -0.0288(12)
C25A 0.0652(17) 0.0518(15) 0.0507(15) 0.0015(11) -0.0116(11) -0.0288(12)
C26A 0.0652(17) 0.0518(15) 0.0507(15) 0.0015(11) -0.0116(11) -0.0288(12)
C27A 0.0652(17) 0.0518(15) 0.0507(15) 0.0015(11) -0.0116(11) -0.0288(12)
C28A 0.0652(17) 0.0518(15) 0.0507(15) 0.0015(11) -0.0116(11) -0.0288(12)
C29A 0.0652(17) 0.0518(15) 0.0507(15) 0.0015(11) -0.0116(11) -0.0288(12)
C30A 0.0652(17) 0.0518(15) 0.0507(15) 0.0015(11) -0.0116(11) -0.0288(12)
C31A 0.0652(17) 0.0518(15) 0.0507(15) 0.0015(11) -0.0116(11) -0.0288(12)
C32A 0.0652(17) 0.0518(15) 0.0507(15) 0.0015(11) -0.0116(11) -0.0288(12)
C33A 0.0652(17) 0.0518(15) 0.0507(15) 0.0015(11) -0.0116(11) -0.0288(12)
C34A 0.0652(17) 0.0518(15) 0.0507(15) 0.0015(11) -0.0116(11) -0.0288(12)
C35A 0.0652(17) 0.0518(15) 0.0507(15) 0.0015(11) -0.0116(11) -0.0288(12)
C36A 0.0652(17) 0.0518(15) 0.0507(15) 0.0015(11) -0.0116(11) -0.0288(12)
C37A 0.0652(17) 0.0518(15) 0.0507(15) 0.0015(11) -0.0116(11) -0.0288(12)
C38A 0.0652(17) 0.0518(15) 0.0507(15) 0.0015(11) -0.0116(11) -0.0288(12)
C39A 0.0652(17) 0.0518(15) 0.0507(15) 0.0015(11) -0.0116(11) -0.0288(12)
C40A 0.0652(17) 0.0518(15) 0.0507(15) 0.0015(11) -0.0116(11) -0.0288(12)
C41A 0.0652(17) 0.0518(15) 0.0507(15) 0.0015(11) -0.0116(11) -0.0288(12)
C42A 0.0652(17) 0.0518(15) 0.0507(15) 0.0015(11) -0.0116(11) -0.0288(12)
C43A 0.0652(17) 0.0518(15) 0.0507(15) 0.0015(11) -0.0116(11) -0.0288(12)
C44A 0.0652(17) 0.0518(15) 0.0507(15) 0.0015(11) -0.0116(11) -0.0288(12)
C45A 0.0652(17) 0.0518(15) 0.0507(15) 0.0015(11) -0.0116(11) -0.0288(12)
C46A 0.0652(17) 0.0518(15) 0.0507(15) 0.0015(11) -0.0116(11) -0.0288(12)
C47A 0.0652(17) 0.0518(15) 0.0507(15) 0.0015(11) -0.0116(11) -0.0288(12)
C48A 0.0652(17) 0.0518(15) 0.0507(15) 0.0015(11) -0.0116(11) -0.0288(12)
C49A 0.0652(17) 0.0518(15) 0.0507(15) 0.0015(11) -0.0116(11) -0.0288(12)
C50A 0.0652(17) 0.0518(15) 0.0507(15) 0.0015(11) -0.0116(11) -0.0288(12)
C51A 0.0652(17) 0.0518(15) 0.0507(15) 0.0015(11) -0.0116(11) -0.0288(12)
C52A 0.0652(17) 0.0518(15) 0.0507(15) 0.0015(11) -0.0116(11) -0.0288(12)
C53A 0.0652(17) 0.0518(15) 0.0507(15) 0.0015(11) -0.0116(11) -0.0288(12)
C54A 0.0652(17) 0.0518(15) 0.0507(15) 0.0015(11) -0.0116(11) -0.0288(12)
C55A 0.0652(17) 0.0518(15) 0.0507(15) 0.0015(11) -0.0116(11) -0.0288(12)
C56A 0.0652(17) 0.0518(15) 0.0507(15) 0.0015(11) -0.0116(11) -0.0288(12)
C57A 0.0652(17) 0.0518(15) 0.0507(15) 0.0015(11) -0.0116(11) -0.0288(12)
C58A 0.0652(17) 0.0518(15) 0.0507(15) 0.0015(11) -0.0116(11) -0.0288(12)
C59A 0.0652(17) 0.0518(15) 0.0507(15) 0.0015(11) -0.0116(11) -0.0288(12)
C60A 0.0652(17) 0.0518(15) 0.0507(15) 0.0015(11) -0.0116(11) -0.0288(12)
C61A 0.0652(17) 0.0518(15) 0.0507(15) 0.0015(11) -0.0116(11) -0.0288(12)
C62A 0.0652(17) 0.0518(15) 0.0507(15) 0.0015(11) -0.0116(11) -0.0288(12)
C63A 0.0652(17) 0.0518(15) 0.0507(15) 0.0015(11) -0.0116(11) -0.0288(12)
C64A 0.0652(17) 0.0518(15) 0.0507(15) 0.0015(11) -0.0116(11) -0.0288(12)
C65A 0.0652(17) 0.0518(15) 0.0507(15) 0.0015(11) -0.0116(11) -0.0288(12)
C66A 0.0652(17) 0.0518(15) 0.0507(15) 0.0015(11) -0.0116(11) -0.0288(12)
C67A 0.0652(17) 0.0518(15) 0.0507(15) 0.0015(11) -0.0116(11) -0.0288(12)
C68A 0.0652(17) 0.0518(15) 0.0507(15) 0.0015(11) -0.0116(11) -0.0288(12)
C69A 0.0652(17) 0.0518(15) 0.0507(15) 0.0015(11) -0.0116(11) -0.0288(12)
C70A 0.0652(17) 0.0518(15) 0.0507(15) 0.0015(11) -0.0116(11) -0.0288(12)
C71A 0.0652(17) 0.0518(15) 0.0507(15) 0.0015(11) -0.0116(11) -0.0288(12)
C72A 0.0652(17) 0.0518(15) 0.0507(15) 0.0015(11) -0.0116(11) -0.0288(12)
C73A 0.0652(17) 0.0518(15) 0.0507(15) 0.0015(11) -0.0116(11) -0.0288(12)
C74A 0.0652(17) 0.0518(15) 0.0507(15) 0.0015(11) -0.0116(11) -0.0288(12)
C75A 0.0652(17) 0.0518(15) 0.0507(15) 0.0015(11) -0.0116(11) -0.0288(12)
C76A 0.0652(17) 0.0518(15) 0.0507(15) 0.0015(11) -0.0116(11) -0.0288(12)
C77A 0.0652(17) 0.0518(15) 0.0507(15) 0.0015(11) -0.0116(11) -0.0288(12)
C78A 0.0652(17) 0.0518(15) 0.0507(15) 0.0015(11) -0.0116(11) -0.0288(12)
C79A 0.0652(17) 0.0518(15) 0.0507(15) 0.0015(11) -0.0116(11) -0.0288(12)
C80A 0.0652(17) 0.0518(15) 0.0507(15) 0.0015(11) -0.0116(11) -0.0288(12)
Yb2 0.0574(13) 0.087(3) 0.079(3) -0.053(2) 0.0075(15) -0.0500(16)
C01B 0.055(2) 0.066(3) 0.048(2) -0.0016(18) 0.0011(16) -0.039(2)
C02B 0.055(2) 0.066(3) 0.048(2) -0.0016(18) 0.0011(16) -0.039(2)
C03B 0.055(2) 0.066(3) 0.048(2) -0.0016(18) 0.0011(16) -0.039(2)
C04B 0.055(2) 0.066(3) 0.048(2) -0.0016(18) 0.0011(16) -0.039(2)
C05B 0.055(2) 0.066(3) 0.048(2) -0.0016(18) 0.0011(16) -0.039(2)
C06B 0.055(2) 0.066(3) 0.048(2) -0.0016(18) 0.0011(16) -0.039(2)
C07B 0.055(2) 0.066(3) 0.048(2) -0.0016(18) 0.0011(16) -0.039(2)
C08B 0.055(2) 0.066(3) 0.048(2) -0.0016(18) 0.0011(16) -0.039(2)
C09B 0.055(2) 0.066(3) 0.048(2) -0.0016(18) 0.0011(16) -0.039(2)
C10B 0.055(2) 0.066(3) 0.048(2) -0.0016(18) 0.0011(16) -0.039(2)
C11B 0.055(2) 0.066(3) 0.048(2) -0.0016(18) 0.0011(16) -0.039(2)
C12B 0.055(2) 0.066(3) 0.048(2) -0.0016(18) 0.0011(16) -0.039(2)
C13B 0.055(2) 0.066(3) 0.048(2) -0.0016(18) 0.0011(16) -0.039(2)
C14B 0.055(2) 0.066(3) 0.048(2) -0.0016(18) 0.0011(16) -0.039(2)
C15B 0.055(2) 0.066(3) 0.048(2) -0.0016(18) 0.0011(16) -0.039(2)
C16B 0.055(2) 0.066(3) 0.048(2) -0.0016(18) 0.0011(16) -0.039(2)
C17B 0.055(2) 0.066(3) 0.048(2) -0.0016(18) 0.0011(16) -0.039(2)
C18B 0.055(2) 0.066(3) 0.048(2) -0.0016(18) 0.0011(16) -0.039(2)
C19B 0.055(2) 0.066(3) 0.048(2) -0.0016(18) 0.0011(16) -0.039(2)
C20B 0.055(2) 0.066(3) 0.048(2) -0.0016(18) 0.0011(16) -0.039(2)
C21B 0.055(2) 0.066(3) 0.048(2) -0.0016(18) 0.0011(16) -0.039(2)
C22B 0.055(2) 0.066(3) 0.048(2) -0.0016(18) 0.0011(16) -0.039(2)
C23B 0.055(2) 0.066(3) 0.048(2) -0.0016(18) 0.0011(16) -0.039(2)
C24B 0.055(2) 0.066(3) 0.048(2) -0.0016(18) 0.0011(16) -0.039(2)
C25B 0.055(2) 0.066(3) 0.048(2) -0.0016(18) 0.0011(16) -0.039(2)
C26B 0.055(2) 0.066(3) 0.048(2) -0.0016(18) 0.0011(16) -0.039(2)
C27B 0.055(2) 0.066(3) 0.048(2) -0.0016(18) 0.0011(16) -0.039(2)
C28B 0.055(2) 0.066(3) 0.048(2) -0.0016(18) 0.0011(16) -0.039(2)
C29B 0.055(2) 0.066(3) 0.048(2) -0.0016(18) 0.0011(16) -0.039(2)
C30B 0.055(2) 0.066(3) 0.048(2) -0.0016(18) 0.0011(16) -0.039(2)
C31B 0.055(2) 0.066(3) 0.048(2) -0.0016(18) 0.0011(16) -0.039(2)
C32B 0.055(2) 0.066(3) 0.048(2) -0.0016(18) 0.0011(16) -0.039(2)
C33B 0.055(2) 0.066(3) 0.048(2) -0.0016(18) 0.0011(16) -0.039(2)
C34B 0.055(2) 0.066(3) 0.048(2) -0.0016(18) 0.0011(16) -0.039(2)
C35B 0.055(2) 0.066(3) 0.048(2) -0.0016(18) 0.0011(16) -0.039(2)
C36B 0.055(2) 0.066(3) 0.048(2) -0.0016(18) 0.0011(16) -0.039(2)
C37B 0.055(2) 0.066(3) 0.048(2) -0.0016(18) 0.0011(16) -0.039(2)
C38B 0.055(2) 0.066(3) 0.048(2) -0.0016(18) 0.0011(16) -0.039(2)
C39B 0.055(2) 0.066(3) 0.048(2) -0.0016(18) 0.0011(16) -0.039(2)
C40B 0.055(2) 0.066(3) 0.048(2) -0.0016(18) 0.0011(16) -0.039(2)
C41B 0.055(2) 0.066(3) 0.048(2) -0.0016(18) 0.0011(16) -0.039(2)
C42B 0.055(2) 0.066(3) 0.048(2) -0.0016(18) 0.0011(16) -0.039(2)
C43B 0.055(2) 0.066(3) 0.048(2) -0.0016(18) 0.0011(16) -0.039(2)
C44B 0.055(2) 0.066(3) 0.048(2) -0.0016(18) 0.0011(16) -0.039(2)
C45B 0.055(2) 0.066(3) 0.048(2) -0.0016(18) 0.0011(16) -0.039(2)
C46B 0.055(2) 0.066(3) 0.048(2) -0.0016(18) 0.0011(16) -0.039(2)
C47B 0.055(2) 0.066(3) 0.048(2) -0.0016(18) 0.0011(16) -0.039(2)
C48B 0.055(2) 0.066(3) 0.048(2) -0.0016(18) 0.0011(16) -0.039(2)
C49B 0.055(2) 0.066(3) 0.048(2) -0.0016(18) 0.0011(16) -0.039(2)
C50B 0.055(2) 0.066(3) 0.048(2) -0.0016(18) 0.0011(16) -0.039(2)
C51B 0.055(2) 0.066(3) 0.048(2) -0.0016(18) 0.0011(16) -0.039(2)
C52B 0.055(2) 0.066(3) 0.048(2) -0.0016(18) 0.0011(16) -0.039(2)
C53B 0.055(2) 0.066(3) 0.048(2) -0.0016(18) 0.0011(16) -0.039(2)
C54B 0.055(2) 0.066(3) 0.048(2) -0.0016(18) 0.0011(16) -0.039(2)
C55B 0.055(2) 0.066(3) 0.048(2) -0.0016(18) 0.0011(16) -0.039(2)
C56B 0.055(2) 0.066(3) 0.048(2) -0.0016(18) 0.0011(16) -0.039(2)
C57B 0.055(2) 0.066(3) 0.048(2) -0.0016(18) 0.0011(16) -0.039(2)
C58B 0.055(2) 0.066(3) 0.048(2) -0.0016(18) 0.0011(16) -0.039(2)
C59B 0.055(2) 0.066(3) 0.048(2) -0.0016(18) 0.0011(16) -0.039(2)
C60B 0.055(2) 0.066(3) 0.048(2) -0.0016(18) 0.0011(16) -0.039(2)
C61B 0.055(2) 0.066(3) 0.048(2) -0.0016(18) 0.0011(16) -0.039(2)
C62B 0.055(2) 0.066(3) 0.048(2) -0.0016(18) 0.0011(16) -0.039(2)
C63B 0.055(2) 0.066(3) 0.048(2) -0.0016(18) 0.0011(16) -0.039(2)
C64B 0.055(2) 0.066(3) 0.048(2) -0.0016(18) 0.0011(16) -0.039(2)
C65B 0.055(2) 0.066(3) 0.048(2) -0.0016(18) 0.0011(16) -0.039(2)
C66B 0.055(2) 0.066(3) 0.048(2) -0.0016(18) 0.0011(16) -0.039(2)
C67B 0.055(2) 0.066(3) 0.048(2) -0.0016(18) 0.0011(16) -0.039(2)
C68B 0.055(2) 0.066(3) 0.048(2) -0.0016(18) 0.0011(16) -0.039(2)
C69B 0.055(2) 0.066(3) 0.048(2) -0.0016(18) 0.0011(16) -0.039(2)
C70B 0.055(2) 0.066(3) 0.048(2) -0.0016(18) 0.0011(16) -0.039(2)
C71B 0.055(2) 0.066(3) 0.048(2) -0.0016(18) 0.0011(16) -0.039(2)
C72B 0.055(2) 0.066(3) 0.048(2) -0.0016(18) 0.0011(16) -0.039(2)
C73B 0.055(2) 0.066(3) 0.048(2) -0.0016(18) 0.0011(16) -0.039(2)
C74B 0.055(2) 0.066(3) 0.048(2) -0.0016(18) 0.0011(16) -0.039(2)
C75B 0.055(2) 0.066(3) 0.048(2) -0.0016(18) 0.0011(16) -0.039(2)
C76B 0.055(2) 0.066(3) 0.048(2) -0.0016(18) 0.0011(16) -0.039(2)
C77B 0.055(2) 0.066(3) 0.048(2) -0.0016(18) 0.0011(16) -0.039(2)
C78B 0.055(2) 0.066(3) 0.048(2) -0.0016(18) 0.0011(16) -0.039(2)
C79B 0.055(2) 0.066(3) 0.048(2) -0.0016(18) 0.0011(16) -0.039(2)
C80B 0.055(2) 0.066(3) 0.048(2) -0.0016(18) 0.0011(16) -0.039(2)
C1S 0.065(7) 0.069(8) 0.043(6) -0.009(5) -0.010(5) -0.033(6)
S1 0.090(3) 0.055(2) 0.091(3) -0.0006(19) -0.037(2) -0.0131(19)
S2 0.057(2) 0.110(3) 0.100(3) -0.043(3) -0.004(2) -0.009(2)
C1Y 0.099(14) 0.067(11) 0.140(18) -0.006(11) -0.020(12) -0.012(10)
C3Y 0.090(12) 0.089(12) 0.089(12) -0.030(10) -0.036(10) -0.001(10)
C1Z 0.044(6) 0.065(8) 0.061(7) -0.028(6) -0.015(5) -0.010(6)
C2Z 0.051(7) 0.040(6) 0.080(9) -0.019(6) -0.013(6) -0.006(5)
C3Z 0.055(7) 0.053(7) 0.084(9) -0.016(6) -0.007(6) -0.024(6)
C4Z 0.052(7) 0.064(8) 0.094(11) -0.032(8) -0.024(7) 0.005(6)
C5Z 0.087(9) 0.038(6) 0.074(9) -0.021(6) -0.047(8) 0.000(6)
C6Z 0.085(10) 0.072(9) 0.059(7) -0.014(6) -0.035(7) -0.030(8)

loop_
_atom_type_symbol
_atom_type_description
_atom_type_scat_dispersion_real
_atom_type_scat_dispersion_imag
_atom_type_scat_source
C C 0.0033 0.0016 'International Tables Vol C Tables 4.2.6.8 and 6.1.1.4'
N N 0.0061 0.0033 'International Tables Vol C Tables 4.2.6.8 and 6.1.1.4'
Ni Ni 0.3393 1.1124 'International Tables Vol C Tables 4.2.6.8 and 6.1.1.4'
Yb Yb -0.3850 5.5486 'International Tables Vol C Tables 4.2.6.8 and 6.1.1.4'
S S 0.1246 0.1234 'International Tables Vol C Tables 4.2.6.8 and 6.1.1.4'
H H 0.0000 0.0000 'International Tables Vol C Tables 4.2.6.8 and 6.1.1.4'

loop_
_geom_angle_atom_site_label_1
_geom_angle_atom_site_label_2
_geom_angle_atom_site_label_3
_geom_angle
_geom_angle_site_symmetry_1
_geom_angle_site_symmetry_3
C02N C01N H01A 109.5 . .
C02N C01N H01B 109.5 . .
H01A C01N H01B 109.5 . .
C02N C01N H01C 109.5 . .
H01A C01N H01C 109.5 . .
H01B C01N H01C 109.5 . .
C03N C02N C01N 113.1(7) . .
C03N C02N H02A 109.0 . .
C01N C02N H02A 109.0 . .
C03N C02N H02B 109.0 . .
C01N C02N H02B 109.0 . .
H02A C02N H02B 107.8 . .
C04N C03N C36N 106.4(7) . .
C04N C03N C02N 129.4(8) . .
C36N C03N C02N 124.2(8) . .
C03N C04N C07N 106.5(8) . .
C03N C04N C05N 128.1(8) . .
C07N C04N C05N 125.3(8) . .
C04N C05N C06N 113.1(7) . .
C04N C05N H05A 109.0 . .
C06N C05N H05A 109.0 . .
C04N C05N H05B 109.0 . .
C06N C05N H05B 109.0 . .
H05A C05N H05B 107.8 . .
C05N C06N H06A 109.5 . .
C05N C06N H06B 109.5 . .
H06A C06N H06B 109.5 . .
C05N C06N H06C 109.5 . .
H06A C06N H06C 109.5 . .
H06B C06N H06C 109.5 . .
N1 C07N C08N 124.6(8) . .
N1 C07N C04N 111.8(7) . .
C08N C07N C04N 123.6(8) . .
C09N C08N C07N 125.0(9) . .
C09N C08N H2 119(5) . .
C07N C08N H2 116(5) . .
C08N C09N N2 124.4(8) . .
C08N C09N C10N 124.4(8) . .
N2 C09N C10N 111.1(7) . .
C13N C10N C09N 106.9(8) . .
C13N C10N C11N 128.8(8) . .
C09N C10N C11N 124.4(7) . .
C10N C11N C12N 112.7(7) . .
C10N C11N H11A 109.0 . .
C12N C11N H11A 109.0 . .
C10N C11N H11B 109.0 . .
C12N C11N H11B 109.0 . .
H11A C11N H11B 107.8 . .
C11N C12N H12A 109.5 . .
C11N C12N H12B 109.5 . .
H12A C12N H12B 109.5 . .
C11N C12N H12C 109.5 . .
H12A C12N H12C 109.5 . .
H12B C12N H12C 109.5 . .
C10N C13N C16N 107.0(7) . .
C10N C13N C14N 128.1(8) . .
C16N C13N C14N 124.9(8) . .
C13N C14N C15N 113.6(7) . .
C13N C14N H14A 108.8 . .
C15N C14N H14A 108.8 . .
C13N C14N H14B 108.8 . .
C15N C14N H14B 108.8 . .
H14A C14N H14B 107.7 . .
C14N C15N H15A 109.5 . .
C14N C15N H15B 109.5 . .
H15A C15N H15B 109.5 . .
C14N C15N H15C 109.5 . .
H15A C15N H15C 109.5 . .
H15B C15N H15C 109.5 . .
C17N C16N N2 124.2(8) . .
C17N C16N C13N 124.9(8) . .
N2 C16N C13N 110.9(7) . .
C18N C17N C16N 125.1(8) . .
C18N C17N H3 125(6) . .
C16N C17N H3 110(6) . .
C17N C18N N3 124.6(8) . .
C17N C18N C19N 124.4(8) . .
N3 C18N C19N 111.0(7) . .
C22N C19N C18N 106.5(7) . .
C22N C19N C20N 127.8(8) . .
C18N C19N C20N 125.8(8) . .
C21N C20N C19N 114.9(7) . .
C21N C20N H20A 108.5 . .
C19N C20N H20A 108.5 . .
C21N C20N H20B 108.5 . .
C19N C20N H20B 108.5 . .
H20A C20N H20B 107.5 . .
C20N C21N H21A 109.5 . .
C20N C21N H21B 109.5 . .
H21A C21N H21B 109.5 . .
C20N C21N H21C 109.5 . .
H21A C21N H21C 109.5 . .
H21B C21N H21C 109.5 . .
C19N C22N C25N 106.7(8) . .
C19N C22N C23N 128.8(8) . .
C25N C22N C23N 124.5(8) . .
C22N C23N C24N 113.0(7) . .
C22N C23N H23A 109.0 . .
C24N C23N H23A 109.0 . .
C22N C23N H23B 109.0 . .
C24N C23N H23B 109.0 . .
H23A C23N H23B 107.8 . .
C23N C24N H24A 109.5 . .
C23N C24N H24B 109.5 . .
H24A C24N H24B 109.5 . .
C23N C24N H24C 109.5 . .
H24A C24N H24C 109.5 . .
H24B C24N H24C 109.5 . .
N3 C25N C26N 124.6(8) . .
N3 C25N C22N 111.9(7) . .
C26N C25N C22N 123.5(8) . .
C27N C26N C25N 124.1(8) . .
C27N C26N H4 114(9) . .
C25N C26N H4 122(9) . .
C26N C27N N4 125.3(8) . .
C26N C27N C28N 123.2(8) . .
N4 C27N C28N 111.4(7) . .
C31N C28N C27N 105.9(8) . .
C31N C28N C29N 128.8(8) . .
C27N C28N C29N 125.3(8) . .
C28N C29N C30N 113.5(7) . .
C28N C29N H29A 108.9 . .
C30N C29N H29A 108.9 . .
C28N C29N H29B 108.9 . .
C30N C29N H29B 108.9 . .
H29A C29N H29B 107.7 . .
C29N C30N H30A 109.5 . .
C29N C30N H30B 109.5 . .
H30A C30N H30B 109.5 . .
C29N C30N H30C 109.5 . .
H30A C30N H30C 109.5 . .
H30B C30N H30C 109.5 . .
C28N C31N C34N 106.9(7) . .
C28N C31N C32N 128.6(8) . .
C34N C31N C32N 124.5(8) . .
C31N C32N C33N 112.8(7) . .
C31N C32N H32A 109.0 . .
C33N C32N H32A 109.0 . .
C31N C32N H32B 109.0 . .
C33N C32N H32B 109.0 . .
H32A C32N H32B 107.8 . .
C32N C33N H33A 109.5 . .
C32N C33N H33B 109.5 . .
H33A C33N H33B 109.5 . .
C32N C33N H33C 109.5 . .
H33A C33N H33C 109.5 . .
H33B C33N H33C 109.5 . .
N4 C34N C35N 125.3(8) . .
N4 C34N C31N 111.6(7) . .
C35N C34N C31N 123.1(8) . .
C34N C35N C36N 123.7(8) . .
C34N C35N H1 117(5) . .
C36N C35N H1 119(5) . .
C35N C36N N1 125.2(8) . .
C35N C36N C03N 123.4(8) . .
N1 C36N C03N 111.4(7) . .
C07N N1 C36N 103.9(6) . .
C07N N1 Ni1 128.1(5) . .
C36N N1 Ni1 127.8(5) . .
C16N N2 C09N 104.1(6) . .
C16N N2 Ni1 128.3(5) . .
C09N N2 Ni1 127.5(5) . .
C25N N3 C18N 103.9(6) . .
C25N N3 Ni1 128.3(5) . .
C18N N3 Ni1 127.8(5) . .
C34N N4 C27N 104.2(6) . .
C34N N4 Ni1 128.2(5) . .
C27N N4 Ni1 127.6(5) . .
N3 Ni1 N1 178.1(2) . .
N3 Ni1 N4 90.0(3) . .
N1 Ni1 N4 89.8(3) . .
N3 Ni1 N2 89.9(3) . .
N1 Ni1 N2 90.2(3) . .
N4 Ni1 N2 177.2(2) . .
C69A Yb1 C33A 34.1(6) . .
C69A Yb1 C68A 34.6(7) . .
C33A Yb1 C68A 59.1(7) . .
C69A Yb1 C37A 58.6(7) . .
C33A Yb1 C37A 66.3(7) . .
C68A Yb1 C37A 31.2(7) . .
C69A Yb1 C32A 57.5(6) . .
C33A Yb1 C32A 28.8(7) . .
C68A Yb1 C32A 67.7(7) . .
C37A Yb1 C32A 57.7(6) . .
C69A Yb1 C38A 67.6(7) . .
C33A Yb1 C38A 54.2(7) . .
C68A Yb1 C38A 56.5(6) . .
C37A Yb1 C38A 32.2(6) . .
C32A Yb1 C38A 32.1(7) . .
C69A Yb1 C64A 31.3(6) . .
C33A Yb1 C64A 55.0(6) . .
C68A Yb1 C64A 56.5(7) . .
C37A Yb1 C64A 86.3(7) . .
C32A Yb1 C64A 83.3(6) . .
C38A Yb1 C64A 98.8(6) . .
C69A Yb1 C34A 52.6(6) . .
C33A Yb1 C34A 33.7(6) . .
C68A Yb1 C34A 86.2(7) . .
C37A Yb1 C34A 99.9(7) . .
C32A Yb1 C34A 53.7(6) . .
C38A Yb1 C34A 84.9(6) . .
C64A Yb1 C34A 51.2(6) . .
C69A Yb1 C67A 54.8(6) . .
C33A Yb1 C67A 86.4(6) . .
C68A Yb1 C67A 30.4(6) . .
C37A Yb1 C67A 50.6(6) . .
C32A Yb1 C67A 98.0(6) . .
C38A Yb1 C67A 82.1(6) . .
C64A Yb1 C67A 59.3(6) . .
C34A Yb1 C67A 105.6(6) . .
C69A Yb1 C41A 83.9(7) . .
C33A Yb1 C41A 96.4(6) . .
C68A Yb1 C41A 50.1(7) . .
C37A Yb1 C41A 30.1(6) . .
C32A Yb1 C41A 83.9(6) . .
C38A Yb1 C41A 52.8(6) . .
C64A Yb1 C41A 104.7(6) . .
C34A Yb1 C41A 129.9(6) . .
C67A Yb1 C41A 49.8(6) . .
C69A Yb1 C56A 50.5(6) . .
C33A Yb1 C56A 52.8(6) . .
C68A Yb1 C56A 83.3(6) . .
C37A Yb1 C56A 108.8(6) . .
C32A Yb1 C56A 79.3(6) . .
C38A Yb1 C56A 106.9(6) . .
C64A Yb1 C56A 30.6(6) . .
C34A Yb1 C56A 29.0(6) . .
C67A Yb1 C56A 89.9(6) . .
C41A Yb1 C56A 133.4(6) . .
C69A Yb1 C75A 79.6(6) . .
C33A Yb1 C75A 105.5(6) . .
C68A Yb1 C75A 47.0(6) . .
C37A Yb1 C75A 47.1(6) . .
C32A Yb1 C75A 104.6(6) . .
C38A Yb1 C75A 77.4(6) . .
C64A Yb1 C75A 87.9(6) . .
C34A Yb1 C75A 132.1(6) . .
C67A Yb1 C75A 28.6(6) . .
C41A Yb1 C75A 28.4(5) . .
C56A Yb1 C75A 118.4(6) . .
C03A C01A C02A 122.3(19) . .
C03A C01A C15A 114.6(18) . .
C02A C01A C15A 107.7(17) . .
C01A C02A C06A 107.4(18) . .
C01A C02A C04A 121.4(19) . .
C06A C02A C04A 121.7(18) . .
C01A C03A C14A 123(2) . .
C01A C03A C45A 122.2(18) . .
C14A C03A C45A 104.3(18) . .
C02A C04A C10A 124.7(19) . .
C02A C04A C46A 116.7(17) . .
C10A C04A C46A 106.8(18) . .
C07A C05A C80A 125(2) . .
C07A C05A C18A 124.7(17) . .
C80A C05A C18A 98.9(16) . .
C02A C06A C16A 114.7(17) . .
C02A C06A C07A 113.3(18) . .
C16A C06A C07A 119.4(18) . .
C08A C07A C05A 117(2) . .
C08A C07A C06A 128.9(19) . .
C05A C07A C06A 110.3(19) . .
C07A C08A C09A 126(2) . .
C07A C08A C10A 116.7(17) . .
C09A C08A C10A 112.2(18) . .
C79A C09A C08A 118.9(18) . .
C79A C09A C11A 111.7(19) . .
C08A C09A C11A 123.1(18) . .
C04A C10A C52A 107.2(18) . .
C04A C10A C08A 114.6(17) . .
C52A C10A C08A 123.4(18) . .
C76A C11A C09A 129(2) . .
C76A C11A C51A 101.6(19) . .
C09A C11A C51A 119.1(18) . .
C14A C12A C20A 128(2) . .
C14A C12A C13A 117.0(19) . .
C20A C12A C13A 103.9(17) . .
C15A C13A C23A 124.1(19) . .
C15A C13A C12A 117.5(19) . .
C23A C13A C12A 106.9(17) . .
C12A C14A C30A 113(2) . .
C12A C14A C03A 122(2) . .
C30A C14A C03A 111.5(18) . .
C13A C15A C16A 114.0(19) . .
C13A C15A C01A 126(2) . .
C16A C15A C01A 108.2(16) . .
C17A C16A C06A 129.9(18) . .
C17A C16A C15A 122.2(18) . .
C06A C16A C15A 101.5(17) . .
C16A C17A C18A 117.4(19) . .
C16A C17A C22A 125.8(19) . .
C18A C17A C22A 107.9(18) . .
C39A C18A C17A 137(2) . .
C39A C18A C05A 102.2(16) . .
C17A C18A C05A 115.5(17) . .
C21A C19A C26A 118.3(19) . .
C21A C19A C24A 122.0(19) . .
C26A C19A C24A 108.3(17) . .
C21A C20A C12A 109.0(19) . .
C21A C20A C28A 121.3(19) . .
C12A C20A C28A 117.9(19) . .
C20A C21A C19A 120(2) . .
C20A C21A C23A 115.2(19) . .
C19A C21A C23A 117.6(18) . .
C23A C22A C25A 120.8(19) . .
C23A C22A C17A 108.1(18) . .
C25A C22A C17A 126.0(18) . .
C22A C23A C21A 120.4(19) . .
C22A C23A C13A 125.3(18) . .
C21A C23A C13A 104.0(17) . .
C38A C24A C25A 120.8(18) . .
C38A C24A C19A 109.8(19) . .
C25A C24A C19A 118.2(19) . .
C38A C24A Yb1 59.2(12) . .
C25A C24A Yb1 86.9(12) . .
C19A C24A Yb1 90.6(12) . .
C22A C25A C24A 119.0(18) . .
C22A C25A C40A 115.9(18) . .
C24A C25A C40A 120.8(18) . .
C27A C26A C19A 121(2) . .
C27A C26A C32A 122.2(18) . .
C19A C26A C32A 105.1(18) . .
C27A C26A Yb1 85.7(12) . .
C19A C26A Yb1 91.2(12) . .
C32A C26A Yb1 58.7(10) . .
C28A C27A C26A 121(2) . .
C28A C27A C35A 123.8(19) . .
C26A C27A C35A 113.2(18) . .
C27A C28A C20A 116.3(19) . .
C27A C28A C29A 125.2(18) . .
C20A C28A C29A 111.6(18) . .
C30A C29A C31A 118.6(19) . .
C30A C29A C28A 122(2) . .
C31A C29A C28A 112.9(18) . .
C29A C30A C14A 127(2) . .
C29A C30A C44A 120.9(18) . .
C14A C30A C44A 104.6(18) . .
C42A C31A C36A 107.1(17) . .
C42A C31A C29A 123(2) . .
C36A C31A C29A 120.7(18) . .
C33A C32A C38A 117.9(18) . .
C33A C32A C26A 123(2) . .
C38A C32A C26A 106.5(18) . .
C33A C32A Yb1 69.5(12) . .
C38A C32A Yb1 75.0(11) . .
C26A C32A Yb1 91.8(12) . .
C32A C33A C69A 128(2) . .
C32A C33A C34A 118.9(19) . .
C69A C33A C34A 102.2(16) . .
C32A C33A Yb1 81.7(14) . .
C69A C33A Yb1 72.4(12) . .
C34A C33A Yb1 82.9(12) . .
C35A C34A C56A 123.4(19) . .
C35A C34A C33A 117.4(18) . .
C56A C34A C33A 109.8(17) . .
C35A C34A Yb1 92.6(13) . .
C56A C34A Yb1 81.8(12) . .
C33A C34A Yb1 63.3(11) . .
C34A C35A C27A 123.8(19) . .
C34A C35A C36A 116.3(17) . .
C27A C35A C36A 110.7(18) . .
C34A C35A Yb1 60.8(11) . .
C27A C35A Yb1 81.0(12) . .
C36A C35A Yb1 102.3(12) . .
C31A C36A C58A 110.4(17) . .
C31A C36A C35A 126.3(19) . .
C58A C36A C35A 115.1(17) . .
C68A C37A C41A 110.7(18) . .
C68A C37A C38A 122(2) . .
C41A C37A C38A 117.5(18) . .
C68A C37A Yb1 73.1(13) . .
C41A C37A Yb1 87.7(13) . .
C38A C37A Yb1 77.9(12) . .
C24A C38A C37A 120.6(19) . .
C24A C38A C32A 109.3(19) . .
C37A C38A C32A 118.7(18) . .
C24A C38A Yb1 94.6(14) . .
C37A C38A Yb1 69.9(11) . .
C32A C38A Yb1 73.0(11) . .
C18A C39A C72A 121(2) . .
C18A C39A C40A 115.9(18) . .
C72A C39A C40A 114.7(18) . .
C41A C40A C25A 115.5(19) . .
C41A C40A C39A 120.3(18) . .
C25A C40A C39A 117.4(18) . .
C40A C41A C37A 124.8(18) . .
C40A C41A C75A 122.9(19) . .
C37A C41A C75A 103.5(18) . .
C40A C41A Yb1 94.1(13) . .
C37A C41A Yb1 62.2(11) . .
C75A C41A Yb1 82.2(12) . .
C31A C42A C53A 112(2) . .
C31A C42A C43A 120.7(19) . .
C53A C42A C43A 121.1(18) . .
C48A C43A C44A 123.0(19) . .
C48A C43A C42A 115.1(17) . .
C44A C43A C42A 116.0(17) . .
C45A C44A C43A 121.3(18) . .
C45A C44A C30A 108.2(18) . .
C43A C44A C30A 119.2(18) . .
C44A C45A C46A 121.1(19) . .
C44A C45A C03A 110.9(18) . .
C46A C45A C03A 115.8(18) . .
C49A C46A C45A 119(2) . .
C49A C46A C04A 107.3(18) . .
C45A C46A C04A 120.8(18) . .
C50A C47A C48A 123(2) . .
C50A C47A C55A 115.6(18) . .
C48A C47A C55A 118.0(17) . .
C43A C48A C47A 123.6(19) . .
C43A C48A C49A 114.1(18) . .
C47A C48A C49A 115.9(18) . .
C46A C49A C52A 108.0(19) . .
C46A C49A C48A 121.6(19) . .
C52A C49A C48A 119.4(18) . .
C47A C50A C62A 125(2) . .
C47A C50A C51A 121.0(18) . .
C62A C50A C51A 102.6(17) . .
C52A C51A C11A 123(2) . .
C52A C51A C50A 115.1(18) . .
C11A C51A C50A 111.6(18) . .
C51A C52A C49A 124(2) . .
C51A C52A C10A 116.3(19) . .
C49A C52A C10A 110.1(17) . .
C55A C53A C42A 124(2) . .
C55A C53A C58A 118.1(18) . .
C42A C53A C58A 108.2(17) . .
C59A C54A C55A 126(2) . .
C59A C54A C61A 105.9(18) . .
C55A C54A C61A 118.9(19) . .
C53A C55A C54A 116.0(19) . .
C53A C55A C47A 118.2(18) . .
C54A C55A C47A 119.4(18) . .
C57A C56A C34A 122(2) . .
C57A C56A C64A 122.8(19) . .
C34A C56A C64A 107.9(18) . .
C57A C56A Yb1 104.4(15) . .
C34A C56A Yb1 69.2(12) . .
C64A C56A Yb1 67.6(11) . .
C56A C57A C58A 119.9(19) . .
C56A C57A C59A 127.2(19) . .
C58A C57A C59A 105.6(17) . .
C57A C58A C36A 122.8(19) . .
C57A C58A C53A 126.1(17) . .
C36A C58A C53A 101.9(17) . .
C54A C59A C66A 114.0(19) . .
C54A C59A C57A 127.5(19) . .
C66A C59A C57A 110.0(17) . .
C66A C60A C63A 123(2) . .
C66A C60A C61A 110.2(18) . .
C63A C60A C61A 114.1(19) . .
C62A C61A C60A 124(2) . .
C62A C61A C54A 121.4(18) . .
C60A C61A C54A 103.6(17) . .
C61A C62A C76A 123(2) . .
C61A C62A C50A 119.6(19) . .
C76A C62A C50A 106.7(19) . .
C77A C63A C60A 120(2) . .
C77A C63A C70A 112.4(19) . .
C60A C63A C70A 117.0(18) . .
C65A C64A C69A 129(2) . .
C65A C64A C56A 116.5(19) . .
C69A C64A C56A 105.8(16) . .
C65A C64A Yb1 93.8(14) . .
C69A C64A Yb1 64.2(12) . .
C56A C64A Yb1 81.8(12) . .
C64A C65A C66A 122.0(18) . .
C64A C65A C71A 114.9(18) . .
C66A C65A C71A 114.4(17) . .
C64A C65A Yb1 60.1(12) . .
C66A C65A Yb1 104.8(12) . .
C71A C65A Yb1 77.0(11) . .
C60A C66A C59A 106.2(19) . .
C60A C66A C65A 124(2) . .
C59A C66A C65A 121.0(17) . .
C68A C67A C71A 129(2) . .
C68A C67A C75A 104.2(17) . .
C71A C67A C75A 118.6(18) . .
C68A C67A Yb1 64.1(11) . .
C71A C67A Yb1 91.6(12) . .
C75A C67A Yb1 85.4(12) . .
C37A C68A C67A 111.5(19) . .
C37A C68A C69A 119.5(18) . .
C67A C68A C69A 114.5(18) . .
C37A C68A Yb1 75.7(12) . .
C67A C68A Yb1 85.6(13) . .
C69A C68A Yb1 71.0(11) . .
C64A C69A C33A 114.3(18) . .
C64A C69A C68A 117.7(17) . .
C33A C69A C68A 114.2(18) . .
C64A C69A Yb1 84.5(13) . .
C33A C69A Yb1 73.6(12) . .
C68A C69A Yb1 74.4(12) . .
C71A C70A C73A 122.2(19) . .
C71A C70A C63A 122.8(19) . .
C73A C70A C63A 104.2(18) . .
C70A C71A C67A 119(2) . .
C70A C71A C65A 118.7(19) . .
C67A C71A C65A 115.0(17) . .
C70A C71A Yb1 107.8(13) . .
C67A C71A Yb1 61.4(10) . .
C65A C71A Yb1 74.8(10) . .
C80A C72A C39A 103.3(18) . .
C80A C72A C74A 123.1(19) . .
C39A C72A C74A 123.2(18) . .
C78A C73A C74A 122.9(19) . .
C78A C73A C70A 110.6(19) . .
C74A C73A C70A 117.4(19) . .
C75A C74A C73A 121(2) . .
C75A C74A C72A 117.4(17) . .
C73A C74A C72A 114.3(19) . .
C74A C75A C41A 121.0(19) . .
C74A C75A C67A 120.8(19) . .
C41A C75A C67A 109.8(18) . .
C74A C75A Yb1 104.4(14) . .
C41A C75A Yb1 69.5(11) . .
C67A C75A Yb1 66.0(11) . .
C11A C76A C77A 119(2) . .
C11A C76A C62A 115.6(19) . .
C77A C76A C62A 114.5(19) . .
C63A C77A C76A 124(2) . .
C63A C77A C78A 105.0(19) . .
C76A C77A C78A 117.8(19) . .
C73A C78A C79A 122.0(19) . .
C73A C78A C77A 107.7(18) . .
C79A C78A C77A 119.0(18) . .
C09A C79A C78A 122(2) . .
C09A C79A C80A 117.5(18) . .
C78A C79A C80A 114.6(19) . .
C72A C80A C79A 122(2) . .
C72A C80A C05A 114.0(18) . .
C79A C80A C05A 115.4(18) . .
C38B Yb2 C32B 31.9(4) . .
C38B Yb2 C33B 56.7(4) . .
C32B Yb2 C33B 32.4(2) . .
C38B Yb2 C37B 32.34(16) . .
C32B Yb2 C37B 57.3(4) . .
C33B Yb2 C37B 66.3(4) . .
C38B Yb2 C68B 56.7(5) . .
C32B Yb2 C68B 66.5(5) . .
C33B Yb2 C68B 55.5(4) . .
C37B Yb2 C68B 31.8(5) . .
C38B Yb2 C69B 67.2(6) . .
C32B Yb2 C69B 57.8(5) . .
C33B Yb2 C69B 31.8(4) . .
C37B Yb2 C69B 56.9(5) . .
C68B Yb2 C69B 31.2(2) . .
C38B Yb2 C24B 30.2(5) . .
C32B Yb2 C24B 50.3(4) . .
C33B Yb2 C24B 81.7(5) . .
C37B Yb2 C24B 53.5(4) . .
C68B Yb2 C24B 83.7(4) . .
C69B Yb2 C24B 97.3(5) . .
C38B Yb2 C34B 84.4(4) . .
C32B Yb2 C34B 54.4(3) . .
C33B Yb2 C34B 30.24(17) . .
C37B Yb2 C34B 96.2(3) . .
C68B Yb2 C34B 79.2(4) . .
C69B Yb2 C34B 48.6(3) . .
C24B Yb2 C34B 103.4(4) . .
C38B Yb2 C26B 48.9(4) . .
C32B Yb2 C26B 29.1(5) . .
C33B Yb2 C26B 53.7(5) . .
C37B Yb2 C26B 80.6(4) . .
C68B Yb2 C26B 95.4(4) . .
C69B Yb2 C26B 84.2(5) . .
C24B Yb2 C26B 47.5(4) . .
C34B Yb2 C26B 60.8(5) . .
C38B Yb2 C41B 53.9(3) . .
C32B Yb2 C41B 84.3(4) . .
C33B Yb2 C41B 95.8(4) . .
C37B Yb2 C41B 29.76(14) . .
C68B Yb2 C41B 49.5(4) . .
C69B Yb2 C41B 80.4(4) . .
C24B Yb2 C41B 59.0(3) . .
C34B Yb2 C41B 125.1(4) . .
C26B Yb2 C41B 101.2(4) . .
C38B Yb2 C27B 77.4(5) . .
C32B Yb2 C27B 51.7(5) . .
C33B Yb2 C27B 61.2(4) . .
C37B Yb2 C27B 108.1(5) . .
C68B Yb2 C27B 114.8(4) . .
C69B Yb2 C27B 92.3(4) . .
C24B Yb2 C27B 73.2(4) . .
C34B Yb2 C27B 50.6(4) . .
C26B Yb2 C27B 28.77(18) . .
C41B Yb2 C27B 129.8(5) . .
C38B Yb2 C35B 93.8(4) . .
C32B Yb2 C35B 62.3(3) . .
C33B Yb2 C35B 52.9(2) . .
C37B Yb2 C35B 116.8(3) . .
C68B Yb2 C35B 106.8(4) . .
C69B Yb2 C35B 77.0(4) . .
C24B Yb2 C35B 99.3(4) . .
C34B Yb2 C35B 28.56(12) . .
C26B Yb2 C35B 51.9(4) . .
C41B Yb2 C35B 146.1(3) . .
C27B Yb2 C35B 28.8(4) . .
C02B C01B C03B 120.3 . .
C02B C01B C15B 107.2(4) . .
C03B C01B C15B 119.0(9) . .
C04B C02B C01B 119.8 . .
C04B C02B C06B 119.5 . .
C01B C02B C06B 108.2 . .
C45B C03B C01B 119.2(10) . .
C45B C03B C14B 106.5(9) . .
C01B C03B C14B 117.8(9) . .
C46B C04B C02B 116.1(12) . .
C46B C04B C10B 118(2) . .
C02B C04B C10B 118.0(11) . .
C46B C04B C52B 80.9(15) . .
C02B C04B C52B 150.5(12) . .
C10B C04B C52B 37.3(11) . .
C18B C05B C07B 123.5(13) . .
C18B C05B C80B 111.6(12) . .
C07B C05B C80B 119(2) . .
C16B C06B C02B 108.0(5) . .
C16B C06B C07B 122.7(12) . .
C02B C06B C07B 121.9(10) . .
C08B C07B C05B 119.7(16) . .
C08B C07B C06B 118.7(10) . .
C05B C07B C06B 113.2(16) . .
C07B C08B C09B 119.7 . .
C07B C08B C10B 118.9 . .
C09B C08B C10B 119.4 . .
C79B C09B C08B 121.6(15) . .
C79B C09B C11B 116.2(17) . .
C08B C09B C11B 118.3 . .
C52B C10B C08B 130.8(15) . .
C52B C10B C04B 93.5(16) . .
C08B C10B C04B 121.0(9) . .
C76B C11B C09B 127.4(19) . .
C76B C11B C51B 108.2(19) . .
C09B C11B C51B 109.3(10) . .
C13B C12B C14B 129.7(14) . .
C13B C12B C20B 110.3(10) . .
C14B C12B C20B 111(2) . .
C12B C13B C15B 116.3(9) . .
C12B C13B C23B 109.3(10) . .
C15B C13B C23B 124.6(8) . .
C30B C14B C12B 126(2) . .
C30B C14B C03B 108.6(10) . .
C12B C14B C03B 114.2(12) . .
C16B C15B C13B 119.9 . .
C16B C15B C01B 105.3(5) . .
C13B C15B C01B 122.6(8) . .
C06B C16B C17B 113.9(9) . .
C06B C16B C15B 111.2(5) . .
C17B C16B C15B 120.2 . .
C16B C17B C18B 118.0 . .
C16B C17B C22B 119.9(8) . .
C18B C17B C22B 120.9(9) . .
C05B C18B C17B 122.0(7) . .
C05B C18B C39B 109.1(13) . .
C17B C18B C39B 111.0(11) . .
C26B C19B C21B 122.5(10) . .
C26B C19B C24B 109.0(9) . .
C21B C19B C24B 119.5 . .
C26B C19B Yb2 66.8(11) . .
C21B C19B Yb2 107.5(8) . .
C24B C19B Yb2 64.7(6) . .
C28B C20B C21B 117.5(10) . .
C28B C20B C12B 126.2(18) . .
C21B C20B C12B 106.1(8) . .
C19B C21B C20B 119.3 . .
C19B C21B C23B 119.1 . .
C20B C21B C23B 107.3 . .
C25B C22B C23B 117.7(9) . .
C25B C22B C17B 121.9(18) . .
C23B C22B C17B 116.5(10) . .
C21B C23B C22B 119.6 . .
C21B C23B C13B 105.4(6) . .
C22B C23B C13B 117.5(10) . .
C25B C24B C19B 117.3(10) . .
C25B C24B C38B 127.1(19) . .
C19B C24B C38B 104.5(8) . .
C25B C24B Yb2 85.0(16) . .
C19B C24B Yb2 87.7(6) . .
C38B C24B Yb2 64.9(11) . .
C22B C25B C24B 123.3(16) . .
C22B C25B C40B 120.5(19) . .
C24B C25B C40B 112(2) . .
C22B C25B Yb2 107.1(15) . .
C24B C25B Yb2 66.7(14) . .
C40B C25B Yb2 74.9(13) . .
C19B C26B C32B 108.9(9) . .
C19B C26B C27B 117.3(9) . .
C32B C26B C27B 117.6(12) . .
C19B C26B Yb2 87.3(10) . .
C32B C26B Yb2 63.5(11) . .
C27B C26B Yb2 78.8(4) . .
C26B C27B C28B 119.1 . .
C26B C27B C35B 122.5(9) . .
C28B C27B C35B 115.9(9) . .
C26B C27B Yb2 72.4(5) . .
C28B C27B Yb2 107.3(6) . .
C35B C27B Yb2 76.7(9) . .
C20B C28B C27B 120.9(8) . .
C20B C28B C29B 115.2(10) . .
C27B C28B C29B 119.9 . .
C30B C29B C28B 120.2 . .
C30B C29B C31B 112.4(11) . .
C28B C29B C31B 124.0(10) . .
C14B C30B C29B 119.5(11) . .
C14B C30B C44B 108.1(9) . .
C29B C30B C44B 116.3(13) . .
C42B C31B C36B 109.2(10) . .
C42B C31B C29B 126.6(17) . .
C36B C31B C29B 116.1(9) . .
C26B C32B C38B 107.7(11) . .
C26B C32B C33B 122.1(10) . .
C38B C32B C33B 118.5(14) . .
C26B C32B Yb2 87.4(11) . .
C38B C32B Yb2 73.9(10) . .
C33B C32B Yb2 74.8(7) . .
C32B C33B C34B 119.6 . .
C32B C33B C69B 123.5(12) . .
C34B C33B C69B 104.3(8) . .
C32B C33B Yb2 72.8(7) . .
C34B C33B Yb2 84.8(4) . .
C69B C33B Yb2 78.1(10) . .
C56B C34B C33B 110.8(9) . .
C56B C34B C35B 115.9(9) . .
C33B C34B C35B 120.5 . .
C56B C34B Yb2 89.4(11) . .
C33B C34B Yb2 65.0(4) . .
C35B C34B Yb2 80.6(6) . .
C34B C35B C36B 118.4 . .
C34B C35B C27B 116.5(8) . .
C36B C35B C27B 123.5(8) . .
C34B C35B Yb2 70.8(6) . .
C36B C35B Yb2 112.0(4) . .
C27B C35B Yb2 74.5(8) . .
C58B C36B C31B 106.4(8) . .
C58B C36B C35B 122.5(7) . .
C31B C36B C35B 120.2 . .
C68B C37B C38B 118.8(7) . .
C68B C37B C41B 108.4(6) . .
C38B C37B C41B 119.7 . .
C68B C37B Yb2 76.4(8) . .
C38B C37B Yb2 71.7(3) . .
C41B C37B Yb2 86.2(3) . .
C32B C38B C37B 121.4(10) . .
C32B C38B C24B 108.5(9) . .
C37B C38B C24B 117.6(9) . .
C32B C38B Yb2 74.2(9) . .
C37B C38B Yb2 76.0(3) . .
C24B C38B Yb2 84.9(11) . .
C72B C39B C40B 119.1(7) . .
C72B C39B C18B 99.4(11) . .
C40B C39B C18B 126.1(10) . .
C41B C40B C39B 118.3 . .
C41B C40B C25B 122.4(11) . .
C39B C40B C25B 117.9(11) . .
C41B C40B Yb2 71.1(3) . .
C39B C40B Yb2 113.2(2) . .
C25B C40B Yb2 76.6(10) . .
C75B C41B C40B 119.1(11) . .
C75B C41B C37B 107.9(9) . .
C40B C41B C37B 120.4 . .
C75B C41B Yb2 89.7(9) . .
C40B C41B Yb2 80.9(3) . .
C37B C41B Yb2 64.0(2) . .
C31B C42B C43B 122.5(19) . .
C31B C42B C53B 106.5(10) . .
C43B C42B C53B 117.1(18) . .
C42B C43B C44B 111.8(14) . .
C42B C43B C48B 123.7(14) . .
C44B C43B C48B 120.0 . .
C43B C44B C45B 120.1 . .
C43B C44B C30B 123.6(11) . .
C45B C44B C30B 103.5(9) . .
C03B C45B C44B 113.2(9) . .
C03B C45B C46B 117.8(10) . .
C44B C45B C46B 119.8 . .
C49B C46B C04B 99.9(19) . .
C49B C46B C45B 120.0(10) . .
C04B C46B C45B 125.7(15) . .
C48B C47B C50B 114.3(12) . .
C48B C47B C55B 121.0(12) . .
C50B C47B C55B 114.1(16) . .
C43B C48B C47B 119.0 . .
C43B C48B C49B 116.7(10) . .
C47B C48B C49B 121.8(10) . .
C46B C49B C52B 107.0(15) . .
C46B C49B C48B 123.1(17) . .
C52B C49B C48B 120.7(8) . .
C51B C50B C62B 112.9(12) . .
C51B C50B C47B 123.4(9) . .
C62B C50B C47B 117.7(14) . .
C50B C51B C52B 120.7 . .
C50B C51B C11B 98.5(11) . .
C52B C51B C11B 129.5(13) . .
C10B C52B C51B 109.4(16) . .
C10B C52B C49B 118.5(15) . .
C51B C52B C49B 118.0 . .
C10B C52B C04B 49.2(11) . .
C51B C52B C04B 150.9(11) . .
C49B C52B C04B 71.2(10) . .
C58B C53B C55B 121.9(15) . .
C58B C53B C42B 106.6(10) . .
C55B C53B C42B 124.4(15) . .
C61B C54B C55B 124.8(14) . .
C61B C54B C59B 110.1(9) . .
C55B C54B C59B 118.1(14) . .
C54B C55B C53B 120.6(13) . .
C54B C55B C47B 120.8(14) . .
C53B C55B C47B 114.0(16) . .
C34B C56B C57B 126.3(12) . .
C34B C56B C64B 107.4(9) . .
C57B C56B C64B 116.9(6) . .
C34B C56B Yb2 66.2(10) . .
C57B C56B Yb2 100.0(7) . .
C64B C56B Yb2 71.7(10) . .
C56B C57B C59B 119.2 . .
C56B C57B C58B 119.4 . .
C59B C57B C58B 119.5 . .
C53B C58B C36B 110.2(10) . .
C53B C58B C57B 119.0(8) . .
C36B C58B C57B 113.1(10) . .
C66B C59B C57B 122.6(8) . .
C66B C59B C54B 104.7(8) . .
C57B C59B C54B 118.2(7) . .
C66B C60B C63B 126.6(18) . .
C66B C60B C61B 105.0(10) . .
C63B C60B C61B 116.6(16) . .
C54B C61B C62B 119.2(11) . .
C54B C61B C60B 108.0(8) . .
C62B C61B C60B 119.4(9) . .
C76B C62B C61B 124.6(9) . .
C76B C62B C50B 98.7(18) . .
C61B C62B C50B 123.1(11) . .
C70B C63B C60B 117.5(12) . .
C70B C63B C77B 107.5(9) . .
C60B C63B C77B 120.4(15) . .
C69B C64B C65B 121.4(12) . .
C69B C64B C56B 105.8(10) . .
C65B C64B C56B 118.0(6) . .
C69B C64B Yb2 63.7(11) . .
C65B C64B Yb2 87.8(5) . .
C56B C64B Yb2 79.0(10) . .
C71B C65B C66B 116.6(8) . .
C71B C65B C64B 122.9(8) . .
C66B C65B C64B 118.0 . .
C60B C66B C59B 111.7(11) . .
C60B C66B C65B 117.3(11) . .
C59B C66B C65B 119.4(8) . .
C71B C67B C68B 120.0 . .
C71B C67B C75B 119.1(6) . .
C68B C67B C75B 108.1(7) . .
C71B C67B Yb2 88.7(5) . .
C68B C67B Yb2 61.3(4) . .
C75B C67B Yb2 83.3(10) . .
C37B C68B C67B 106.4(5) . .
C37B C68B C69B 122.0(8) . .
C67B C68B C69B 120.2 . .
C37B C68B Yb2 71.8(8) . .
C67B C68B Yb2 90.5(4) . .
C69B C68B Yb2 75.2(5) . .
C64B C69B C68B 120.4(10) . .
C64B C69B C33B 111.6(10) . .
C68B C69B C33B 115.7(11) . .
C64B C69B Yb2 91.2(11) . .
C68B C69B Yb2 73.6(4) . .
C33B C69B Yb2 70.0(10) . .
C63B C70B C73B 110.0(9) . .
C63B C70B C71B 117.3(10) . .
C73B C70B C71B 118.4(6) . .
C65B C71B C67B 115.0(8) . .
C65B C71B C70B 124.6(8) . .
C67B C71B C70B 118.1 . .
C80B C72B C39B 115.3(13) . .
C80B C72B C74B 113.4(19) . .
C39B C72B C74B 120.2(13) . .
C70B C73B C74B 121.1(8) . .
C70B C73B C78B 109.0(7) . .
C74B C73B C78B 119.4 . .
C73B C74B C75B 119.4 . .
C73B C74B C72B 119.2(11) . .
C75B C74B C72B 118.3(12) . .
C41B C75B C74B 120.3(15) . .
C41B C75B C67B 108.7(8) . .
C74B C75B C67B 118.3(6) . .
C41B C75B Yb2 64.4(8) . .
C74B C75B Yb2 98.7(8) . .
C67B C75B Yb2 70.3(8) . .
C11B C76B C62B 121(2) . .
C11B C76B C77B 115.7(18) . .
C62B C76B C77B 115.4(14) . .
C78B C77B C76B 120.8 . .
C78B C77B C63B 105.6(6) . .
C76B C77B C63B 123.3(11) . .
C79B C78B C77B 117.8(16) . .
C79B C78B C73B 122.5(13) . .
C77B C78B C73B 107.8 . .
C78B C79B C09B 120(2) . .
C78B C79B C80B 112(2) . .
C09B C79B C80B 123(3) . .
C72B C80B C79B 131(3) . .
C72B C80B C05B 104.1(12) . .
C79B C80B C05B 116(2) . .
S1 C1S S2 176.7(10) . .
C2Y C1Y C3Y 118.9(19) . 2_677
C2Y C1Y H1Y 120.5 . .
C3Y C1Y H1Y 120.5 2_677 .
C3Y C2Y C1Y 121.7(19) . .
C3Y C2Y H2Y 119.1 . .
C1Y C2Y H2Y 119.1 . .
C2Y C3Y C1Y 119.3(18) . 2_677
C2Y C3Y H3Y 120.3 . .
C1Y C3Y H3Y 120.3 2_677 .
C2Z C1Z C6Z 119.1(12) . .
C2Z C1Z H1Z 120.4 . .
C6Z C1Z H1Z 120.4 . .
C3Z C2Z C1Z 120.3(12) . .
C3Z C2Z H2Z 119.9 . .
C1Z C2Z H2Z 119.9 . .
C2Z C3Z C4Z 120.3(14) . .
C2Z C3Z H3Z 119.8 . .
C4Z C3Z H3Z 119.8 . .
C5Z C4Z C3Z 121.2(13) . .
C5Z C4Z H4Z 119.4 . .
C3Z C4Z H4Z 119.4 . .
C4Z C5Z C6Z 118.7(12) . .
C4Z C5Z H5Z 120.7 . .
C6Z C5Z H5Z 120.7 . .
C1Z C6Z C5Z 120.2(13) . .
C1Z C6Z H6Z 119.9 . .
C5Z C6Z H6Z 119.9 . .

loop_
_geom_bond_atom_site_label_1
_geom_bond_atom_site_label_2
_geom_bond_distance
_geom_bond_site_symmetry_2
C01N C02N 1.533(12) .
C01N H01A 0.9800 .
C01N H01B 0.9800 .
C01N H01C 0.9800 .
C02N C03N 1.506(11) .
C02N H02A 0.9900 .
C02N H02B 0.9900 .
C03N C04N 1.348(12) .
C03N C36N 1.443(12) .
C04N C07N 1.443(12) .
C04N C05N 1.497(12) .
C05N C06N 1.532(11) .
C05N H05A 0.9900 .
C05N H05B 0.9900 .
C06N H06A 0.9800 .
C06N H06B 0.9800 .
C06N H06C 0.9800 .
C07N N1 1.367(11) .
C07N C08N 1.378(12) .
C08N C09N 1.373(12) .
C08N H2 0.98(8) .
C09N N2 1.388(11) .
C09N C10N 1.433(12) .
C10N C13N 1.346(12) .
C10N C11N 1.501(12) .
C11N C12N 1.540(12) .
C11N H11A 0.9900 .
C11N H11B 0.9900 .
C12N H12A 0.9800 .
C12N H12B 0.9800 .
C12N H12C 0.9800 .
C13N C16N 1.440(12) .
C13N C14N 1.505(11) .
C14N C15N 1.527(11) .
C14N H14A 0.9900 .
C14N H14B 0.9900 .
C15N H15A 0.9800 .
C15N H15B 0.9800 .
C15N H15C 0.9800 .
C16N C17N 1.374(12) .
C16N N2 1.380(10) .
C17N C18N 1.371(13) .
C17N H3 1.00(10) .
C18N N3 1.387(10) .
C18N C19N 1.441(12) .
C19N C22N 1.349(12) .
C19N C20N 1.505(11) .
C20N C21N 1.479(11) .
C20N H20A 0.9900 .
C20N H20B 0.9900 .
C21N H21A 0.9800 .
C21N H21B 0.9800 .
C21N H21C 0.9800 .
C22N C25N 1.433(12) .
C22N C23N 1.508(12) .
C23N C24N 1.532(11) .
C23N H23A 0.9900 .
C23N H23B 0.9900 .
C24N H24A 0.9800 .
C24N H24B 0.9800 .
C24N H24C 0.9800 .
C25N N3 1.368(11) .
C25N C26N 1.390(12) .
C26N C27N 1.371(12) .
C26N H4 1.21(18) .
C27N N4 1.377(11) .
C27N C28N 1.444(12) .
C28N C31N 1.358(12) .
C28N C29N 1.492(12) .
C29N C30N 1.504(11) .
C29N H29A 0.9900 .
C29N H29B 0.9900 .
C30N H30A 0.9800 .
C30N H30B 0.9800 .
C30N H30C 0.9800 .
C31N C34N 1.432(12) .
C31N C32N 1.501(12) .
C32N C33N 1.528(12) .
C32N H32A 0.9900 .
C32N H32B 0.9900 .
C33N H33A 0.9800 .
C33N H33B 0.9800 .
C33N H33C 0.9800 .
C34N N4 1.372(10) .
C34N C35N 1.375(12) .
C35N C36N 1.380(13) .
C35N H1 1.04(9) .
C36N N1 1.381(10) .
N1 Ni1 1.961(6) .
N2 Ni1 1.963(6) .
N3 Ni1 1.961(6) .
N4 Ni1 1.962(6) .
Yb1 C69A 2.44(2) .
Yb1 C33A 2.46(2) .
Yb1 C68A 2.49(2) .
Yb1 C37A 2.52(2) .
Yb1 C32A 2.60(2) .
Yb1 C38A 2.62(2) .
Yb1 C64A 2.70(2) .
Yb1 C34A 2.73(2) .
Yb1 C67A 2.76(2) .
Yb1 C41A 2.84(2) .
Yb1 C56A 2.89(2) .
Yb1 C75A 3.01(2) .
C01A C03A 1.37(3) .
C01A C02A 1.39(3) .
C01A C15A 1.49(3) .
C02A C06A 1.39(3) .
C02A C04A 1.43(3) .
C03A C14A 1.43(3) .
C03A C45A 1.50(3) .
C04A C10A 1.44(3) .
C04A C46A 1.54(3) .
C05A C07A 1.35(3) .
C05A C80A 1.51(3) .
C05A C18A 1.69(3) .
C06A C16A 1.43(3) .
C06A C07A 1.52(3) .
C07A C08A 1.32(3) .
C08A C09A 1.45(3) .
C08A C10A 1.55(3) .
C09A C79A 1.44(3) .
C09A C11A 1.45(3) .
C10A C52A 1.46(3) .
C11A C76A 1.35(3) .
C11A C51A 1.46(3) .
C12A C14A 1.31(3) .
C12A C20A 1.44(3) .
C12A C13A 1.59(3) .
C13A C15A 1.27(3) .
C13A C23A 1.47(3) .
C14A C30A 1.39(3) .
C15A C16A 1.48(3) .
C16A C17A 1.33(3) .
C17A C18A 1.36(3) .
C17A C22A 1.48(3) .
C18A C39A 1.27(3) .
C19A C21A 1.41(3) .
C19A C26A 1.42(3) .
C19A C24A 1.44(3) .
C20A C21A 1.37(3) .
C20A C28A 1.47(3) .
C21A C23A 1.43(3) .
C22A C23A 1.39(3) .
C22A C25A 1.44(3) .
C24A C38A 1.35(3) .
C24A C25A 1.41(3) .
C25A C40A 1.48(3) .
C26A C27A 1.39(3) .
C26A C32A 1.49(3) .
C27A C28A 1.40(3) .
C27A C35A 1.49(3) .
C28A C29A 1.49(3) .
C29A C30A 1.31(3) .
C29A C31A 1.47(3) .
C30A C44A 1.55(3) .
C31A C42A 1.36(3) .
C31A C36A 1.45(3) .
C32A C33A 1.26(3) .
C32A C38A 1.44(3) .
C33A C69A 1.44(3) .
C33A C34A 1.53(3) .
C34A C35A 1.40(3) .
C34A C56A 1.42(3) .
C35A C36A 1.48(3) .
C36A C58A 1.45(3) .
C37A C68A 1.35(3) .
C37A C41A 1.43(3) .
C37A C38A 1.43(3) .
C39A C72A 1.44(3) .
C39A C40A 1.50(3) .
C40A C41A 1.34(3) .
C41A C75A 1.44(3) .
C42A C53A 1.38(3) .
C42A C43A 1.49(3) .
C43A C48A 1.41(3) .
C43A C44A 1.43(3) .
C44A C45A 1.31(3) .
C45A C46A 1.42(3) .
C46A C49A 1.42(3) .
C47A C50A 1.41(3) .
C47A C48A 1.43(3) .
C47A C55A 1.48(3) .
C48A C49A 1.47(3) .
C49A C52A 1.44(3) .
C50A C62A 1.45(3) .
C50A C51A 1.48(3) .
C51A C52A 1.40(3) .
C53A C55A 1.37(3) .
C53A C58A 1.53(3) .
C54A C59A 1.25(3) .
C54A C55A 1.43(3) .
C54A C61A 1.52(3) .
C56A C57A 1.25(3) .
C56A C64A 1.49(3) .
C57A C58A 1.43(3) .
C57A C59A 1.55(3) .
C59A C66A 1.47(3) .
C60A C66A 1.30(3) .
C60A C63A 1.41(3) .
C60A C61A 1.46(3) .
C61A C62A 1.29(3) .
C62A C76A 1.42(3) .
C63A C77A 1.37(3) .
C63A C70A 1.49(3) .
C64A C65A 1.37(3) .
C64A C69A 1.41(3) .
C65A C66A 1.51(3) .
C65A C71A 1.52(3) .
C67A C68A 1.40(3) .
C67A C71A 1.42(3) .
C67A C75A 1.44(3) .
C68A C69A 1.47(3) .
C70A C71A 1.38(3) .
C70A C73A 1.43(3) .
C72A C80A 1.37(3) .
C72A C74A 1.47(3) .
C73A C78A 1.42(3) .
C73A C74A 1.43(3) .
C74A C75A 1.36(3) .
C76A C77A 1.38(3) .
C77A C78A 1.52(3) .
C78A C79A 1.44(3) .
C79A C80A 1.47(3) .
Yb2 C38B 2.552(13) .
Yb2 C32B 2.56(2) .
Yb2 C33B 2.583(17) .
Yb2 C37B 2.608(13) .
Yb2 C68B 2.669(17) .
Yb2 C69B 2.689(19) .
Yb2 C24B 2.81(3) .
Yb2 C34B 2.839(15) .
Yb2 C26B 2.85(2) .
Yb2 C41B 2.896(13) .
Yb2 C27B 2.937(17) .
Yb2 C35B 2.966(13) .
C01B C02B 1.4376 .
C01B C03B 1.4403 .
C01B C15B 1.468(16) .
C02B C04B 1.4333 .
C02B C06B 1.4381 .
C03B C45B 1.36(3) .
C03B C14B 1.56(3) .
C04B C46B 1.35(3) .
C04B C10B 1.52(2) .
C04B C52B 2.01(3) .
C05B C18B 1.19(3) .
C05B C07B 1.45(3) .
C05B C80B 1.53(3) .
C06B C16B 1.373(16) .
C06B C07B 1.51(2) .
C07B C08B 1.4381 .
C08B C09B 1.4419 .
C08B C10B 1.4429 .
C09B C79B 1.37(3) .
C09B C11B 1.4644 .
C10B C52B 1.22(3) .
C11B C76B 1.16(3) .
C11B C51B 1.57(3) .
C12B C13B 1.32(3) .
C12B C14B 1.43(2) .
C12B C20B 1.46(2) .
C13B C15B 1.4405 .
C13B C23B 1.492(18) .
C14B C30B 1.35(3) .
C15B C16B 1.4401 .
C16B C17B 1.4367 .
C17B C18B 1.4402 .
C17B C22B 1.65(2) .
C18B C39B 1.63(3) .
C19B C26B 1.36(2) .
C19B C21B 1.4358 .
C19B C24B 1.4386 .
C20B C28B 1.42(2) .
C20B C21B 1.4385 .
C21B C23B 1.4431 .
C22B C25B 1.38(3) .
C22B C23B 1.4440 .
C24B C25B 1.45(3) .
C24B C38B 1.42(3) .
C25B C40B 1.49(3) .
C26B C32B 1.39(2) .
C26B C27B 1.4408 .
C27B C28B 1.4435 .
C27B C35B 1.47(2) .
C28B C29B 1.4435 .
C29B C30B 1.4372 .
C29B C31B 1.45(3) .
C30B C44B 1.58(3) .
C31B C42B 1.39(3) .
C31B C36B 1.4354 .
C32B C38B 1.40(2) .
C32B C33B 1.4324 .
C33B C34B 1.4358 .
C33B C69B 1.45(2) .
C34B C56B 1.28(2) .
C34B C35B 1.4373 .
C35B C36B 1.4412 .
C36B C58B 1.42(2) .
C37B C68B 1.45(2) .
C37B C38B 1.4379 .
C37B C41B 1.4404 .
C39B C72B 1.38(3) .
C39B C40B 1.4440 .
C40B C41B 1.4345 .
C41B C75B 1.40(2) .
C42B C43B 1.40(3) .
C42B C53B 1.49(3) .
C43B C44B 1.4308 .
C43B C48B 1.4452 .
C44B C45B 1.4381 .
C45B C46B 1.4393 .
C46B C49B 1.34(3) .
C47B C48B 1.4461 .
C47B C50B 1.49(2) .
C47B C55B 1.54(3) .
C48B C49B 1.48(2) .
C49B C52B 1.4410 .
C50B C51B 1.4378 .
C50B C62B 1.45(2) .
C51B C52B 1.4384 .
C53B C58B 1.37(3) .
C53B C55B 1.449(19) .
C54B C61B 1.30(2) .
C54B C55B 1.384(18) .
C54B C59B 1.50(2) .
C56B C57B 1.4335 .
C56B C64B 1.55(2) .
C57B C59B 1.4360 .
C57B C58B 1.4364 .
C59B C66B 1.406(16) .
C60B C66B 1.375(16) .
C60B C63B 1.42(2) .
C60B C61B 1.54(2) .
C61B C62B 1.4408 .
C62B C76B 1.43(3) .
C63B C70B 1.39(2) .
C63B C77B 1.500(19) .
C64B C69B 1.28(3) .
C64B C65B 1.4436 .
C65B C71B 1.42(2) .
C65B C66B 1.4389 .
C67B C71B 1.4375 .
C67B C68B 1.4392 .
C67B C75B 1.44(2) .
C68B C69B 1.4417 .
C70B C73B 1.391(19) .
C70B C71B 1.4425 .
C72B C80B 1.34(3) .
C72B C74B 1.458(19) .
C73B C74B 1.4297 .
C73B C78B 1.4366 .
C74B C75B 1.4345 .
C76B C77B 1.4506 .
C77B C78B 1.4348 .
C78B C79B 1.36(4) .
C79B C80B 1.4378 .
C1S S1 1.534(14) .
C1S S2 1.548(14) .
C1Y C2Y 1.33(3) .
C1Y C3Y 1.45(3) 2_677
C1Y H1Y 0.9500 .
C2Y C3Y 1.31(3) .
C2Y H2Y 0.9500 .
C3Y C1Y 1.45(3) 2_677
C3Y H3Y 0.9500 .
C1Z C2Z 1.380(18) .
C1Z C6Z 1.385(19) .
C1Z H1Z 0.9500 .
C2Z C3Z 1.337(17) .
C2Z H2Z 0.9500 .
C3Z C4Z 1.38(2) .
C3Z H3Z 0.9500 .
C4Z C5Z 1.35(2) .
C4Z H4Z 0.9500 .
C5Z C6Z 1.39(2) .
C5Z H5Z 0.9500 .
C6Z H6Z 0.9500 .

loop_
_geom_torsion_atom_site_label_1
_geom_torsion_atom_site_label_2
_geom_torsion_atom_site_label_3
_geom_torsion_atom_site_label_4
_geom_torsion
_geom_torsion_site_symmetry_1
_geom_torsion_site_symmetry_4
C01N C02N C03N C04N -97.2(11) . .
C01N C02N C03N C36N 79.3(10) . .
C36N C03N C04N C07N -0.2(9) . .
C02N C03N C04N C07N 176.8(8) . .
C36N C03N C04N C05N -176.8(8) . .
C02N C03N C04N C05N 0.2(15) . .
C03N C04N C05N C06N 94.1(10) . .
C07N C04N C05N C06N -82.0(10) . .
C03N C04N C07N N1 0.5(10) . .
C05N C04N C07N N1 177.2(7) . .
C03N C04N C07N C08N -180.0(8) . .
C05N C04N C07N C08N -3.2(13) . .
N1 C07N C08N C09N -3.5(14) . .
C04N C07N C08N C09N 177.0(8) . .
C07N C08N C09N N2 1.4(14) . .
C07N C08N C09N C10N -176.2(8) . .
C08N C09N C10N C13N 177.7(8) . .
N2 C09N C10N C13N -0.2(10) . .
C08N C09N C10N C11N -2.0(13) . .
N2 C09N C10N C11N -179.9(7) . .
C13N C10N C11N C12N -96.1(11) . .
C09N C10N C11N C12N 83.5(10) . .
C09N C10N C13N C16N 0.5(9) . .
C11N C10N C13N C16N -179.9(8) . .
C09N C10N C13N C14N -178.5(8) . .
C11N C10N C13N C14N 1.1(15) . .
C10N C13N C14N C15N 92.0(11) . .
C16N C13N C14N C15N -86.9(10) . .
C10N C13N C16N C17N 179.6(8) . .
C14N C13N C16N C17N -1.3(14) . .
C10N C13N C16N N2 -0.6(10) . .
C14N C13N C16N N2 178.4(7) . .
N2 C16N C17N C18N -1.3(14) . .
C13N C16N C17N C18N 178.4(8) . .
C16N C17N C18N N3 0.6(14) . .
C16N C17N C18N C19N -178.5(8) . .
C17N C18N C19N C22N 179.0(8) . .
N3 C18N C19N C22N -0.2(10) . .
C17N C18N C19N C20N -0.5(14) . .
N3 C18N C19N C20N -179.7(7) . .
C22N C19N C20N C21N -74.4(12) . .
C18N C19N C20N C21N 104.9(10) . .
C18N C19N C22N C25N 0.0(9) . .
C20N C19N C22N C25N 179.5(8) . .
C18N C19N C22N C23N -178.1(8) . .
C20N C19N C22N C23N 1.3(15) . .
C19N C22N C23N C24N 101.9(10) . .
C25N C22N C23N C24N -76.0(10) . .
C19N C22N C25N N3 0.1(10) . .
C23N C22N C25N N3 178.4(7) . .
C19N C22N C25N C26N -178.5(8) . .
C23N C22N C25N C26N -0.3(13) . .
N3 C25N C26N C27N -1.3(14) . .
C22N C25N C26N C27N 177.2(8) . .
C25N C26N C27N N4 2.3(14) . .
C25N C26N C27N C28N -176.7(8) . .
C26N C27N C28N C31N 180.0(8) . .
N4 C27N C28N C31N 0.9(10) . .
C26N C27N C28N C29N 2.0(13) . .
N4 C27N C28N C29N -177.1(7) . .
C31N C28N C29N C30N -94.0(11) . .
C27N C28N C29N C30N 83.6(10) . .
C27N C28N C31N C34N -0.3(9) . .
C29N C28N C31N C34N 177.6(8) . .
C27N C28N C31N C32N -177.8(8) . .
C29N C28N C31N C32N 0.2(15) . .
C28N C31N C32N C33N 96.7(11) . .
C34N C31N C32N C33N -80.3(10) . .
C28N C31N C34N N4 -0.3(10) . .
C32N C31N C34N N4 177.3(7) . .
C28N C31N C34N C35N -178.8(8) . .
C32N C31N C34N C35N -1.3(13) . .
N4 C34N C35N C36N -1.6(14) . .
C31N C34N C35N C36N 176.8(8) . .
C34N C35N C36N N1 2.2(14) . .
C34N C35N C36N C03N -176.5(8) . .
C04N C03N C36N C35N 178.7(8) . .
C02N C03N C36N C35N 1.5(13) . .
C04N C03N C36N N1 -0.2(10) . .
C02N C03N C36N N1 -177.4(7) . .
C08N C07N N1 C36N 179.9(8) . .
C04N C07N N1 C36N -0.6(9) . .
C08N C07N N1 Ni1 3.1(12) . .
C04N C07N N1 Ni1 -177.4(5) . .
C35N C36N N1 C07N -178.4(8) . .
C03N C36N N1 C07N 0.5(9) . .
C35N C36N N1 Ni1 -1.5(12) . .
C03N C36N N1 Ni1 177.3(5) . .
C17N C16N N2 C09N -179.8(8) . .
C13N C16N N2 C09N 0.5(9) . .
C17N C16N N2 Ni1 1.1(12) . .
C13N C16N N2 Ni1 -178.6(5) . .
C08N C09N N2 C16N -178.1(8) . .
C10N C09N N2 C16N -0.2(9) . .
C08N C09N N2 Ni1 1.0(12) . .
C10N C09N N2 Ni1 178.9(5) . .
C26N C25N N3 C18N 178.4(8) . .
C22N C25N N3 C18N -0.2(9) . .
C26N C25N N3 Ni1 -0.8(12) . .
C22N C25N N3 Ni1 -179.5(5) . .
C17N C18N N3 C25N -178.9(8) . .
C19N C18N N3 C25N 0.3(9) . .
C17N C18N N3 Ni1 0.3(12) . .
C19N C18N N3 Ni1 179.5(5) . .
C35N C34N N4 C27N 179.3(8) . .
C31N C34N N4 C27N 0.8(9) . .
C35N C34N N4 Ni1 0.4(12) . .
C31N C34N N4 Ni1 -178.1(5) . .
C26N C27N N4 C34N 179.9(8) . .
C28N C27N N4 C34N -1.0(9) . .
C26N C27N N4 Ni1 -1.1(12) . .
C28N C27N N4 Ni1 177.9(5) . .
C25N N3 Ni1 N1 87(8) . .
C18N N3 Ni1 N1 -92(8) . .
C25N N3 Ni1 N4 1.4(7) . .
C18N N3 Ni1 N4 -177.6(6) . .
C25N N3 Ni1 N2 178.6(6) . .
C18N N3 Ni1 N2 -0.4(6) . .
C07N N1 Ni1 N3 91(8) . .
C36N N1 Ni1 N3 -85(8) . .
C07N N1 Ni1 N4 176.4(6) . .
C36N N1 Ni1 N4 0.4(6) . .
C07N N1 Ni1 N2 -0.8(6) . .
C36N N1 Ni1 N2 -176.9(6) . .
C34N N4 Ni1 N3 178.2(6) . .
C27N N4 Ni1 N3 -0.5(6) . .
C34N N4 Ni1 N1 0.2(6) . .
C27N N4 Ni1 N1 -178.5(6) . .
C34N N4 Ni1 N2 89(5) . .
C27N N4 Ni1 N2 -89(5) . .
C16N N2 Ni1 N3 -0.3(6) . .
C09N N2 Ni1 N3 -179.2(6) . .
C16N N2 Ni1 N1 177.8(6) . .
C09N N2 Ni1 N1 -1.2(6) . .
C16N N2 Ni1 N4 89(5) . .
C09N N2 Ni1 N4 -90(5) . .
C03A C01A C02A C06A 137(2) . .
C15A C01A C02A C06A 1(2) . .
C03A C01A C02A C04A -10(3) . .
C15A C01A C02A C04A -146(2) . .
C02A C01A C03A C14A -134(2) . .
C15A C01A C03A C14A -1(3) . .
C02A C01A C03A C45A 5(3) . .
C15A C01A C03A C45A 138(2) . .
C01A C02A C04A C10A 144(2) . .
C06A C02A C04A C10A 2(3) . .
C01A C02A C04A C46A 6(3) . .
C06A C02A C04A C46A -136(2) . .
C01A C02A C06A C16A -5(3) . .
C04A C02A C06A C16A 142(2) . .
C01A C02A C06A C07A -146.9(19) . .
C04A C02A C06A C07A 0(3) . .
C80A C05A C07A C08A 4(3) . .
C18A C05A C07A C08A 141(2) . .
C80A C05A C07A C06A -156(2) . .
C18A C05A C07A C06A -19(3) . .
C02A C06A C07A C08A 0(3) . .
C16A C06A C07A C08A -140(2) . .
C02A C06A C07A C05A 157(2) . .
C16A C06A C07A C05A 17(3) . .
C05A C07A C08A C09A -5(3) . .
C06A C07A C08A C09A 150(2) . .
C05A C07A C08A C10A -157(2) . .
C06A C07A C08A C10A -1(3) . .
C07A C08A C09A C79A 3(3) . .
C10A C08A C09A C79A 156.1(19) . .
C07A C08A C09A C11A -147(2) . .
C10A C08A C09A C11A 6(3) . .
C02A C04A C10A C52A -144(2) . .
C46A C04A C10A C52A -3(2) . .
C02A C04A C10A C08A -3(3) . .
C46A C04A C10A C08A 138.3(18) . .
C07A C08A C10A C04A 3(3) . .
C09A C08A C10A C04A -152.9(18) . .
C07A C08A C10A C52A 136(2) . .
C09A C08A C10A C52A -19(3) . .
C79A C09A C11A C76A -6(3) . .
C08A C09A C11A C76A 145(2) . .
C79A C09A C11A C51A -145.5(19) . .
C08A C09A C11A C51A 6(3) . .
C14A C12A C13A C15A 0(3) . .
C20A C12A C13A C15A -147.1(19) . .
C14A C12A C13A C23A 144.7(19) . .
C20A C12A C13A C23A -2(2) . .
C20A C12A C14A C30A 1(3) . .
C13A C12A C14A C30A -136.6(19) . .
C20A C12A C14A C03A 139(2) . .
C13A C12A C14A C03A 1(3) . .
C01A C03A C14A C12A -1(3) . .
C45A C03A C14A C12A -146(2) . .
C01A C03A C14A C30A 138(2) . .
C45A C03A C14A C30A -7(2) . .
C23A C13A C15A C16A -3(3) . .
C12A C13A C15A C16A 135.8(19) . .
C23A C13A C15A C01A -140(2) . .
C12A C13A C15A C01A -2(3) . .
C03A C01A C15A C13A 2(3) . .
C02A C01A C15A C13A 142(2) . .
C03A C01A C15A C16A -137.1(19) . .
C02A C01A C15A C16A 3(2) . .
C02A C06A C16A C17A -145(2) . .
C07A C06A C16A C17A -6(4) . .
C02A C06A C16A C15A 6(2) . .
C07A C06A C16A C15A 145.8(19) . .
C13A C15A C16A C17A 4(3) . .
C01A C15A C16A C17A 149(2) . .
C13A C15A C16A C06A -150(2) . .
C01A C15A C16A C06A -5(2) . .
C06A C16A C17A C18A -5(4) . .
C15A C16A C17A C18A -151(2) . .
C06A C16A C17A C22A 138(2) . .
C15A C16A C17A C22A -8(3) . .
C16A C17A C18A C39A 152(3) . .
C22A C17A C18A C39A 2(4) . .
C16A C17A C18A C05A 3(3) . .
C22A C17A C18A C05A -146.2(19) . .
C07A C05A C18A C39A -148(2) . .
C80A C05A C18A C39A -3(2) . .
C07A C05A C18A C17A 10(3) . .
C80A C05A C18A C17A 156(2) . .
C14A C12A C20A C21A -146(2) . .
C13A C12A C20A C21A -4(2) . .
C14A C12A C20A C28A -2(3) . .
C13A C12A C20A C28A 139.6(17) . .
C12A C20A C21A C19A 158.5(18) . .
C28A C20A C21A C19A 16(3) . .
C12A C20A C21A C23A 9(2) . .
C28A C20A C21A C23A -133(2) . .
C26A C19A C21A C20A -5(3) . .
C24A C19A C21A C20A -144(2) . .
C26A C19A C21A C23A 143(2) . .
C24A C19A C21A C23A 4(3) . .
C16A C17A C22A C23A 8(3) . .
C18A C17A C22A C23A 154.5(19) . .
C16A C17A C22A C25A -146(2) . .
C18A C17A C22A C25A 0(3) . .
C25A C22A C23A C21A 10(3) . .
C17A C22A C23A C21A -146(2) . .
C25A C22A C23A C13A 150(2) . .
C17A C22A C23A C13A -6(3) . .
C20A C21A C23A C22A 136(2) . .
C19A C21A C23A C22A -13(3) . .
C20A C21A C23A C13A -10(2) . .
C19A C21A C23A C13A -160.2(18) . .
C15A C13A C23A C22A 4(4) . .
C12A C13A C23A C22A -138(2) . .
C15A C13A C23A C21A 149(2) . .
C12A C13A C23A C21A 7(2) . .
C21A C19A C24A C38A 152(2) . .
C26A C19A C24A C38A 10(2) . .
C21A C19A C24A C25A 8(3) . .
C26A C19A C24A C25A -134(2) . .
C21A C19A C24A Yb1 95.0(19) . .
C26A C19A C24A Yb1 -47.6(16) . .
C69A Yb1 C24A C38A -6.7(14) . .
C33A Yb1 C24A C38A -35.3(14) . .
C68A Yb1 C24A C38A 25.2(14) . .
C37A Yb1 C24A C38A 36.5(13) . .
C32A Yb1 C24A C38A -43.6(14) . .
C64A Yb1 C24A C38A -11.1(16) . .
C34A Yb1 C24A C38A -59.3(14) . .
C67A Yb1 C24A C38A 48.2(14) . .
C41A Yb1 C24A C38A 73.6(14) . .
C56A Yb1 C24A C38A -48.8(15) . .
C75A Yb1 C24A C38A 72.5(14) . .
C69A Yb1 C24A C25A -135.6(13) . .
C33A Yb1 C24A C25A -164.3(13) . .
C68A Yb1 C24A C25A -103.8(13) . .
C37A Yb1 C24A C25A -92.5(14) . .
C32A Yb1 C24A C25A -172.6(16) . .
C38A Yb1 C24A C25A -129(2) . .
C64A Yb1 C24A C25A -140.1(12) . .
C34A Yb1 C24A C25A 171.7(12) . .
C67A Yb1 C24A C25A -80.7(13) . .
C41A Yb1 C24A C25A -55.4(12) . .
C56A Yb1 C24A C25A -177.8(11) . .
C75A Yb1 C24A C25A -56.5(12) . .
C69A Yb1 C24A C19A 106.2(13) . .
C33A Yb1 C24A C19A 77.5(13) . .
C68A Yb1 C24A C19A 138.0(13) . .
C37A Yb1 C24A C19A 149.3(16) . .
C32A Yb1 C24A C19A 69.2(13) . .
C38A Yb1 C24A C19A 113(2) . .
C64A Yb1 C24A C19A 101.7(13) . .
C34A Yb1 C24A C19A 53.5(13) . .
C67A Yb1 C24A C19A 161.1(12) . .
C41A Yb1 C24A C19A -173.6(15) . .
C56A Yb1 C24A C19A 64.0(14) . .
C75A Yb1 C24A C19A -174.7(13) . .
C23A C22A C25A C24A 2(3) . .
C17A C22A C25A C24A 154(2) . .
C23A C22A C25A C40A -154(2) . .
C17A C22A C25A C40A -3(3) . .
C38A C24A C25A C22A -151(2) . .
C19A C24A C25A C22A -11(3) . .
Yb1 C24A C25A C22A -100.4(19) . .
C38A C24A C25A C40A 4(3) . .
C19A C24A C25A C40A 144(2) . .
Yb1 C24A C25A C40A 55(2) . .
C21A C19A C26A C27A -11(3) . .
C24A C19A C26A C27A 133(2) . .
C21A C19A C26A C32A -154.3(18) . .
C24A C19A C26A C32A -10(2) . .
C21A C19A C26A Yb1 -96.5(17) . .
C24A C19A C26A Yb1 47.8(16) . .
C69A Yb1 C26A C27A 110.2(13) . .
C33A Yb1 C26A C27A 101.9(15) . .
C68A Yb1 C26A C27A 142.7(13) . .
C37A Yb1 C26A C27A 169.3(14) . .
C32A Yb1 C26A C27A 132(2) . .
C38A Yb1 C26A C27A 175.1(16) . .
C64A Yb1 C26A C27A 85.6(13) . .
C34A Yb1 C26A C27A 61.3(13) . .
C67A Yb1 C26A C27A 147.7(12) . .
C41A Yb1 C26A C27A -166.8(13) . .
C56A Yb1 C26A C27A 59.7(13) . .
C75A Yb1 C26A C27A -176.8(12) . .
C69A Yb1 C26A C19A -128.9(13) . .
C33A Yb1 C26A C19A -137.3(16) . .
C68A Yb1 C26A C19A -96.5(13) . .
C37A Yb1 C26A C19A -69.8(13) . .
C32A Yb1 C26A C19A -106.9(18) . .
C38A Yb1 C26A C19A -64.1(13) . .
C64A Yb1 C26A C19A -153.5(12) . .
C34A Yb1 C26A C19A -177.9(15) . .
C67A Yb1 C26A C19A -91.5(14) . .
C41A Yb1 C26A C19A -45.9(13) . .
C56A Yb1 C26A C19A -179.5(13) . .
C75A Yb1 C26A C19A -55.9(15) . .
C69A Yb1 C26A C32A -22.0(13) . .
C33A Yb1 C26A C32A -30.3(12) . .
C68A Yb1 C26A C32A 10.5(13) . .
C37A Yb1 C26A C32A 37.1(13) . .
C38A Yb1 C26A C32A 42.8(12) . .
C64A Yb1 C26A C32A -46.6(13) . .
C34A Yb1 C26A C32A -70.9(13) . .
C67A Yb1 C26A C32A 15.5(15) . .
C41A Yb1 C26A C32A 61.0(13) . .
C56A Yb1 C26A C32A -72.5(13) . .
C75A Yb1 C26A C32A 51.0(14) . .
C19A C26A C27A C28A 16(3) . .
C32A C26A C27A C28A 153(2) . .
Yb1 C26A C27A C28A 104.5(18) . .
C19A C26A C27A C35A -147.3(19) . .
C32A C26A C27A C35A -10(3) . .
Yb1 C26A C27A C35A -58.4(16) . .
C26A C27A C28A C20A -5(3) . .
C35A C27A C28A C20A 156.5(19) . .
C26A C27A C28A C29A -153(2) . .
C35A C27A C28A C29A 8(3) . .
C21A C20A C28A C27A -11(3) . .
C12A C20A C28A C27A -150.3(18) . .
C21A C20A C28A C29A 141.0(19) . .
C12A C20A C28A C29A 2(2) . .
C27A C28A C29A C30A 148(2) . .
C20A C28A C29A C30A -2(3) . .
C27A C28A C29A C31A -4(3) . .
C20A C28A C29A C31A -153.9(17) . .
C31A C29A C30A C14A 151(2) . .
C28A C29A C30A C14A 1(3) . .
C31A C29A C30A C44A 7(3) . .
C28A C29A C30A C44A -144.0(19) . .
C12A C14A C30A C29A 0(3) . .
C03A C14A C30A C29A -143(2) . .
C12A C14A C30A C44A 148.8(18) . .
C03A C14A C30A C44A 6(2) . .
C30A C29A C31A C42A -12(3) . .
C28A C29A C31A C42A 142(2) . .
C30A C29A C31A C36A -154(2) . .
C28A C29A C31A C36A -1(3) . .
C27A C26A C32A C33A 6(3) . .
C19A C26A C32A C33A 149(2) . .
Yb1 C26A C32A C33A 66.5(19) . .
C27A C26A C32A C38A -136(2) . .
C19A C26A C32A C38A 7(2) . .
Yb1 C26A C32A C38A -74.8(13) . .
C27A C26A C32A Yb1 -61(2) . .
C19A C26A C32A Yb1 82.1(15) . .
C69A Yb1 C32A C33A 28.5(13) . .
C68A Yb1 C32A C33A 66.0(14) . .
C37A Yb1 C32A C33A 99.4(14) . .
C38A Yb1 C32A C33A 128.2(19) . .
C64A Yb1 C32A C33A 9.6(13) . .
C34A Yb1 C32A C33A -36.3(13) . .
C67A Yb1 C32A C33A 67.2(14) . .
C41A Yb1 C32A C33A 115.2(14) . .
C56A Yb1 C32A C33A -21.1(13) . .
C75A Yb1 C32A C33A 95.6(14) . .
C69A Yb1 C32A C38A -99.6(13) . .
C33A Yb1 C32A C38A -128.2(19) . .
C68A Yb1 C32A C38A -62.2(12) . .
C37A Yb1 C32A C38A -28.7(11) . .
C64A Yb1 C32A C38A -118.6(12) . .
C34A Yb1 C32A C38A -164.5(15) . .
C67A Yb1 C32A C38A -60.9(12) . .
C41A Yb1 C32A C38A -13.0(12) . .
C56A Yb1 C32A C38A -149.3(12) . .
C75A Yb1 C32A C38A -32.5(13) . .
C69A Yb1 C32A C26A 153.8(15) . .
C33A Yb1 C32A C26A 125(2) . .
C68A Yb1 C32A C26A -168.8(14) . .
C37A Yb1 C32A C26A -135.3(15) . .
C38A Yb1 C32A C26A -106.6(17) . .
C64A Yb1 C32A C26A 134.8(13) . .
C34A Yb1 C32A C26A 88.9(13) . .
C67A Yb1 C32A C26A -167.5(12) . .
C41A Yb1 C32A C26A -119.6(13) . .
C56A Yb1 C32A C26A 104.1(13) . .
C75A Yb1 C32A C26A -139.1(12) . .
C38A C32A C33A C69A -1(3) . .
C26A C32A C33A C69A -138(2) . .
Yb1 C32A C33A C69A -60(2) . .
C38A C32A C33A C34A 136(2) . .
C26A C32A C33A C34A -1(3) . .
Yb1 C32A C33A C34A 77.1(17) . .
C38A C32A C33A Yb1 59.3(18) . .
C26A C32A C33A Yb1 -78.1(19) . .
C69A Yb1 C33A C32A -134(2) . .
C68A Yb1 C33A C32A -99.8(15) . .
C37A Yb1 C33A C32A -65.6(13) . .
C38A Yb1 C33A C32A -31.0(13) . .
C64A Yb1 C33A C32A -168.4(16) . .
C34A Yb1 C33A C32A 120.7(18) . .
C67A Yb1 C33A C32A -113.8(14) . .
C41A Yb1 C33A C32A -64.9(14) . .
C56A Yb1 C33A C32A 153.6(16) . .
C75A Yb1 C33A C32A -92.3(13) . .
C68A Yb1 C33A C69A 34.3(12) . .
C37A Yb1 C33A C69A 68.5(12) . .
C32A Yb1 C33A C69A 134(2) . .
C38A Yb1 C33A C69A 103.1(14) . .
C64A Yb1 C33A C69A -34.3(12) . .
C34A Yb1 C33A C69A -105.2(16) . .
C67A Yb1 C33A C69A 20.3(12) . .
C41A Yb1 C33A C69A 69.2(12) . .
C56A Yb1 C33A C69A -72.3(12) . .
C75A Yb1 C33A C69A 41.8(13) . .
C69A Yb1 C33A C34A 105.2(16) . .
C68A Yb1 C33A C34A 139.4(13) . .
C37A Yb1 C33A C34A 173.7(12) . .
C32A Yb1 C33A C34A -120.7(18) . .
C38A Yb1 C33A C34A -151.7(13) . .
C64A Yb1 C33A C34A 70.9(11) . .
C67A Yb1 C33A C34A 125.5(11) . .
C41A Yb1 C33A C34A 174.4(10) . .
C56A Yb1 C33A C34A 32.9(10) . .
C75A Yb1 C33A C34A 147.0(10) . .
C32A C33A C34A C35A 2(3) . .
C69A C33A C34A C35A 148.4(19) . .
Yb1 C33A C34A C35A 78.3(17) . .
C32A C33A C34A C56A -146(2) . .
C69A C33A C34A C56A 1(2) . .
Yb1 C33A C34A C56A -69.4(16) . .
C32A C33A C34A Yb1 -76.4(18) . .
C69A C33A C34A Yb1 70.2(13) . .
C69A Yb1 C34A C35A -162.4(15) . .
C33A Yb1 C34A C35A -119.5(17) . .
C68A Yb1 C34A C35A -153.5(13) . .
C37A Yb1 C34A C35A -125.4(12) . .
C32A Yb1 C34A C35A -88.6(13) . .
C38A Yb1 C34A C35A -96.8(13) . .
C64A Yb1 C34A C35A 157.5(16) . .
C67A Yb1 C34A C35A -177.1(12) . .
C41A Yb1 C34A C35A -126.8(12) . .
C56A Yb1 C34A C35A 123.4(19) . .
C75A Yb1 C34A C35A -164.6(11) . .
C69A Yb1 C34A C56A 74.2(13) . .
C33A Yb1 C34A C56A 117.1(17) . .
C68A Yb1 C34A C56A 83.1(12) . .
C37A Yb1 C34A C56A 111.2(12) . .
C32A Yb1 C34A C56A 148.0(15) . .
C38A Yb1 C34A C56A 139.8(13) . .
C64A Yb1 C34A C56A 34.1(11) . .
C67A Yb1 C34A C56A 59.5(13) . .
C41A Yb1 C34A C56A 109.8(13) . .
C75A Yb1 C34A C56A 72.0(14) . .
C69A Yb1 C34A C33A -42.9(11) . .
C68A Yb1 C34A C33A -34.0(11) . .
C37A Yb1 C34A C33A -5.9(12) . .
C32A Yb1 C34A C33A 30.9(11) . .
C38A Yb1 C34A C33A 22.7(11) . .
C64A Yb1 C34A C33A -82.9(12) . .
C67A Yb1 C34A C33A -57.6(11) . .
C41A Yb1 C34A C33A -7.3(14) . .
C56A Yb1 C34A C33A -117.1(17) . .
C75A Yb1 C34A C33A -45.1(13) . .
C56A C34A C35A C27A 136(2) . .
C33A C34A C35A C27A -7(3) . .
Yb1 C34A C35A C27A 54(2) . .
C56A C34A C35A C36A -8(3) . .
C33A C34A C35A C36A -151.0(19) . .
Yb1 C34A C35A C36A -89.8(18) . .
C56A C34A C35A Yb1 82(2) . .
C33A C34A C35A Yb1 -61.1(15) . .
C28A C27A C35A C34A -151(2) . .
C26A C27A C35A C34A 11(3) . .
C28A C27A C35A C36A -6(3) . .
C26A C27A C35A C36A 156.6(18) . .
C28A C27A C35A Yb1 -105.6(19) . .
C26A C27A C35A Yb1 56.7(16) . .
C69A Yb1 C35A C34A 14.2(13) . .
C33A Yb1 C35A C34A 38.0(12) . .
C68A Yb1 C35A C34A 28.3(14) . .
C37A Yb1 C35A C34A 61.7(14) . .
C32A Yb1 C35A C34A 72.9(13) . .
C38A Yb1 C35A C34A 81.7(13) . .
C64A Yb1 C35A C34A -17.8(12) . .
C67A Yb1 C35A C34A 3.8(15) . .
C41A Yb1 C35A C34A 78.7(15) . .
C56A Yb1 C35A C34A -32.7(12) . .
C75A Yb1 C35A C34A 30(2) . .
C69A Yb1 C35A C27A -123.1(12) . .
C33A Yb1 C35A C27A -99.2(13) . .
C68A Yb1 C35A C27A -109.0(12) . .
C37A Yb1 C35A C27A -75.5(13) . .
C32A Yb1 C35A C27A -64.3(12) . .
C38A Yb1 C35A C27A -55.6(12) . .
C64A Yb1 C35A C27A -155.1(13) . .
C34A Yb1 C35A C27A -137.3(19) . .
C67A Yb1 C35A C27A -133.4(11) . .
C41A Yb1 C35A C27A -58.6(15) . .
C56A Yb1 C35A C27A -169.9(15) . .
C75A Yb1 C35A C27A -107.0(16) . .
C69A Yb1 C35A C36A 127.6(13) . .
C33A Yb1 C35A C36A 151.4(15) . .
C68A Yb1 C35A C36A 141.7(13) . .
C37A Yb1 C35A C36A 175.1(12) . .
C32A Yb1 C35A C36A -173.7(15) . .
C38A Yb1 C35A C36A -165.0(13) . .
C64A Yb1 C35A C36A 95.5(13) . .
C34A Yb1 C35A C36A 113.4(18) . .
C67A Yb1 C35A C36A 117.2(13) . .
C41A Yb1 C35A C36A -167.9(12) . .
C56A Yb1 C35A C36A 80.7(13) . .
C75A Yb1 C35A C36A 143.7(14) . .
C42A C31A C36A C58A 1(3) . .
C29A C31A C36A C58A 149(2) . .
C42A C31A C36A C35A -145(2) . .
C29A C31A C36A C35A 2(3) . .
C34A C35A C36A C31A 149(2) . .
C27A C35A C36A C31A 1(3) . .
Yb1 C35A C36A C31A 86(2) . .
C34A C35A C36A C58A 3(3) . .
C27A C35A C36A C58A -144.8(19) . .
Yb1 C35A C36A C58A -60(2) . .
C69A Yb1 C37A C68A -31.3(12) . .
C33A Yb1 C37A C68A -68.9(13) . .
C32A Yb1 C37A C68A -100.2(14) . .
C38A Yb1 C37A C68A -128.8(19) . .
C64A Yb1 C37A C68A -15.7(12) . .
C34A Yb1 C37A C68A -65.3(13) . .
C67A Yb1 C37A C68A 36.8(12) . .
C41A Yb1 C37A C68A 112.5(17) . .
C56A Yb1 C37A C68A -36.8(13) . .
C75A Yb1 C37A C68A 74.9(13) . .
C69A Yb1 C37A C41A -143.7(14) . .
C33A Yb1 C37A C41A 178.6(13) . .
C68A Yb1 C37A C41A -112.5(17) . .
C32A Yb1 C37A C41A 147.4(14) . .
C38A Yb1 C37A C41A 118.8(18) . .
C64A Yb1 C37A C41A -128.2(12) . .
C34A Yb1 C37A C41A -177.8(11) . .
C67A Yb1 C37A C41A -75.6(12) . .
C56A Yb1 C37A C41A -149.3(11) . .
C75A Yb1 C37A C41A -37.6(11) . .
C69A Yb1 C37A C38A 97.5(13) . .
C33A Yb1 C37A C38A 59.9(12) . .
C68A Yb1 C37A C38A 128.8(19) . .
C32A Yb1 C37A C38A 28.6(12) . .
C64A Yb1 C37A C38A 113.0(12) . .
C34A Yb1 C37A C38A 63.4(13) . .
C67A Yb1 C37A C38A 165.6(16) . .
C41A Yb1 C37A C38A -118.8(18) . .
C56A Yb1 C37A C38A 92.0(12) . .
C75A Yb1 C37A C38A -156.4(16) . .
C25A C24A C38A C37A -5(3) . .
C19A C24A C38A C37A -147.7(19) . .
Yb1 C24A C38A C37A -69.4(17) . .
C25A C24A C38A C32A 138(2) . .
C19A C24A C38A C32A -5(2) . .
Yb1 C24A C38A C32A 73.6(15) . .
C25A C24A C38A Yb1 65(2) . .
C19A C24A C38A Yb1 -78.4(16) . .
C68A C37A C38A C24A 145(2) . .
C41A C37A C38A C24A 2(3) . .
Yb1 C37A C38A C24A 83(2) . .
C68A C37A C38A C32A 5(3) . .
C41A C37A C38A C32A -137(2) . .
Yb1 C37A C38A C32A -56.2(18) . .
C68A C37A C38A Yb1 61.2(19) . .
C41A C37A C38A Yb1 -80.9(17) . .
C33A C32A C38A C24A -145(2) . .
C26A C32A C38A C24A -2(2) . .
Yb1 C32A C38A C24A -89.0(16) . .
C33A C32A C38A C37A -2(3) . .
C26A C32A C38A C37A 142.2(19) . .
Yb1 C32A C38A C37A 54.8(17) . .
C33A C32A C38A Yb1 -56.5(19) . .
C26A C32A C38A Yb1 87.4(14) . .
C69A Yb1 C38A C24A 172.8(15) . .
C33A Yb1 C38A C24A 136.7(16) . .
C68A Yb1 C38A C24A -149.8(16) . .
C37A Yb1 C38A C24A -121(2) . .
C32A Yb1 C38A C24A 108.8(18) . .
C64A Yb1 C38A C24A 170.8(13) . .
C34A Yb1 C38A C24A 121.3(14) . .
C67A Yb1 C38A C24A -132.1(14) . .
C41A Yb1 C38A C24A -87.5(15) . .
C56A Yb1 C38A C24A 140.4(13) . .
C75A Yb1 C38A C24A -103.4(14) . .
C69A Yb1 C38A C37A -66.3(12) . .
C33A Yb1 C38A C37A -102.5(14) . .
C68A Yb1 C38A C37A -28.9(12) . .
C32A Yb1 C38A C37A -130.3(18) . .
C64A Yb1 C38A C37A -68.3(13) . .
C34A Yb1 C38A C37A -117.8(13) . .
C67A Yb1 C38A C37A -11.2(12) . .
C41A Yb1 C38A C37A 33.4(12) . .
C56A Yb1 C38A C37A -98.7(12) . .
C75A Yb1 C38A C37A 17.5(12) . .
C69A Yb1 C38A C32A 64.0(12) . .
C33A Yb1 C38A C32A 27.8(11) . .
C68A Yb1 C38A C32A 101.4(14) . .
C37A Yb1 C38A C32A 130.3(18) . .
C64A Yb1 C38A C32A 62.0(12) . .
C34A Yb1 C38A C32A 12.5(12) . .
C67A Yb1 C38A C32A 119.1(12) . .
C41A Yb1 C38A C32A 163.7(15) . .
C56A Yb1 C38A C32A 31.6(13) . .
C75A Yb1 C38A C32A 147.8(13) . .
C17A C18A C39A C72A -148(3) . .
C05A C18A C39A C72A 3(3) . .
C17A C18A C39A C40A -1(4) . .
C05A C18A C39A C40A 150.1(18) . .
C22A C25A C40A C41A 155(2) . .
C24A C25A C40A C41A -1(3) . .
C22A C25A C40A C39A 4(3) . .
C24A C25A C40A C39A -152(2) . .
C18A C39A C40A C41A -152(2) . .
C72A C39A C40A C41A -3(3) . .
C18A C39A C40A C25A -2(3) . .
C72A C39A C40A C25A 147(2) . .
C25A C40A C41A C37A -1(3) . .
C39A C40A C41A C37A 149(2) . .
C25A C40A C41A C75A -143(2) . .
C39A C40A C41A C75A 7(3) . .
C25A C40A C41A Yb1 -59.8(18) . .
C39A C40A C41A Yb1 90.4(19) . .
C68A C37A C41A C40A -145(2) . .
C38A C37A C41A C40A 1(3) . .
Yb1 C37A C41A C40A -74(2) . .
C68A C37A C41A C75A 2(2) . .
C38A C37A C41A C75A 148.5(19) . .
Yb1 C37A C41A C75A 73.5(14) . .
C68A C37A C41A Yb1 -71.0(16) . .
C38A C37A C41A Yb1 75.1(17) . .
C69A Yb1 C41A C40A 158.1(13) . .
C33A Yb1 C41A C40A 126.3(13) . .
C68A Yb1 C41A C40A 166.1(16) . .
C37A Yb1 C41A C40A 127.5(18) . .
C32A Yb1 C41A C40A 100.3(13) . .
C38A Yb1 C41A C40A 91.6(13) . .
C64A Yb1 C41A C40A -178.3(12) . .
C34A Yb1 C41A C40A 130.3(12) . .
C67A Yb1 C41A C40A -153.9(16) . .
C56A Yb1 C41A C40A 169.3(11) . .
C75A Yb1 C41A C40A -122.7(19) . .
C69A Yb1 C41A C37A 30.5(12) . .
C33A Yb1 C41A C37A -1.2(12) . .
C68A Yb1 C41A C37A 38.6(12) . .
C32A Yb1 C41A C37A -27.3(12) . .
C38A Yb1 C41A C37A -35.9(11) . .
C64A Yb1 C41A C37A 54.2(12) . .
C34A Yb1 C41A C37A 2.8(14) . .
C67A Yb1 C41A C37A 78.6(13) . .
C56A Yb1 C41A C37A 41.7(14) . .
C75A Yb1 C41A C37A 109.8(18) . .
C69A Yb1 C41A C75A -79.3(13) . .
C33A Yb1 C41A C75A -111.0(13) . .
C68A Yb1 C41A C75A -71.2(13) . .
C37A Yb1 C41A C75A -109.8(18) . .
C32A Yb1 C41A C75A -137.1(13) . .
C38A Yb1 C41A C75A -145.7(15) . .
C64A Yb1 C41A C75A -55.6(13) . .
C34A Yb1 C41A C75A -107.0(13) . .
C67A Yb1 C41A C75A -31.2(12) . .
C56A Yb1 C41A C75A -68.0(14) . .
C36A C31A C42A C53A -2(3) . .
C29A C31A C42A C53A -149(2) . .
C36A C31A C42A C43A 151.2(19) . .
C29A C31A C42A C43A 4(3) . .
C31A C42A C43A C48A -146(2) . .
C53A C42A C43A C48A 4(3) . .
C31A C42A C43A C44A 7(3) . .
C53A C42A C43A C44A 158(2) . .
C48A C43A C44A C45A 1(3) . .
C42A C43A C44A C45A -151(2) . .
C48A C43A C44A C30A 140(2) . .
C42A C43A C44A C30A -12(3) . .
C29A C30A C44A C45A 149(2) . .
C14A C30A C44A C45A -3(2) . .
C29A C30A C44A C43A 5(3) . .
C14A C30A C44A C43A -146.7(19) . .
C43A C44A C45A C46A 1(3) . .
C30A C44A C45A C46A -143(2) . .
C43A C44A C45A C03A 141.4(19) . .
C30A C44A C45A C03A -2(2) . .
C01A C03A C45A C44A -140(2) . .
C14A C03A C45A C44A 6(2) . .
C01A C03A C45A C46A 3(3) . .
C14A C03A C45A C46A 148.6(18) . .
C44A C45A C46A C49A -3(3) . .
C03A C45A C46A C49A -142(2) . .
C44A C45A C46A C04A 133(2) . .
C03A C45A C46A C04A -6(3) . .
C02A C04A C46A C49A 142.1(19) . .
C10A C04A C46A C49A -3(2) . .
C02A C04A C46A C45A 2(3) . .
C10A C04A C46A C45A -143(2) . .
C44A C43A C48A C47A -150(2) . .
C42A C43A C48A C47A 2(3) . .
C44A C43A C48A C49A 1(3) . .
C42A C43A C48A C49A 152.6(19) . .
C50A C47A C48A C43A 151(2) . .
C55A C47A C48A C43A -6(3) . .
C50A C47A C48A C49A 1(3) . .
C55A C47A C48A C49A -156(2) . .
C45A C46A C49A C52A 148.2(19) . .
C04A C46A C49A C52A 7(2) . .
C45A C46A C49A C48A 5(3) . .
C04A C46A C49A C48A -137(2) . .
C43A C48A C49A C46A -3(3) . .
C47A C48A C49A C46A 150(2) . .
C43A C48A C49A C52A -143(2) . .
C47A C48A C49A C52A 10(3) . .
C48A C47A C50A C62A -149(2) . .
C55A C47A C50A C62A 8(3) . .
C48A C47A C50A C51A -13(3) . .
C55A C47A C50A C51A 144(2) . .
C76A C11A C51A C52A -157(2) . .
C09A C11A C51A C52A -8(3) . .
C76A C11A C51A C50A -14(2) . .
C09A C11A C51A C50A 135.1(19) . .
C47A C50A C51A C52A 14(3) . .
C62A C50A C51A C52A 158.5(18) . .
C47A C50A C51A C11A -132(2) . .
C62A C50A C51A C11A 12(2) . .
C11A C51A C52A C49A 139(2) . .
C50A C51A C52A C49A -3(3) . .
C11A C51A C52A C10A -4(3) . .
C50A C51A C52A C10A -145.9(19) . .
C46A C49A C52A C51A -154(2) . .
C48A C49A C52A C51A -9(3) . .
C46A C49A C52A C10A -9(2) . .
C48A C49A C52A C10A 136(2) . .
C04A C10A C52A C51A 154.8(19) . .
C08A C10A C52A C51A 18(3) . .
C04A C10A C52A C49A 7(2) . .
C08A C10A C52A C49A -130(2) . .
C31A C42A C53A C55A 147(2) . .
C43A C42A C53A C55A -7(4) . .
C31A C42A C53A C58A 2(3) . .
C43A C42A C53A C58A -151(2) . .
C42A C53A C55A C54A -150(2) . .
C58A C53A C55A C54A -8(3) . .
C42A C53A C55A C47A 2(3) . .
C58A C53A C55A C47A 143(2) . .
C59A C54A C55A C53A 10(4) . .
C61A C54A C55A C53A 152(2) . .
C59A C54A C55A C47A -141(2) . .
C61A C54A C55A C47A 0(3) . .
C50A C47A C55A C53A -154(2) . .
C48A C47A C55A C53A 4(3) . .
C50A C47A C55A C54A -4(3) . .
C48A C47A C55A C54A 155(2) . .
C35A C34A C56A C57A 7(4) . .
C33A C34A C56A C57A 152(2) . .
Yb1 C34A C56A C57A 94(2) . .
C35A C34A C56A C64A -144(2) . .
C33A C34A C56A C64A 1(2) . .
Yb1 C34A C56A C64A -56.6(15) . .
C35A C34A C56A Yb1 -88(2) . .
C33A C34A C56A Yb1 57.7(14) . .
C69A Yb1 C56A C57A 158.6(17) . .
C33A Yb1 C56A C57A -157.6(17) . .
C68A Yb1 C56A C57A 146.6(15) . .
C37A Yb1 C56A C57A 164.8(14) . .
C32A Yb1 C56A C57A -145.0(15) . .
C38A Yb1 C56A C57A -161.4(14) . .
C64A Yb1 C56A C57A 120.0(19) . .
C34A Yb1 C56A C57A -119(2) . .
C67A Yb1 C56A C57A 116.9(14) . .
C41A Yb1 C56A C57A 144.1(13) . .
C75A Yb1 C56A C57A 114.1(14) . .
C69A Yb1 C56A C34A -82.1(13) . .
C33A Yb1 C56A C34A -38.3(12) . .
C68A Yb1 C56A C34A -94.2(13) . .
C37A Yb1 C56A C34A -76.0(13) . .
C32A Yb1 C56A C34A -25.7(12) . .
C38A Yb1 C56A C34A -42.2(13) . .
C64A Yb1 C56A C34A -120.8(18) . .
C67A Yb1 C56A C34A -123.9(12) . .
C41A Yb1 C56A C34A -96.6(13) . .
C75A Yb1 C56A C34A -126.7(12) . .
C69A Yb1 C56A C64A 38.6(11) . .
C33A Yb1 C56A C64A 82.4(13) . .
C68A Yb1 C56A C64A 26.6(12) . .
C37A Yb1 C56A C64A 44.8(12) . .
C32A Yb1 C56A C64A 95.0(12) . .
C38A Yb1 C56A C64A 78.6(12) . .
C34A Yb1 C56A C64A 120.8(18) . .
C67A Yb1 C56A C64A -3.1(12) . .
C41A Yb1 C56A C64A 24.1(14) . .
C75A Yb1 C56A C64A -5.9(13) . .
C34A C56A C57A C58A 0(3) . .
C64A C56A C57A C58A 146(2) . .
Yb1 C56A C57A C58A 74(2) . .
C34A C56A C57A C59A -146(2) . .
C64A C56A C57A C59A 1(4) . .
Yb1 C56A C57A C59A -72(2) . .
C56A C57A C58A C36A -4(3) . .
C59A C57A C58A C36A 148(2) . .
C56A C57A C58A C53A -145(2) . .
C59A C57A C58A C53A 8(3) . .
C31A C36A C58A C57A -149(2) . .
C35A C36A C58A C57A 2(3) . .
C31A C36A C58A C53A 0(2) . .
C35A C36A C58A C53A 150.6(19) . .
C55A C53A C58A C57A -1(3) . .
C42A C53A C58A C57A 146(2) . .
C55A C53A C58A C36A -148(2) . .
C42A C53A C58A C36A -1(2) . .
C55A C54A C59A C66A 142(2) . .
C61A C54A C59A C66A -4(3) . .
C55A C54A C59A C57A -3(4) . .
C61A C54A C59A C57A -148(2) . .
C56A C57A C59A C54A 143(3) . .
C58A C57A C59A C54A -6(3) . .
C56A C57A C59A C66A -2(3) . .
C58A C57A C59A C66A -151.5(19) . .
C66A C60A C61A C62A -144(2) . .
C63A C60A C61A C62A -1(3) . .
C66A C60A C61A C54A -1(2) . .
C63A C60A C61A C54A 142.7(18) . .
C59A C54A C61A C62A 147(2) . .
C55A C54A C61A C62A -1(3) . .
C59A C54A C61A C60A 3(2) . .
C55A C54A C61A C60A -145(2) . .
C60A C61A C62A C76A 2(3) . .
C54A C61A C62A C76A -135(2) . .
C60A C61A C62A C50A 142(2) . .
C54A C61A C62A C50A 5(3) . .
C47A C50A C62A C61A -9(3) . .
C51A C50A C62A C61A -151(2) . .
C47A C50A C62A C76A 137(2) . .
C51A C50A C62A C76A -6(2) . .
C66A C60A C63A C77A 139(2) . .
C61A C60A C63A C77A 1(3) . .
C66A C60A C63A C70A -4(3) . .
C61A C60A C63A C70A -141.8(18) . .
C57A C56A C64A C65A -3(3) . .
C34A C56A C64A C65A 148(2) . .
Yb1 C56A C64A C65A 90.2(18) . .
C57A C56A C64A C69A -153(2) . .
C34A C56A C64A C69A -3(2) . .
Yb1 C56A C64A C69A -60.2(14) . .
C57A C56A C64A Yb1 -93(2) . .
C34A C56A C64A Yb1 57.6(16) . .
C69A Yb1 C64A C65A 132(2) . .
C33A Yb1 C64A C65A 169.2(16) . .
C68A Yb1 C64A C65A 96.0(14) . .
C37A Yb1 C64A C65A 105.7(13) . .
C32A Yb1 C64A C65A 163.6(14) . .
C38A Yb1 C64A C65A 135.4(13) . .
C34A Yb1 C64A C65A -148.6(16) . .
C67A Yb1 C64A C65A 60.1(13) . .
C41A Yb1 C64A C65A 81.6(14) . .
C56A Yb1 C64A C65A -116.2(19) . .
C75A Yb1 C64A C65A 58.6(13) . .
C33A Yb1 C64A C69A 37.4(12) . .
C68A Yb1 C64A C69A -35.8(11) . .
C37A Yb1 C64A C69A -26.1(12) . .
C32A Yb1 C64A C69A 31.8(12) . .
C38A Yb1 C64A C69A 3.6(13) . .
C34A Yb1 C64A C69A 79.7(13) . .
C67A Yb1 C64A C69A -71.7(12) . .
C41A Yb1 C64A C69A -50.1(13) . .
C56A Yb1 C64A C69A 112.0(17) . .
C75A Yb1 C64A C69A -73.2(12) . .
C69A Yb1 C64A C56A -112.0(17) . .
C33A Yb1 C64A C56A -74.6(12) . .
C68A Yb1 C64A C56A -147.8(14) . .
C37A Yb1 C64A C56A -138.1(12) . .
C32A Yb1 C64A C56A -80.2(12) . .
C38A Yb1 C64A C56A -108.4(12) . .
C34A Yb1 C64A C56A -32.3(11) . .
C67A Yb1 C64A C56A 176.4(14) . .
C41A Yb1 C64A C56A -162.1(11) . .
C75A Yb1 C64A C56A 174.8(12) . .
C69A C64A C65A C66A 149(2) . .
C56A C64A C65A C66A 7(3) . .
Yb1 C64A C65A C66A 89.3(19) . .
C69A C64A C65A C71A 3(3) . .
C56A C64A C65A C71A -139.2(19) . .
Yb1 C64A C65A C71A -56.5(17) . .
C69A C64A C65A Yb1 60(2) . .
C56A C64A C65A Yb1 -82.7(17) . .
C69A Yb1 C65A C64A -29.4(13) . .
C33A Yb1 C65A C64A -9.0(13) . .
C68A Yb1 C65A C64A -68.8(14) . .
C37A Yb1 C65A C64A -74.3(14) . .
C32A Yb1 C65A C64A -17.2(14) . .
C38A Yb1 C65A C64A -50.9(15) . .
C34A Yb1 C65A C64A 25.0(13) . .
C67A Yb1 C65A C64A -102.1(15) . .
C41A Yb1 C65A C64A -103.9(14) . .
C56A Yb1 C65A C64A 38.2(13) . .
C75A Yb1 C65A C64A -117.9(14) . .
C69A Yb1 C65A C66A -148.2(15) . .
C33A Yb1 C65A C66A -127.7(13) . .
C68A Yb1 C65A C66A 172.4(15) . .
C37A Yb1 C65A C66A 166.9(13) . .
C32A Yb1 C65A C66A -136.0(12) . .
C38A Yb1 C65A C66A -169.6(12) . .
C64A Yb1 C65A C66A -118.8(19) . .
C34A Yb1 C65A C66A -93.8(13) . .
C67A Yb1 C65A C66A 139.1(15) . .
C41A Yb1 C65A C66A 137.3(12) . .
C56A Yb1 C65A C66A -80.6(13) . .
C75A Yb1 C65A C66A 123.3(13) . .
C69A Yb1 C65A C71A 99.7(13) . .
C33A Yb1 C65A C71A 120.1(12) . .
C68A Yb1 C65A C71A 60.2(12) . .
C37A Yb1 C65A C71A 54.8(12) . .
C32A Yb1 C65A C71A 111.9(12) . .
C38A Yb1 C65A C71A 78.2(12) . .
C64A Yb1 C65A C71A 129.1(19) . .
C34A Yb1 C65A C71A 154.1(12) . .
C67A Yb1 C65A C71A 26.9(11) . .
C41A Yb1 C65A C71A 25.1(12) . .
C56A Yb1 C65A C71A 167.3(15) . .
C75A Yb1 C65A C71A 11.1(11) . .
C63A C60A C66A C59A -141(2) . .
C61A C60A C66A C59A -1(3) . .
C63A C60A C66A C65A 6(3) . .
C61A C60A C66A C65A 146(2) . .
C54A C59A C66A C60A 3(3) . .
C57A C59A C66A C60A 153.8(18) . .
C54A C59A C66A C65A -145(2) . .
C57A C59A C66A C65A 6(3) . .
C64A C65A C66A C60A -151(2) . .
C71A C65A C66A C60A -5(3) . .
Yb1 C65A C66A C60A -87(2) . .
C64A C65A C66A C59A -8(3) . .
C71A C65A C66A C59A 137(2) . .
Yb1 C65A C66A C59A 55(2) . .
C69A Yb1 C67A C68A 37.9(13) . .
C33A Yb1 C67A C68A 24.2(13) . .
C37A Yb1 C67A C68A -37.9(13) . .
C32A Yb1 C67A C68A -2.3(14) . .
C38A Yb1 C67A C68A -30.2(13) . .
C64A Yb1 C67A C68A 75.0(13) . .
C34A Yb1 C67A C68A 52.2(14) . .
C41A Yb1 C67A C68A -77.3(14) . .
C56A Yb1 C67A C68A 76.9(13) . .
C75A Yb1 C67A C68A -108.2(18) . .
C69A Yb1 C67A C71A -95.3(14) . .
C33A Yb1 C67A C71A -109.0(13) . .
C68A Yb1 C67A C71A -133(2) . .
C37A Yb1 C67A C71A -171.1(16) . .
C32A Yb1 C67A C71A -135.5(13) . .
C38A Yb1 C67A C71A -163.4(13) . .
C64A Yb1 C67A C71A -58.2(13) . .
C34A Yb1 C67A C71A -81.0(13) . .
C41A Yb1 C67A C71A 149.5(16) . .
C56A Yb1 C67A C71A -56.3(13) . .
C75A Yb1 C67A C71A 118.6(18) . .
C69A Yb1 C67A C75A 146.2(14) . .
C33A Yb1 C67A C75A 132.4(12) . .
C68A Yb1 C67A C75A 108.2(18) . .
C37A Yb1 C67A C75A 70.4(13) . .
C32A Yb1 C67A C75A 106.0(12) . .
C38A Yb1 C67A C75A 78.0(12) . .
C64A Yb1 C67A C75A -176.7(14) . .
C34A Yb1 C67A C75A 160.4(11) . .
C41A Yb1 C67A C75A 30.9(11) . .
C56A Yb1 C67A C75A -174.9(12) . .
C41A C37A C68A C67A 2(3) . .
C38A C37A C68A C67A -143(2) . .
Yb1 C37A C68A C67A -79.3(16) . .
C41A C37A C68A C69A 139(2) . .
C38A C37A C68A C69A -6(3) . .
Yb1 C37A C68A C69A 58.0(17) . .
C41A C37A C68A Yb1 80.8(16) . .
C38A C37A C68A Yb1 -63.6(19) . .
C71A C67A C68A C37A 142(2) . .
C75A C67A C68A C37A -5(2) . .
Yb1 C67A C68A C37A 72.7(16) . .
C71A C67A C68A C69A 3(3) . .
C75A C67A C68A C69A -144.3(18) . .
Yb1 C67A C68A C69A -66.8(15) . .
C71A C67A C68A Yb1 69(2) . .
C75A C67A C68A Yb1 -77.6(15) . .
C69A Yb1 C68A C37A 128.7(17) . .
C33A Yb1 C68A C37A 95.0(13) . .
C32A Yb1 C68A C37A 64.1(12) . .
C38A Yb1 C68A C37A 29.9(12) . .
C64A Yb1 C68A C37A 161.1(15) . .
C34A Yb1 C68A C37A 116.2(13) . .
C67A Yb1 C68A C37A -113.5(19) . .
C41A Yb1 C68A C37A -37.1(11) . .
C56A Yb1 C68A C37A 145.2(13) . .
C75A Yb1 C68A C37A -75.0(13) . .
C69A Yb1 C68A C67A -117.8(17) . .
C33A Yb1 C68A C67A -151.5(15) . .
C37A Yb1 C68A C67A 113.5(19) . .
C32A Yb1 C68A C67A 177.6(15) . .
C38A Yb1 C68A C67A 143.3(15) . .
C64A Yb1 C68A C67A -85.5(13) . .
C34A Yb1 C68A C67A -130.3(13) . .
C41A Yb1 C68A C67A 76.4(13) . .
C56A Yb1 C68A C67A -101.3(13) . .
C75A Yb1 C68A C67A 38.4(12) . .
C33A Yb1 C68A C69A -33.7(11) . .
C37A Yb1 C68A C69A -128.7(17) . .
C32A Yb1 C68A C69A -64.6(11) . .
C38A Yb1 C68A C69A -98.9(12) . .
C64A Yb1 C68A C69A 32.3(10) . .
C34A Yb1 C68A C69A -12.5(11) . .
C67A Yb1 C68A C69A 117.8(17) . .
C41A Yb1 C68A C69A -165.8(14) . .
C56A Yb1 C68A C69A 16.5(11) . .
C75A Yb1 C68A C69A 156.2(14) . .
C65A C64A C69A C33A -142(2) . .
C56A C64A C69A C33A 3(3) . .
Yb1 C64A C69A C33A -69.2(16) . .
C65A C64A C69A C68A -4(3) . .
C56A C64A C69A C68A 141.6(19) . .
Yb1 C64A C69A C68A 69.1(16) . .
C65A C64A C69A Yb1 -73(2) . .
C56A C64A C69A Yb1 72.5(15) . .
C32A C33A C69A C64A 140(2) . .
C34A C33A C69A C64A -3(2) . .
Yb1 C33A C69A C64A 75.9(17) . .
C32A C33A C69A C68A 0(3) . .
C34A C33A C69A C68A -142.3(18) . .
Yb1 C33A C69A C68A -63.9(16) . .
C32A C33A C69A Yb1 64(2) . .
C34A C33A C69A Yb1 -78.4(13) . .
C37A C68A C69A C64A -135(2) . .
C67A C68A C69A C64A 1(3) . .
Yb1 C68A C69A C64A -74.9(17) . .
C37A C68A C69A C33A 3(3) . .
C67A C68A C69A C33A 139.1(19) . .
Yb1 C68A C69A C33A 63.4(16) . .
C37A C68A C69A Yb1 -60.3(18) . .
C67A C68A C69A Yb1 75.7(16) . .
C33A Yb1 C69A C64A -117.4(18) . .
C68A Yb1 C69A C64A 120.8(16) . .
C37A Yb1 C69A C64A 149.0(14) . .
C32A Yb1 C69A C64A -141.6(14) . .
C38A Yb1 C69A C64A -176.1(14) . .
C34A Yb1 C69A C64A -75.0(13) . .
C67A Yb1 C69A C64A 87.7(12) . .
C41A Yb1 C69A C64A 131.7(12) . .
C56A Yb1 C69A C64A -37.7(11) . .
C75A Yb1 C69A C64A 103.4(12) . .
C68A Yb1 C69A C33A -121.8(17) . .
C37A Yb1 C69A C33A -93.6(13) . .
C32A Yb1 C69A C33A -24.2(11) . .
C38A Yb1 C69A C33A -58.7(12) . .
C64A Yb1 C69A C33A 117.4(18) . .
C34A Yb1 C69A C33A 42.4(11) . .
C67A Yb1 C69A C33A -154.9(15) . .
C41A Yb1 C69A C33A -110.9(12) . .
C56A Yb1 C69A C33A 79.7(13) . .
C75A Yb1 C69A C33A -139.2(13) . .
C33A Yb1 C69A C68A 121.8(17) . .
C37A Yb1 C69A C68A 28.2(10) . .
C32A Yb1 C69A C68A 97.5(12) . .
C38A Yb1 C69A C68A 63.1(11) . .
C64A Yb1 C69A C68A -120.8(16) . .
C34A Yb1 C69A C68A 164.2(14) . .
C67A Yb1 C69A C68A -33.2(10) . .
C41A Yb1 C69A C68A 10.9(11) . .
C56A Yb1 C69A C68A -158.6(13) . .
C75A Yb1 C69A C68A -17.4(10) . .
C77A C63A C70A C71A -145(2) . .
C60A C63A C70A C71A 0(3) . .
C77A C63A C70A C73A 0(2) . .
C60A C63A C70A C73A 145.1(18) . .
C73A C70A C71A C67A 10(3) . .
C63A C70A C71A C67A 149(2) . .
C73A C70A C71A C65A -138(2) . .
C63A C70A C71A C65A 0(3) . .
C73A C70A C71A Yb1 -56(2) . .
C63A C70A C71A Yb1 82(2) . .
C68A C67A C71A C70A -153(2) . .
C75A C67A C71A C70A -10(3) . .
Yb1 C67A C71A C70A -95.6(18) . .
C68A C67A C71A C65A -3(3) . .
C75A C67A C71A C65A 139.8(19) . .
Yb1 C67A C71A C65A 54.2(17) . .
C68A C67A C71A Yb1 -57(2) . .
C75A C67A C71A Yb1 85.6(17) . .
C64A C65A C71A C70A 150(2) . .
C66A C65A C71A C70A 2(3) . .
Yb1 C65A C71A C70A 102.3(17) . .
C64A C65A C71A C67A 0(3) . .
C66A C65A C71A C67A -148.2(18) . .
Yb1 C65A C71A C67A -47.6(16) . .
C64A C65A C71A Yb1 47.9(16) . .
C66A C65A C71A Yb1 -100.6(15) . .
C69A Yb1 C71A C70A -178.1(17) . .
C33A Yb1 C71A C70A -174.8(15) . .
C68A Yb1 C71A C70A 141.6(17) . .
C37A Yb1 C71A C70A 120.9(15) . .
C32A Yb1 C71A C70A 164.7(14) . .
C38A Yb1 C71A C70A 131.1(14) . .
C64A Yb1 C71A C70A -142.8(17) . .
C34A Yb1 C71A C70A -141.1(14) . .
C67A Yb1 C71A C70A 114(2) . .
C41A Yb1 C71A C70A 90.0(15) . .
C56A Yb1 C71A C70A -125.5(15) . .
C75A Yb1 C71A C70A 78.9(15) . .
C69A Yb1 C71A C67A 68.0(13) . .
C33A Yb1 C71A C67A 71.4(13) . .
C68A Yb1 C71A C67A 27.8(13) . .
C37A Yb1 C71A C67A 7.1(13) . .
C32A Yb1 C71A C67A 50.8(14) . .
C38A Yb1 C71A C67A 17.3(14) . .
C64A Yb1 C71A C67A 103.3(14) . .
C34A Yb1 C71A C67A 105.1(13) . .
C41A Yb1 C71A C67A -23.8(13) . .
C56A Yb1 C71A C67A 120.7(13) . .
C75A Yb1 C71A C67A -34.9(12) . .
C69A Yb1 C71A C65A -62.3(12) . .
C33A Yb1 C71A C65A -59.0(12) . .
C68A Yb1 C71A C65A -102.6(13) . .
C37A Yb1 C71A C65A -123.3(12) . .
C32A Yb1 C71A C65A -79.5(12) . .
C38A Yb1 C71A C65A -113.1(12) . .
C64A Yb1 C71A C65A -27.0(11) . .
C34A Yb1 C71A C65A -25.3(12) . .
C67A Yb1 C71A C65A -130.4(19) . .
C41A Yb1 C71A C65A -154.2(12) . .
C56A Yb1 C71A C65A -9.7(11) . .
C75A Yb1 C71A C65A -165.3(15) . .
C18A C39A C72A C80A -2(3) . .
C40A C39A C72A C80A -149(2) . .
C18A C39A C72A C74A 144(2) . .
C40A C39A C72A C74A -4(3) . .
C71A C70A C73A C78A 144(2) . .
C63A C70A C73A C78A -1(2) . .
C71A C70A C73A C74A -4(3) . .
C63A C70A C73A C74A -149.3(18) . .
C78A C73A C74A C75A -146(2) . .
C70A C73A C74A C75A -2(3) . .
C78A C73A C74A C72A 3(3) . .
C70A C73A C74A C72A 147.4(19) . .
C80A C72A C74A C75A 145(2) . .
C39A C72A C74A C75A 6(3) . .
C80A C72A C74A C73A -6(3) . .
C39A C72A C74A C73A -145(2) . .
C73A C74A C75A C41A 147(2) . .
C72A C74A C75A C41A -1(3) . .
C73A C74A C75A C67A 3(3) . .
C72A C74A C75A C67A -146(2) . .
C73A C74A C75A Yb1 73(2) . .
C72A C74A C75A Yb1 -76(2) . .
C40A C41A C75A C74A -5(3) . .
C37A C41A C75A C74A -154(2) . .
Yb1 C41A C75A C74A -94.8(19) . .
C40A C41A C75A C67A 143(2) . .
C37A C41A C75A C67A -5(2) . .
Yb1 C41A C75A C67A 53.5(15) . .
C40A C41A C75A Yb1 90(2) . .
C37A C41A C75A Yb1 -58.9(13) . .
C68A C67A C75A C74A 154.7(19) . .
C71A C67A C75A C74A 4(3) . .
Yb1 C67A C75A C74A 92.9(18) . .
C68A C67A C75A C41A 6(2) . .
C71A C67A C75A C41A -144.7(19) . .
Yb1 C67A C75A C41A -55.4(16) . .
C68A C67A C75A Yb1 61.8(13) . .
C71A C67A C75A Yb1 -89.3(17) . .
C69A Yb1 C75A C74A -145.2(15) . .
C33A Yb1 C75A C74A -167.5(14) . .
C68A Yb1 C75A C74A -158.7(17) . .
C37A Yb1 C75A C74A 158.2(17) . .
C32A Yb1 C75A C74A 162.6(13) . .
C38A Yb1 C75A C74A 145.6(15) . .
C64A Yb1 C75A C74A -114.8(14) . .
C34A Yb1 C75A C74A -143.5(13) . .
C67A Yb1 C75A C74A -117.7(19) . .
C41A Yb1 C75A C74A 118(2) . .
C56A Yb1 C75A C74A -111.8(14) . .
C69A Yb1 C75A C41A 96.6(13) . .
C33A Yb1 C75A C41A 74.3(13) . .
C68A Yb1 C75A C41A 83.1(14) . .
C37A Yb1 C75A C41A 40.1(12) . .
C32A Yb1 C75A C41A 44.4(14) . .
C38A Yb1 C75A C41A 27.4(12) . .
C64A Yb1 C75A C41A 127.0(13) . .
C34A Yb1 C75A C41A 98.3(13) . .
C67A Yb1 C75A C41A 124.2(19) . .
C56A Yb1 C75A C41A 130.0(12) . .
C69A Yb1 C75A C67A -27.6(12) . .
C33A Yb1 C75A C67A -49.9(13) . .
C68A Yb1 C75A C67A -41.0(12) . .
C37A Yb1 C75A C67A -84.1(13) . .
C32A Yb1 C75A C67A -79.7(12) . .
C38A Yb1 C75A C67A -96.7(12) . .
C64A Yb1 C75A C67A 2.8(12) . .
C34A Yb1 C75A C67A -25.8(15) . .
C41A Yb1 C75A C67A -124.2(19) . .
C56A Yb1 C75A C67A 5.8(14) . .
C09A C11A C76A C77A 9(3) . .
C51A C11A C76A C77A 152.8(18) . .
C09A C11A C76A C62A -134(2) . .
C51A C11A C76A C62A 10(2) . .
C61A C62A C76A C11A 141(2) . .
C50A C62A C76A C11A -3(3) . .
C61A C62A C76A C77A -3(3) . .
C50A C62A C76A C77A -147.4(18) . .
C60A C63A C77A C76A -2(3) . .
C70A C63A C77A C76A 142(2) . .
C60A C63A C77A C78A -142.5(19) . .
C70A C63A C77A C78A 2(2) . .
C11A C76A C77A C63A -140(2) . .
C62A C76A C77A C63A 3(3) . .
C11A C76A C77A C78A -4(3) . .
C62A C76A C77A C78A 138.9(19) . .
C74A C73A C78A C79A 5(3) . .
C70A C73A C78A C79A -141(2) . .
C74A C73A C78A C77A 148.3(19) . .
C70A C73A C78A C77A 2(2) . .
C63A C77A C78A C73A -2(2) . .
C76A C77A C78A C73A -145.6(18) . .
C63A C77A C78A C79A 141.9(19) . .
C76A C77A C78A C79A -1(3) . .
C08A C09A C79A C78A -153(2) . .
C11A C09A C79A C78A 0(3) . .
C08A C09A C79A C80A 0(3) . .
C11A C09A C79A C80A 153(2) . .
C73A C78A C79A C09A 142(2) . .
C77A C78A C79A C09A 3(3) . .
C73A C78A C79A C80A -11(3) . .
C77A C78A C79A C80A -150.1(19) . .
C39A C72A C80A C79A 146(2) . .
C74A C72A C80A C79A 0(3) . .
C39A C72A C80A C05A -1(3) . .
C74A C72A C80A C05A -146(2) . .
C09A C79A C80A C72A -146(2) . .
C78A C79A C80A C72A 8(3) . .
C09A C79A C80A C05A 0(3) . .
C78A C79A C80A C05A 154.3(19) . .
C07A C05A C80A C72A 147(2) . .
C18A C05A C80A C72A 2(2) . .
C07A C05A C80A C79A -2(3) . .
C18A C05A C80A C79A -146.7(19) . .
C03B C01B C02B C04B -3.4 . .
C15B C01B C02B C04B -143.6(13) . .
C03B C01B C02B C06B 138.5 . .
C15B C01B C02B C06B -1.8(13) . .
C02B C01B C03B C45B -0.8(15) . .
C15B C01B C03B C45B 134.9(15) . .
C02B C01B C03B C14B -132.4(14) . .
C15B C01B C03B C14B 3.3(9) . .
C01B C02B C04B C46B -0.6(18) . .
C06B C02B C04B C46B -138.2(18) . .
C01B C02B C04B C10B 147.1(18) . .
C06B C02B C04B C10B 9.5(18) . .
C01B C02B C04B C52B 120(3) . .
C06B C02B C04B C52B -18(3) . .
C04B C02B C06B C16B 145.5(13) . .
C01B C02B C06B C16B 3.5(13) . .
C04B C02B C06B C07B -5.1(12) . .
C01B C02B C06B C07B -147.1(12) . .
C18B C05B C07B C08B 145(2) . .
C80B C05B C07B C08B -6(2) . .
C18B C05B C07B C06B -2(4) . .
C80B C05B C07B C06B -154.1(16) . .
C16B C06B C07B C08B -141.0(13) . .
C02B C06B C07B C08B 5.3(17) . .
C16B C06B C07B C05B 7(3) . .
C02B C06B C07B C05B 153.5(10) . .
C05B C07B C08B C09B 7.2(14) . .
C06B C07B C08B C09B 153.3(10) . .
C05B C07B C08B C10B -156.4(14) . .
C06B C07B C08B C10B -10.3(10) . .
C07B C08B C09B C79B -4(2) . .
C10B C08B C09B C79B 160(2) . .
C07B C08B C09B C11B -161.1 . .
C10B C08B C09B C11B 2.4 . .
C07B C08B C10B C52B 143.1(16) . .
C09B C08B C10B C52B -20.5(16) . .
C07B C08B C10B C04B 15.3(16) . .
C09B C08B C10B C04B -148.4(16) . .
C46B C04B C10B C52B -11(2) . .
C02B C04B C10B C52B -158.2(16) . .
C46B C04B C10B C08B 132.2(17) . .
C02B C04B C10B C08B -15(2) . .
C52B C04B C10B C08B 143(2) . .
C79B C09B C11B C76B -17(2) . .
C08B C09B C11B C76B 141.5(18) . .
C79B C09B C11B C51B -150.0(19) . .
C08B C09B C11B C51B 8.3(11) . .
C14B C12B C13B C15B -2(3) . .
C20B C12B C13B C15B -145.0(14) . .
C14B C12B C13B C23B 145(2) . .
C20B C12B C13B C23B 2.6(19) . .
C13B C12B C14B C30B -134(2) . .
C20B C12B C14B C30B 9(2) . .
C13B C12B C14B C03B 6(3) . .
C20B C12B C14B C03B 148.8(16) . .
C45B C03B C14B C30B 3.5(19) . .
C01B C03B C14B C30B 140.6(12) . .
C45B C03B C14B C12B -143.4(18) . .
C01B C03B C14B C12B -6(2) . .
C12B C13B C15B C16B 135.4(12) . .
C23B C13B C15B C16B -6.8(15) . .
C12B C13B C15B C01B -1.5(17) . .
C23B C13B C15B C01B -143.7(13) . .
C02B C01B C15B C16B -0.5(10) . .
C03B C01B C15B C16B -141.4(5) . .
C02B C01B C15B C13B 141.6(9) . .
C03B C01B C15B C13B 0.8(11) . .
C02B C06B C16B C17B -143.6(7) . .
C07B C06B C16B C17B 6.8(16) . .
C02B C06B C16B C15B -3.9(10) . .
C07B C06B C16B C15B 146.4(11) . .
C13B C15B C16B C06B -140.6(13) . .
C01B C15B C16B C06B 2.8(7) . .
C13B C15B C16B C17B -3.9 . .
C01B C15B C16B C17B 139.5(13) . .
C06B C16B C17B C18B -24.9(11) . .
C15B C16B C17B C18B -160.6 . .
C06B C16B C17B C22B 142.5(15) . .
C15B C16B C17B C22B 6.8(15) . .
C07B C05B C18B C17B -17(3) . .
C80B C05B C18B C17B 136.8(17) . .
C07B C05B C18B C39B -148(2) . .
C80B C05B C18B C39B 5(2) . .
C16B C17B C18B C05B 32(2) . .
C22B C17B C18B C05B -135(2) . .
C16B C17B C18B C39B 162.7(14) . .
C22B C17B C18B C39B -4.6(12) . .
C38B Yb2 C19B C26B 84.4(8) . .
C32B Yb2 C19B C26B 39.1(8) . .
C33B Yb2 C19B C26B 27.7(8) . .
C37B Yb2 C19B C26B 96.2(8) . .
C68B Yb2 C19B C26B 77.2(8) . .
C69B Yb2 C19B C26B 45.2(9) . .
C24B Yb2 C19B C26B 126.5(9) . .
C34B Yb2 C19B C26B -1.0(8) . .
C41B Yb2 C19B C26B 124.5(8) . .
C27B Yb2 C19B C26B -35.6(5) . .
C35B Yb2 C19B C26B -27.1(8) . .
C38B Yb2 C19B C21B -157.0(7) . .
C32B Yb2 C19B C21B 157.7(7) . .
C33B Yb2 C19B C21B 146.3(5) . .
C37B Yb2 C19B C21B -145.3(5) . .
C68B Yb2 C19B C21B -164.2(4) . .
C69B Yb2 C19B C21B 163.8(5) . .
C24B Yb2 C19B C21B -115.0(3) . .
C34B Yb2 C19B C21B 117.6(4) . .
C26B Yb2 C19B C21B 118.5(10) . .
C41B Yb2 C19B C21B -116.9(5) . .
C27B Yb2 C19B C21B 82.9(6) . .
C35B Yb2 C19B C21B 91.4(5) . .
C38B Yb2 C19B C24B -42.1(7) . .
C32B Yb2 C19B C24B -87.4(6) . .
C33B Yb2 C19B C24B -98.8(5) . .
C37B Yb2 C19B C24B -30.3(5) . .
C68B Yb2 C19B C24B -49.3(5) . .
C69B Yb2 C19B C24B -81.2(5) . .
C34B Yb2 C19B C24B -127.4(4) . .
C26B Yb2 C19B C24B -126.5(9) . .
C41B Yb2 C19B C24B -1.9(5) . .
C27B Yb2 C19B C24B -162.1(5) . .
C35B Yb2 C19B C24B -153.6(5) . .
C13B C12B C20B C28B 133.8(15) . .
C14B C12B C20B C28B -16(2) . .
C13B C12B C20B C21B -9.9(18) . .
C14B C12B C20B C21B -159.9(11) . .
C26B C19B C21B C20B 8.4(18) . .
C24B C19B C21B C20B -135.0 . .
Yb2 C19B C21B C20B -64.7(7) . .
C26B C19B C21B C23B 143.1(18) . .
C24B C19B C21B C23B -0.3 . .
Yb2 C19B C21B C23B 70.0(7) . .
C28B C20B C21B C19B 5.1(17) . .
C12B C20B C21B C19B 152.5(15) . .
C28B C20B C21B C23B -134.3(17) . .
C12B C20B C21B C23B 13.1(15) . .
C16B C17B C22B C25B -156.9(17) . .
C18B C17B C22B C25B 10(2) . .
C16B C17B C22B C23B 0.3(19) . .
C18B C17B C22B C23B 167.3(7) . .
C19B C21B C23B C22B -16.0 . .
C20B C21B C23B C22B 123.5 . .
C19B C21B C23B C13B -151.0(14) . .
C20B C21B C23B C13B -11.5(14) . .
C25B C22B C23B C21B 18.6(18) . .
C17B C22B C23B C21B -139.6(18) . .
C25B C22B C23B C13B 148(2) . .
C17B C22B C23B C13B -9.8(14) . .
C12B C13B C23B C21B 5.6(16) . .
C15B C13B C23B C21B 149.9(12) . .
C12B C13B C23B C22B -130.6(12) . .
C15B C13B C23B C22B 13.8(15) . .
C26B C19B C24B C25B -135(3) . .
C21B C19B C24B C25B 13.4(18) . .
Yb2 C19B C24B C25B -83(2) . .
C26B C19B C24B C38B 12.0(14) . .
C21B C19B C24B C38B 159.9(17) . .
Yb2 C19B C24B C38B 63.4(12) . .
C26B C19B C24B Yb2 -51.4(11) . .
C21B C19B C24B Yb2 96.5(8) . .
C38B Yb2 C24B C25B -135.2(13) . .
C32B Yb2 C24B C25B -175.1(12) . .
C33B Yb2 C24B C25B -166.6(11) . .
C37B Yb2 C24B C25B -100.0(11) . .
C68B Yb2 C24B C25B -110.6(11) . .
C69B Yb2 C24B C25B -138.7(10) . .
C34B Yb2 C24B C25B 172.2(10) . .
C26B Yb2 C24B C25B 146.1(13) . .
C41B Yb2 C24B C25B -64.6(11) . .
C27B Yb2 C24B C25B 131.1(12) . .
C35B Yb2 C24B C25B 143.3(10) . .
C38B Yb2 C24B C19B 107.2(8) . .
C32B Yb2 C24B C19B 67.3(6) . .
C33B Yb2 C24B C19B 75.8(4) . .
C37B Yb2 C24B C19B 142.3(6) . .
C68B Yb2 C24B C19B 131.8(4) . .
C69B Yb2 C24B C19B 103.7(4) . .
C34B Yb2 C24B C19B 54.6(4) . .
C26B Yb2 C24B C19B 28.5(5) . .
C41B Yb2 C24B C19B 177.7(6) . .
C27B Yb2 C24B C19B 13.5(4) . .
C35B Yb2 C24B C19B 25.7(4) . .
C32B Yb2 C24B C38B -39.9(8) . .
C33B Yb2 C24B C38B -31.4(7) . .
C37B Yb2 C24B C38B 35.2(4) . .
C68B Yb2 C24B C38B 24.6(6) . .
C69B Yb2 C24B C38B -3.5(7) . .
C34B Yb2 C24B C38B -52.6(7) . .
C26B Yb2 C24B C38B -78.7(7) . .
C41B Yb2 C24B C38B 70.6(6) . .
C27B Yb2 C24B C38B -93.7(6) . .
C35B Yb2 C24B C38B -81.4(6) . .
C23B C22B C25B C24B -5(4) . .
C17B C22B C25B C24B 152(2) . .
C23B C22B C25B C40B -160.2(14) . .
C17B C22B C25B C40B -3(3) . .
C23B C22B C25B Yb2 -77.9(19) . .
C17B C22B C25B Yb2 79.0(15) . .
C19B C24B C25B C22B -11(4) . .
C38B C24B C25B C22B -149(2) . .
Yb2 C24B C25B C22B -96(3) . .
C19B C24B C25B C40B 146.2(13) . .
C38B C24B C25B C40B 8(3) . .
Yb2 C24B C25B C40B 61.4(15) . .
C19B C24B C25B Yb2 84.8(13) . .
C38B C24B C25B Yb2 -53.2(19) . .
C38B Yb2 C25B C22B 145.6(16) . .
C32B Yb2 C25B C22B 123.4(14) . .
C33B Yb2 C25B C22B 133.7(13) . .
C37B Yb2 C25B C22B -177.6(16) . .
C68B Yb2 C25B C22B -171.6(13) . .
C69B Yb2 C25B C22B 167.2(12) . .
C24B Yb2 C25B C22B 119.5(19) . .
C34B Yb2 C25B C22B 109.4(14) . .
C26B Yb2 C25B C22B 94.0(14) . .
C41B Yb2 C25B C22B -144.6(16) . .
C27B Yb2 C25B C22B 73.3(14) . .
C35B Yb2 C25B C22B 76.0(15) . .
C38B Yb2 C25B C24B 26.1(8) . .
C32B Yb2 C25B C24B 3.8(9) . .
C33B Yb2 C25B C24B 14.1(11) . .
C37B Yb2 C25B C24B 62.9(10) . .
C68B Yb2 C25B C24B 68.9(10) . .
C69B Yb2 C25B C24B 47.7(11) . .
C34B Yb2 C25B C24B -10.1(13) . .
C26B Yb2 C25B C24B -25.5(10) . .
C41B Yb2 C25B C24B 95.8(11) . .
C27B Yb2 C25B C24B -46.2(11) . .
C35B Yb2 C25B C24B -43.5(12) . .
C38B Yb2 C25B C40B -96.5(12) . .
C32B Yb2 C25B C40B -118.7(11) . .
C33B Yb2 C25B C40B -108.5(10) . .
C37B Yb2 C25B C40B -59.7(9) . .
C68B Yb2 C25B C40B -53.7(10) . .
C69B Yb2 C25B C40B -74.9(11) . .
C24B Yb2 C25B C40B -122.6(17) . .
C34B Yb2 C25B C40B -132.7(9) . .
C26B Yb2 C25B C40B -148.1(10) . .
C41B Yb2 C25B C40B -26.8(6) . .
C27B Yb2 C25B C40B -168.8(9) . .
C35B Yb2 C25B C40B -166.1(8) . .
C21B C19B C26B C32B -157.3(13) . .
C24B C19B C26B C32B -10.6(17) . .
Yb2 C19B C26B C32B -60.8(13) . .
C21B C19B C26B C27B -20.6(17) . .
C24B C19B C26B C27B 126.2(8) . .
Yb2 C19B C26B C27B 76.0(8) . .
C21B C19B C26B Yb2 -96.5(12) . .
C24B C19B C26B Yb2 50.2(8) . .
C38B Yb2 C26B C19B -71.3(8) . .
C32B Yb2 C26B C19B -112.7(11) . .
C33B Yb2 C26B C19B -145.9(9) . .
C37B Yb2 C26B C19B -78.5(8) . .
C68B Yb2 C26B C19B -106.7(8) . .
C69B Yb2 C26B C19B -135.9(8) . .
C24B Yb2 C26B C19B -30.4(6) . .
C34B Yb2 C26B C19B 178.9(9) . .
C41B Yb2 C26B C19B -56.9(8) . .
C27B Yb2 C26B C19B 118.5(8) . .
C35B Yb2 C26B C19B 146.1(10) . .
C38B Yb2 C26B C32B 41.4(8) . .
C33B Yb2 C26B C32B -33.2(6) . .
C37B Yb2 C26B C32B 34.2(8) . .
C68B Yb2 C26B C32B 6.0(8) . .
C69B Yb2 C26B C32B -23.2(8) . .
C24B Yb2 C26B C32B 82.3(7) . .
C34B Yb2 C26B C32B -68.4(8) . .
C41B Yb2 C26B C32B 55.8(9) . .
C27B Yb2 C26B C32B -128.8(10) . .
C35B Yb2 C26B C32B -101.2(10) . .
C38B Yb2 C26B C27B 170.2(8) . .
C32B Yb2 C26B C27B 128.8(10) . .
C33B Yb2 C26B C27B 95.5(5) . .
C37B Yb2 C26B C27B 162.9(5) . .
C68B Yb2 C26B C27B 134.7(5) . .
C69B Yb2 C26B C27B 105.6(5) . .
C24B Yb2 C26B C27B -148.9(6) . .
C34B Yb2 C26B C27B 60.4(4) . .
C41B Yb2 C26B C27B -175.5(4) . .
C35B Yb2 C26B C27B 27.6(4) . .
C19B C26B C27B C28B 19.3(11) . .
C32B C26B C27B C28B 152.3(13) . .
Yb2 C26B C27B C28B 100.4(6) . .
C19B C26B C27B C35B -141.9(17) . .
C32B C26B C27B C35B -8.9(11) . .
Yb2 C26B C27B C35B -60.8(10) . .
C19B C26B C27B Yb2 -81.0(11) . .
C32B C26B C27B Yb2 52.0(11) . .
C38B Yb2 C27B C26B -7.6(6) . .
C32B Yb2 C27B C26B -28.9(6) . .
C33B Yb2 C27B C26B -66.3(6) . .
C37B Yb2 C27B C26B -17.7(5) . .
C68B Yb2 C27B C26B -51.2(5) . .
C69B Yb2 C27B C26B -73.6(6) . .
C24B Yb2 C27B C26B 23.4(5) . .
C34B Yb2 C27B C26B -100.7(7) . .
C41B Yb2 C27B C26B 5.8(6) . .
C35B Yb2 C27B C26B -130.8(9) . .
C38B Yb2 C27B C28B -123.4(7) . .
C32B Yb2 C27B C28B -144.7(7) . .
C33B Yb2 C27B C28B 177.9(7) . .
C37B Yb2 C27B C28B -133.6(6) . .
C68B Yb2 C27B C28B -167.1(6) . .
C69B Yb2 C27B C28B 170.6(6) . .
C24B Yb2 C27B C28B -92.5(6) . .
C34B Yb2 C27B C28B 143.4(8) . .
C26B Yb2 C27B C28B -115.87(17) . .
C41B Yb2 C27B C28B -110.1(6) . .
C35B Yb2 C27B C28B 113.3(10) . .
C38B Yb2 C27B C35B 123.2(9) . .
C32B Yb2 C27B C35B 101.9(9) . .
C33B Yb2 C27B C35B 64.5(7) . .
C37B Yb2 C27B C35B 113.1(9) . .
C68B Yb2 C27B C35B 79.6(9) . .
C69B Yb2 C27B C35B 57.2(8) . .
C24B Yb2 C27B C35B 154.2(8) . .
C34B Yb2 C27B C35B 30.1(5) . .
C26B Yb2 C27B C35B 130.8(9) . .
C41B Yb2 C27B C35B 136.6(8) . .
C21B C20B C28B C27B -5.7(18) . .
C12B C20B C28B C27B -145.7(12) . .
C21B C20B C28B C29B 151.8(9) . .
C12B C20B C28B C29B 11.7(18) . .
C26B C27B C28B C20B -6.4(13) . .
C35B C27B C28B C20B 156.0(16) . .
Yb2 C27B C28B C20B 72.7(13) . .
C26B C27B C28B C29B -162.8 . .
C35B C27B C28B C29B -0.4(13) . .
Yb2 C27B C28B C29B -83.7(5) . .
C20B C28B C29B C30B 1.3(11) . .
C27B C28B C29B C30B 159.0 . .
C20B C28B C29B C31B -156.3(19) . .
C27B C28B C29B C31B 1.4(17) . .
C12B C14B C30B C29B 2(2) . .
C03B C14B C30B C29B -139.5(12) . .
C12B C14B C30B C44B 138.3(15) . .
C03B C14B C30B C44B -3.4(19) . .
C28B C29B C30B C14B -7.9(14) . .
C31B C29B C30B C14B 152.1(19) . .
C28B C29B C30B C44B -140.5(11) . .
C31B C29B C30B C44B 19.5(14) . .
C30B C29B C31B C42B -19(2) . .
C28B C29B C31B C42B 140.0(14) . .
C30B C29B C31B C36B -164.2(9) . .
C28B C29B C31B C36B -5(2) . .
C19B C26B C32B C38B 5(2) . .
C27B C26B C32B C38B -131.9(10) . .
Yb2 C26B C32B C38B -72.2(12) . .
C19B C26B C32B C33B 147.2(15) . .
C27B C26B C32B C33B 10.6(18) . .
Yb2 C26B C32B C33B 70.3(12) . .
C19B C26B C32B Yb2 76.9(14) . .
C27B C26B C32B Yb2 -59.7(8) . .
C38B Yb2 C32B C26B -109.3(11) . .
C33B Yb2 C32B C26B 124.3(10) . .
C37B Yb2 C32B C26B -138.9(9) . .
C68B Yb2 C32B C26B -173.5(9) . .
C69B Yb2 C32B C26B 152.4(9) . .
C24B Yb2 C32B C26B -71.6(8) . .
C34B Yb2 C32B C26B 93.1(9) . .
C41B Yb2 C32B C26B -125.4(9) . .
C27B Yb2 C32B C26B 28.6(5) . .
C35B Yb2 C32B C26B 60.7(9) . .
C33B Yb2 C32B C38B -126.4(10) . .
C37B Yb2 C32B C38B -29.6(5) . .
C68B Yb2 C32B C38B -64.2(9) . .
C69B Yb2 C32B C38B -98.3(10) . .
C24B Yb2 C32B C38B 37.6(7) . .
C34B Yb2 C32B C38B -157.6(10) . .
C26B Yb2 C32B C38B 109.3(11) . .
C41B Yb2 C32B C38B -16.2(7) . .
C27B Yb2 C32B C38B 137.8(10) . .
C35B Yb2 C32B C38B 170.0(9) . .
C38B Yb2 C32B C33B 126.4(10) . .
C37B Yb2 C32B C33B 96.8(6) . .
C68B Yb2 C32B C33B 62.2(6) . .
C69B Yb2 C32B C33B 28.1(5) . .
C24B Yb2 C32B C33B 164.0(7) . .
C34B Yb2 C32B C33B -31.20(16) . .
C26B Yb2 C32B C33B -124.3(10) . .
C41B Yb2 C32B C33B 110.3(6) . .
C27B Yb2 C32B C33B -95.8(6) . .
C35B Yb2 C32B C33B -63.6(3) . .
C26B C32B C33B C34B -3.6(15) . .
C38B C32B C33B C34B 135.1(11) . .
Yb2 C32B C33B C34B 73.4(5) . .
C26B C32B C33B C69B -139.4(16) . .
C38B C32B C33B C69B -0.7(14) . .
Yb2 C32B C33B C69B -62.4(10) . .
C26B C32B C33B Yb2 -77.0(14) . .
C38B C32B C33B Yb2 61.7(10) . .
C38B Yb2 C33B C32B -30.6(7) . .
C37B Yb2 C33B C32B -65.9(7) . .
C68B Yb2 C33B C32B -100.4(7) . .
C69B Yb2 C33B C32B -130.9(9) . .
C24B Yb2 C33B C32B -12.3(6) . .
C34B Yb2 C33B C32B 123.2(2) . .
C26B Yb2 C33B C32B 29.8(6) . .
C41B Yb2 C33B C32B -69.8(6) . .
C27B Yb2 C33B C32B 63.0(6) . .
C35B Yb2 C33B C32B 96.0(4) . .
C38B Yb2 C33B C34B -153.8(6) . .
C32B Yb2 C33B C34B -123.2(2) . .
C37B Yb2 C33B C34B 170.8(6) . .
C68B Yb2 C33B C34B 136.4(6) . .
C69B Yb2 C33B C34B 105.8(8) . .
C24B Yb2 C33B C34B -135.6(4) . .
C26B Yb2 C33B C34B -93.4(5) . .
C41B Yb2 C33B C34B 167.0(5) . .
C27B Yb2 C33B C34B -60.3(5) . .
C35B Yb2 C33B C34B -27.26(19) . .
C38B Yb2 C33B C69B 100.4(9) . .
C32B Yb2 C33B C69B 130.9(9) . .
C37B Yb2 C33B C69B 65.0(8) . .
C68B Yb2 C33B C69B 30.6(5) . .
C24B Yb2 C33B C69B 118.6(8) . .
C34B Yb2 C33B C69B -105.8(8) . .
C26B Yb2 C33B C69B 160.8(9) . .
C41B Yb2 C33B C69B 61.2(8) . .
C27B Yb2 C33B C69B -166.1(8) . .
C35B Yb2 C33B C69B -133.1(8) . .
C32B C33B C34B C56B -145.9(15) . .
C69B C33B C34B C56B -2.8(13) . .
Yb2 C33B C34B C56B -79.1(12) . .
C32B C33B C34B C35B -5.8 . .
C69B C33B C34B C35B 137.4(14) . .
Yb2 C33B C34B C35B 61.0(8) . .
C32B C33B C34B Yb2 -66.8(8) . .
C69B C33B C34B Yb2 76.3(10) . .
C38B Yb2 C34B C56B 135.1(9) . .
C32B Yb2 C34B C56B 146.8(9) . .
C33B Yb2 C34B C56B 113.4(9) . .
C37B Yb2 C34B C56B 104.9(9) . .
C68B Yb2 C34B C56B 78.0(8) . .
C69B Yb2 C34B C56B 70.8(8) . .
C24B Yb2 C34B C56B 158.8(8) . .
C26B Yb2 C34B C56B -179.5(9) . .
C41B Yb2 C34B C56B 97.5(9) . .
C27B Yb2 C34B C56B -146.7(10) . .
C35B Yb2 C34B C56B -116.4(8) . .
C38B Yb2 C34B C33B 21.7(5) . .
C32B Yb2 C34B C33B 33.40(15) . .
C37B Yb2 C34B C33B -8.4(5) . .
C68B Yb2 C34B C33B -35.4(5) . .
C69B Yb2 C34B C33B -42.6(6) . .
C24B Yb2 C34B C33B 45.4(5) . .
C26B Yb2 C34B C33B 67.1(5) . .
C41B Yb2 C34B C33B -15.9(6) . .
C27B Yb2 C34B C33B 99.9(6) . .
C35B Yb2 C34B C33B 130.2(4) . .
C38B Yb2 C34B C35B -108.5(5) . .
C32B Yb2 C34B C35B -96.8(5) . .
C33B Yb2 C34B C35B -130.2(4) . .
C37B Yb2 C34B C35B -138.6(5) . .
C68B Yb2 C34B C35B -165.6(5) . .
C69B Yb2 C34B C35B -172.8(6) . .
C24B Yb2 C34B C35B -84.8(4) . .
C26B Yb2 C34B C35B -63.0(5) . .
C41B Yb2 C34B C35B -146.1(6) . .
C27B Yb2 C34B C35B -30.3(6) . .
C56B C34B C35B C36B -20.5(15) . .
C33B C34B C35B C36B -158.7 . .
Yb2 C34B C35B C36B -105.3(6) . .
C56B C34B C35B C27B 145.4(14) . .
C33B C34B C35B C27B 7.2(12) . .
Yb2 C34B C35B C27B 60.7(10) . .
C56B C34B C35B Yb2 84.7(13) . .
C33B C34B C35B Yb2 -53.5(6) . .
C26B C27B C35B C34B 0.1(13) . .
C28B C27B C35B C34B -161.7(9) . .
Yb2 C27B C35B C34B -58.7(9) . .
C26B C27B C35B C36B 165.2(6) . .
C28B C27B C35B C36B 3.4(12) . .
Yb2 C27B C35B C36B 106.4(6) . .
C26B C27B C35B Yb2 58.8(7) . .
C28B C27B C35B Yb2 -103.0(8) . .
C38B Yb2 C35B C34B 71.1(5) . .
C32B Yb2 C35B C34B 65.8(4) . .
C33B Yb2 C35B C34B 28.8(3) . .
C37B Yb2 C35B C34B 47.4(6) . .
C68B Yb2 C35B C34B 14.8(5) . .
C69B Yb2 C35B C34B 5.5(5) . .
C24B Yb2 C35B C34B 101.0(4) . .
C26B Yb2 C35B C34B 98.4(6) . .
C41B Yb2 C35B C34B 54.9(8) . .
C27B Yb2 C35B C34B 126.0(8) . .
C38B Yb2 C35B C36B -175.2(5) . .
C32B Yb2 C35B C36B 179.5(3) . .
C33B Yb2 C35B C36B 142.5(2) . .
C37B Yb2 C35B C36B 161.1(5) . .
C68B Yb2 C35B C36B 128.5(5) . .
C69B Yb2 C35B C36B 119.2(5) . .
C24B Yb2 C35B C36B -145.3(4) . .
C34B Yb2 C35B C36B 113.69(18) . .
C26B Yb2 C35B C36B -147.9(6) . .
C41B Yb2 C35B C36B 168.6(8) . .
C27B Yb2 C35B C36B -120.3(9) . .
C38B Yb2 C35B C27B -54.9(9) . .
C32B Yb2 C35B C27B -60.2(9) . .
C33B Yb2 C35B C27B -97.1(8) . .
C37B Yb2 C35B C27B -78.6(9) . .
C68B Yb2 C35B C27B -111.2(8) . .
C69B Yb2 C35B C27B -120.4(8) . .
C24B Yb2 C35B C27B -25.0(8) . .
C34B Yb2 C35B C27B -126.0(8) . .
C26B Yb2 C35B C27B -27.6(6) . .
C41B Yb2 C35B C27B -71.1(12) . .
C42B C31B C36B C58B 1.8(14) . .
C29B C31B C36B C58B 152.6(19) . .
C42B C31B C36B C35B -143.1(14) . .
C29B C31B C36B C35B 7.8(17) . .
C34B C35B C36B C58B 18.3(14) . .
C27B C35B C36B C58B -146.6(16) . .
Yb2 C35B C36B C58B -61.0(12) . .
C34B C35B C36B C31B 157.5 . .
C27B C35B C36B C31B -7.4(13) . .
Yb2 C35B C36B C31B 78.1(7) . .
C38B Yb2 C37B C68B -127.0(6) . .
C32B Yb2 C37B C68B -97.8(7) . .
C33B Yb2 C37B C68B -62.3(6) . .
C69B Yb2 C37B C68B -27.5(4) . .
C24B Yb2 C37B C68B -159.8(7) . .
C34B Yb2 C37B C68B -57.7(6) . .
C26B Yb2 C37B C68B -116.7(6) . .
C41B Yb2 C37B C68B 110.0(6) . .
C27B Yb2 C37B C68B -108.2(6) . .
C35B Yb2 C37B C68B -78.4(7) . .
C32B Yb2 C37B C38B 29.2(6) . .
C33B Yb2 C37B C38B 64.7(6) . .
C68B Yb2 C37B C38B 127.0(6) . .
C69B Yb2 C37B C38B 99.5(6) . .
C24B Yb2 C37B C38B -32.8(6) . .
C34B Yb2 C37B C38B 69.3(5) . .
C26B Yb2 C37B C38B 10.3(6) . .
C41B Yb2 C37B C38B -123.03(11) . .
C27B Yb2 C37B C38B 18.8(5) . .
C35B Yb2 C37B C38B 48.6(5) . .
C38B Yb2 C37B C41B 123.03(11) . .
C32B Yb2 C37B C41B 152.2(6) . .
C33B Yb2 C37B C41B -172.3(6) . .
C68B Yb2 C37B C41B -110.0(6) . .
C69B Yb2 C37B C41B -137.5(6) . .
C24B Yb2 C37B C41B 90.2(6) . .
C34B Yb2 C37B C41B -167.7(5) . .
C26B Yb2 C37B C41B 133.3(6) . .
C27B Yb2 C37B C41B 141.9(5) . .
C35B Yb2 C37B C41B 171.6(5) . .
C26B C32B C38B C37B 144.0(12) . .
C33B C32B C38B C37B -0.1(13) . .
Yb2 C32B C38B C37B 62.1(6) . .
C26B C32B C38B C24B 3(2) . .
C33B C32B C38B C24B -141.0(13) . .
Yb2 C32B C38B C24B -78.9(13) . .
C26B C32B C38B Yb2 81.8(13) . .
C33B C32B C38B Yb2 -62.2(9) . .
C68B C37B C38B C32B 1.1(10) . .
C41B C37B C38B C32B -135.7(10) . .
Yb2 C37B C38B C32B -61.2(9) . .
C68B C37B C38B C24B 138.8(15) . .
C41B C37B C38B C24B 2.0(11) . .
Yb2 C37B C38B C24B 76.4(11) . .
C68B C37B C38B Yb2 62.4(8) . .
C41B C37B C38B Yb2 -74.4(3) . .
C25B C24B C38B C32B 133.1(19) . .
C19B C24B C38B C32B -8.9(16) . .
Yb2 C24B C38B C32B 71.5(11) . .
C25B C24B C38B C37B -10(2) . .
C19B C24B C38B C37B -151.7(7) . .
Yb2 C24B C38B C37B -71.3(6) . .
C25B C24B C38B Yb2 62(2) . .
C19B C24B C38B Yb2 -80.4(9) . .
C33B Yb2 C38B C32B 31.0(6) . .
C37B Yb2 C38B C32B 129.0(9) . .
C68B Yb2 C38B C32B 98.8(10) . .
C69B Yb2 C38B C32B 65.3(9) . .
C24B Yb2 C38B C32B -110.9(9) . .
C34B Yb2 C38B C32B 18.1(8) . .
C26B Yb2 C38B C32B -37.5(8) . .
C41B Yb2 C38B C32B 160.0(9) . .
C27B Yb2 C38B C32B -32.7(8) . .
C35B Yb2 C38B C32B -8.9(8) . .
C32B Yb2 C38B C37B -129.0(9) . .
C33B Yb2 C38B C37B -98.0(5) . .
C68B Yb2 C38B C37B -30.2(4) . .
C69B Yb2 C38B C37B -63.7(4) . .
C24B Yb2 C38B C37B 120.1(7) . .
C34B Yb2 C38B C37B -110.9(4) . .
C26B Yb2 C38B C37B -166.5(8) . .
C41B Yb2 C38B C37B 30.99(7) . .
C27B Yb2 C38B C37B -161.7(5) . .
C35B Yb2 C38B C37B -137.9(4) . .
C32B Yb2 C38B C24B 110.9(9) . .
C33B Yb2 C38B C24B 142.0(8) . .
C37B Yb2 C38B C24B -120.1(7) . .
C68B Yb2 C38B C24B -150.3(8) . .
C69B Yb2 C38B C24B 176.2(7) . .
C34B Yb2 C38B C24B 129.1(7) . .
C26B Yb2 C38B C24B 73.4(6) . .
C41B Yb2 C38B C24B -89.1(7) . .
C27B Yb2 C38B C24B 78.3(6) . .
C35B Yb2 C38B C24B 102.0(7) . .
C05B C18B C39B C72B -7.2(19) . .
C17B C18B C39B C72B -144.4(10) . .
C05B C18B C39B C40B 129.8(14) . .
C17B C18B C39B C40B -7.4(13) . .
C72B C39B C40B C41B -23.0(13) . .
C18B C39B C40B C41B -152.6(12) . .
C72B C39B C40B C25B 143.9(18) . .
C18B C39B C40B C25B 14.3(14) . .
C72B C39B C40B Yb2 57.3(13) . .
C18B C39B C40B Yb2 -72.3(12) . .
C22B C25B C40B C41B 158.2(15) . .
C24B C25B C40B C41B 0(2) . .
Yb2 C25B C40B C41B 56.9(8) . .
C22B C25B C40B C39B -8(2) . .
C24B C25B C40B C39B -166.0(14) . .
Yb2 C25B C40B C39B -109.4(6) . .
C22B C25B C40B Yb2 101.3(19) . .
C24B C25B C40B Yb2 -56.6(16) . .
C38B Yb2 C40B C41B -65.93(19) . .
C32B Yb2 C40B C41B -72.2(5) . .
C33B Yb2 C40B C41B -48.3(6) . .
C37B Yb2 C40B C41B -28.71(12) . .
C68B Yb2 C40B C41B -7.1(4) . .
C69B Yb2 C40B C41B -15.1(6) . .
C24B Yb2 C40B C41B -99.8(6) . .
C34B Yb2 C40B C41B -55.0(10) . .
C26B Yb2 C40B C41B -101.1(5) . .
C27B Yb2 C40B C41B -118.6(5) . .
C35B Yb2 C40B C41B -108.5(8) . .
C38B Yb2 C40B C39B -179.43(11) . .
C32B Yb2 C40B C39B 174.3(5) . .
C33B Yb2 C40B C39B -161.8(6) . .
C37B Yb2 C40B C39B -142.21(10) . .
C68B Yb2 C40B C39B -120.6(4) . .
C69B Yb2 C40B C39B -128.6(5) . .
C24B Yb2 C40B C39B 146.7(6) . .
C34B Yb2 C40B C39B -168.5(9) . .
C26B Yb2 C40B C39B 145.4(5) . .
C41B Yb2 C40B C39B -113.50(10) . .
C27B Yb2 C40B C39B 127.9(5) . .
C35B Yb2 C40B C39B 138.0(7) . .
C38B Yb2 C40B C25B 65.6(12) . .
C32B Yb2 C40B C25B 59.4(12) . .
C33B Yb2 C40B C25B 83.3(12) . .
C37B Yb2 C40B C25B 102.9(12) . .
C68B Yb2 C40B C25B 124.5(11) . .
C69B Yb2 C40B C25B 116.5(12) . .
C24B Yb2 C40B C25B 31.8(11) . .
C34B Yb2 C40B C25B 76.6(14) . .
C26B Yb2 C40B C25B 30.4(10) . .
C41B Yb2 C40B C25B 131.6(11) . .
C27B Yb2 C40B C25B 13.0(10) . .
C35B Yb2 C40B C25B 23.1(14) . .
C39B C40B C41B C75B 22.2(9) . .
C25B C40B C41B C75B -144.1(16) . .
Yb2 C40B C41B C75B -84.6(9) . .
C39B C40B C41B C37B 159.4 . .
C25B C40B C41B C37B -6.9(12) . .
Yb2 C40B C41B C37B 52.6(3) . .
C39B C40B C41B Yb2 106.8(3) . .
C25B C40B C41B Yb2 -59.5(12) . .
C68B C37B C41B C75B 6.3(11) . .
C38B C37B C41B C75B 147.1(11) . .
Yb2 C37B C41B C75B 80.6(11) . .
C68B C37B C41B C40B -135.1(8) . .
C38B C37B C41B C40B 5.7 . .
Yb2 C37B C41B C40B -60.7(3) . .
C68B C37B C41B Yb2 -74.4(9) . .
C38B C37B C41B Yb2 66.4(3) . .
C38B Yb2 C41B C75B -143.8(11) . .
C32B Yb2 C41B C75B -133.3(10) . .
C33B Yb2 C41B C75B -103.0(10) . .
C37B Yb2 C41B C75B -110.1(11) . .
C68B Yb2 C41B C75B -69.5(9) . .
C69B Yb2 C41B C75B -75.1(9) . .
C24B Yb2 C41B C75B -179.7(11) . .
C34B Yb2 C41B C75B -95.0(11) . .
C26B Yb2 C41B C75B -157.1(10) . .
C27B Yb2 C41B C75B -160.0(10) . .
C35B Yb2 C41B C75B -123.6(12) . .
C38B Yb2 C41B C40B 96.6(2) . .
C32B Yb2 C41B C40B 107.1(5) . .
C33B Yb2 C41B C40B 137.4(5) . .
C37B Yb2 C41B C40B 130.34(19) . .
C68B Yb2 C41B C40B 170.9(5) . .
C69B Yb2 C41B C40B 165.4(6) . .
C24B Yb2 C41B C40B 60.7(6) . .
C34B Yb2 C41B C40B 145.4(7) . .
C26B Yb2 C41B C40B 83.3(6) . .
C27B Yb2 C41B C40B 80.5(7) . .
C35B Yb2 C41B C40B 116.8(10) . .
C38B Yb2 C41B C37B -33.69(9) . .
C32B Yb2 C41B C37B -23.2(5) . .
C33B Yb2 C41B C37B 7.1(5) . .
C68B Yb2 C41B C37B 40.6(6) . .
C69B Yb2 C41B C37B 35.0(6) . .
C24B Yb2 C41B C37B -69.6(6) . .
C34B Yb2 C41B C37B 15.1(6) . .
C26B Yb2 C41B C37B -47.0(6) . .
C27B Yb2 C41B C37B -49.9(6) . .
C35B Yb2 C41B C37B -13.5(9) . .
C36B C31B C42B C43B 143.6(15) . .
C29B C31B C42B C43B -3(3) . .
C36B C31B C42B C53B 4.8(19) . .
C29B C31B C42B C53B -142.2(18) . .
C31B C42B C43B C44B 22(2) . .
C53B C42B C43B C44B 157.1(14) . .
C31B C42B C43B C48B -133.8(18) . .
C53B C42B C43B C48B 1(2) . .
C42B C43B C44B C45B -155.1(17) . .
C48B C43B C44B C45B 2.0 . .
C42B C43B C44B C30B -19.9(13) . .
C48B C43B C44B C30B 137.3(16) . .
C14B C30B C44B C43B -138.9(14) . .
C29B C30B C44B C43B -1.3(13) . .
C14B C30B C44B C45B 2.3(17) . .
C29B C30B C44B C45B 139.9(8) . .
C01B C03B C45B C44B -138.4(10) . .
C14B C03B C45B C44B -2.0(16) . .
C01B C03B C45B C46B 8.4(16) . .
C14B C03B C45B C46B 144.8(12) . .
C43B C44B C45B C03B 142.9(15) . .
C30B C44B C45B C03B 0.0(15) . .
C43B C44B C45B C46B -3.2 . .
C30B C44B C45B C46B -146.1(15) . .
C02B C04B C46B C49B 147.8(17) . .
C10B C04B C46B C49B 0(2) . .
C52B C04B C46B C49B -6.7(12) . .
C02B C04B C46B C45B 9(3) . .
C10B C04B C46B C45B -138.7(13) . .
C52B C04B C46B C45B -145.4(14) . .
C03B C45B C46B C49B -145(2) . .
C44B C45B C46B C49B -0.2(17) . .
C03B C45B C46B C04B -13(2) . .
C44B C45B C46B C04B 131(2) . .
C42B C43B C48B C47B -5.9(18) . .
C44B C43B C48B C47B -160.2 . .
C42B C43B C48B C49B 156.4(19) . .
C44B C43B C48B C49B 2.1(15) . .
C50B C47B C48B C43B 152.7(19) . .
C55B C47B C48B C43B 10.2(19) . .
C50B C47B C48B C49B -8.6(17) . .
C55B C47B C48B C49B -151(2) . .
C04B C46B C49B C52B 9.7(18) . .
C45B C46B C49B C52B 151.4(13) . .
C04B C46B C49B C48B -137(2) . .
C45B C46B C49B C48B 5(3) . .
C43B C48B C49B C46B -6(3) . .
C47B C48B C49B C46B 156.1(19) . .
C43B C48B C49B C52B -148.0(12) . .
C47B C48B C49B C52B 13.7(18) . .
C48B C47B C50B C51B -0.3(19) . .
C55B C47B C50B C51B 144.9(14) . .
C48B C47B C50B C62B -151.2(15) . .
C55B C47B C50B C62B -6(3) . .
C62B C50B C51B C52B 156.8(14) . .
C47B C50B C51B C52B 4.7(14) . .
C62B C50B C51B C11B 10.1(11) . .
C47B C50B C51B C11B -142(2) . .
C76B C11B C51B C50B -9.0(16) . .
C09B C11B C51B C50B 133.5(8) . .
C76B C11B C51B C52B -151.3(12) . .
C09B C11B C51B C52B -8.8(15) . .
C08B C10B C52B C51B 19.6(16) . .
C04B C10B C52B C51B 156.9(11) . .
C08B C10B C52B C49B -119.6(13) . .
C04B C10B C52B C49B 17.6(15) . .
C08B C10B C52B C04B -137.3(16) . .
C50B C51B C52B C10B -139.4(13) . .
C11B C51B C52B C10B -4.1(11) . .
C50B C51B C52B C49B 0.0 . .
C11B C51B C52B C49B 135.4(15) . .
C50B C51B C52B C04B -102(2) . .
C11B C51B C52B C04B 34(2) . .
C46B C49B C52B C10B -20.8(16) . .
C48B C49B C52B C10B 127(2) . .
C46B C49B C52B C51B -156.5(17) . .
C48B C49B C52B C51B -8.8(12) . .
C46B C49B C52B C04B -6.8(13) . .
C48B C49B C52B C04B 141(2) . .
C46B C04B C52B C10B 170(2) . .
C02B C04B C52B C10B 42(3) . .
C46B C04B C52B C51B 120.6(18) . .
C02B C04B C52B C51B -8(4) . .
C10B C04B C52B C51B -50(2) . .
C46B C04B C52B C49B 6.5(12) . .
C02B C04B C52B C49B -122(3) . .
C10B C04B C52B C49B -163.7(14) . .
C31B C42B C53B C58B -10(2) . .
C43B C42B C53B C58B -151.2(15) . .
C31B C42B C53B C55B 141(2) . .
C43B C42B C53B C55B -1(3) . .
C61B C54B C55B C53B 155(2) . .
C59B C54B C55B C53B 7(3) . .
C61B C54B C55B C47B 0(4) . .
C59B C54B C55B C47B -147.9(19) . .
C58B C53B C55B C54B -5(4) . .
C42B C53B C55B C54B -152(2) . .
C58B C53B C55B C47B 151.0(18) . .
C42B C53B C55B C47B 4(3) . .
C48B C47B C55B C54B 146.9(19) . .
C50B C47B C55B C54B 4(3) . .
C48B C47B C55B C53B -9(3) . .
C50B C47B C55B C53B -151.9(17) . .
C33B C34B C56B C57B 147.8(10) . .
C35B C34B C56B C57B 5.6(19) . .
Yb2 C34B C56B C57B 84.9(12) . .
C33B C34B C56B C64B 2.7(16) . .
C35B C34B C56B C64B -139.4(13) . .
Yb2 C34B C56B C64B -60.2(13) . .
C33B C34B C56B Yb2 62.8(5) . .
C35B C34B C56B Yb2 -79.3(9) . .
C38B Yb2 C56B C34B -45.8(8) . .
C32B Yb2 C56B C34B -27.4(7) . .
C33B Yb2 C56B C34B -40.7(6) . .
C37B Yb2 C56B C34B -78.9(8) . .
C68B Yb2 C56B C34B -96.4(7) . .
C69B Yb2 C56B C34B -86.1(8) . .
C24B Yb2 C56B C34B -25.7(10) . .
C26B Yb2 C56B C34B 0.5(8) . .
C41B Yb2 C56B C34B -99.8(9) . .
C27B Yb2 C56B C34B 26.5(8) . .
C35B Yb2 C56B C34B 37.6(6) . .
C38B Yb2 C56B C57B -171.3(5) . .
C32B Yb2 C56B C57B -152.8(7) . .
C33B Yb2 C56B C57B -166.1(8) . .
C37B Yb2 C56B C57B 155.7(6) . .
C68B Yb2 C56B C57B 138.1(6) . .
C69B Yb2 C56B C57B 148.4(9) . .
C24B Yb2 C56B C57B -151.2(5) . .
C34B Yb2 C56B C57B -125.4(11) . .
C26B Yb2 C56B C57B -125.0(6) . .
C41B Yb2 C56B C57B 134.8(5) . .
C27B Yb2 C56B C57B -98.9(6) . .
C35B Yb2 C56B C57B -87.8(6) . .
C38B Yb2 C56B C64B 73.5(6) . .
C32B Yb2 C56B C64B 92.0(6) . .
C33B Yb2 C56B C64B 78.7(6) . .
C37B Yb2 C56B C64B 40.5(6) . .
C68B Yb2 C56B C64B 22.9(5) . .
C69B Yb2 C56B C64B 33.2(7) . .
C24B Yb2 C56B C64B 93.6(6) . .
C34B Yb2 C56B C64B 119.3(9) . .
C26B Yb2 C56B C64B 119.8(5) . .
C41B Yb2 C56B C64B 19.5(7) . .
C27B Yb2 C56B C64B 145.9(6) . .
C35B Yb2 C56B C64B 156.9(7) . .
C34B C56B C57B C59B -151.7(16) . .
C64B C56B C57B C59B -9.5(16) . .
Yb2 C56B C57B C59B -83.9(7) . .
C34B C56B C57B C58B 12.8(16) . .
C64B C56B C57B C58B 155.0(16) . .
Yb2 C56B C57B C58B 80.6(7) . .
C55B C53B C58B C36B -140.4(18) . .
C42B C53B C58B C36B 11.3(19) . .
C55B C53B C58B C57B -7(3) . .
C42B C53B C58B C57B 144.2(15) . .
C31B C36B C58B C53B -8.4(14) . .
C35B C36B C58B C53B 135.5(13) . .
C31B C36B C58B C57B -144.3(8) . .
C35B C36B C58B C57B -0.4(14) . .
C56B C57B C58B C53B -146.2(15) . .
C59B C57B C58B C53B 18.3(15) . .
C56B C57B C58B C36B -14.5(12) . .
C59B C57B C58B C36B 150.0(12) . .
C56B C57B C59B C66B 14.8(12) . .
C58B C57B C59B C66B -149.7(12) . .
C56B C57B C59B C54B 148.0(11) . .
C58B C57B C59B C54B -16.5(11) . .
C61B C54B C59B C66B -7.8(18) . .
C55B C54B C59B C66B 144.6(16) . .
C61B C54B C59B C57B -148.4(15) . .
C55B C54B C59B C57B 4(2) . .
C55B C54B C61B C62B -2(3) . .
C59B C54B C61B C62B 147.7(10) . .
C55B C54B C61B C60B -143(2) . .
C59B C54B C61B C60B 7(2) . .
C66B C60B C61B C54B -4(3) . .
C63B C60B C61B C54B 142(2) . .
C66B C60B C61B C62B -144.5(12) . .
C63B C60B C61B C62B 1(2) . .
C54B C61B C62B C76B -132(2) . .
C60B C61B C62B C76B 4.3(17) . .
C54B C61B C62B C50B 0.2(12) . .
C60B C61B C62B C50B 136(2) . .
C51B C50B C62B C76B -7.9(13) . .
C47B C50B C62B C76B 145.9(17) . .
C51B C50B C62B C61B -149.6(9) . .
C47B C50B C62B C61B 4(2) . .
C66B C60B C63B C70B -3(3) . .
C61B C60B C63B C70B -139.8(18) . .
C66B C60B C63B C77B 132(2) . .
C61B C60B C63B C77B -5(3) . .
C34B C56B C64B C69B -2(2) . .
C57B C56B C64B C69B -150.4(14) . .
Yb2 C56B C64B C69B -58.3(13) . .
C34B C56B C64B C65B 138.2(13) . .
C57B C56B C64B C65B -10.6(18) . .
Yb2 C56B C64B C65B 81.5(9) . .
C34B C56B C64B Yb2 56.7(13) . .
C57B C56B C64B Yb2 -92.1(11) . .
C38B Yb2 C64B C69B 4.0(8) . .
C32B Yb2 C64B C69B 32.8(8) . .
C33B Yb2 C64B C69B 41.8(7) . .
C37B Yb2 C64B C69B -25.7(8) . .
C68B Yb2 C64B C69B -36.0(6) . .
C24B Yb2 C64B C69B 7.3(10) . .
C34B Yb2 C64B C69B 84.0(7) . .
C26B Yb2 C64B C69B 52.6(9) . .
C41B Yb2 C64B C69B -50.0(8) . .
C27B Yb2 C64B C69B 81.5(9) . .
C35B Yb2 C64B C69B 97.2(8) . .
C38B Yb2 C64B C65B 130.9(4) . .
C32B Yb2 C64B C65B 159.8(5) . .
C33B Yb2 C64B C65B 168.8(6) . .
C37B Yb2 C64B C65B 101.2(5) . .
C68B Yb2 C64B C65B 90.9(5) . .
C69B Yb2 C64B C65B 127.0(10) . .
C24B Yb2 C64B C65B 134.3(4) . .
C34B Yb2 C64B C65B -149.1(6) . .
C26B Yb2 C64B C65B 179.6(4) . .
C41B Yb2 C64B C65B 77.0(4) . .
C27B Yb2 C64B C65B -151.5(5) . .
C35B Yb2 C64B C65B -135.8(4) . .
C38B Yb2 C64B C56B -110.0(6) . .
C32B Yb2 C64B C56B -81.1(6) . .
C33B Yb2 C64B C56B -72.2(6) . .
C37B Yb2 C64B C56B -139.7(6) . .
C68B Yb2 C64B C56B -150.0(6) . .
C69B Yb2 C64B C56B -114.0(9) . .
C24B Yb2 C64B C56B -106.6(6) . .
C34B Yb2 C64B C56B -30.0(5) . .
C26B Yb2 C64B C56B -61.3(6) . .
C41B Yb2 C64B C56B -163.9(5) . .
C27B Yb2 C64B C56B -32.4(6) . .
C35B Yb2 C64B C56B -16.8(5) . .
C69B C64B C65B C71B -1.8(11) . .
C56B C64B C65B C71B -135.2(17) . .
Yb2 C64B C65B C71B -58.9(9) . .
C69B C64B C65B C66B 159.6(15) . .
C56B C64B C65B C66B 26.3(15) . .
Yb2 C64B C65B C66B 102.5(8) . .
C63B C60B C66B C59B -142.0(16) . .
C61B C60B C66B C59B -1(3) . .
C63B C60B C66B C65B 1(3) . .
C61B C60B C66B C65B 142.0(11) . .
C57B C59B C66B C60B 143.4(11) . .
C54B C59B C66B C60B 5(2) . .
C57B C59B C66B C65B 1.3(13) . .
C54B C59B C66B C65B -137.2(11) . .
C71B C65B C66B C60B 0.5(17) . .
C64B C65B C66B C60B -162.1(13) . .
C71B C65B C66B C59B 140.6(13) . .
C64B C65B C66B C59B -22.0(12) . .
C38B Yb2 C67B C71B -160.4(5) . .
C32B Yb2 C67B C71B -132.4(4) . .
C33B Yb2 C67B C71B -102.8(4) . .
C37B Yb2 C67B C71B -168.6(5) . .
C68B Yb2 C67B C71B -125.6(3) . .
C69B Yb2 C67B C71B -90.9(3) . .
C24B Yb2 C67B C71B 177.1(5) . .
C34B Yb2 C67B C71B -77.8(4) . .
C26B Yb2 C67B C71B -138.2(6) . .
C41B Yb2 C67B C71B 150.0(4) . .
C27B Yb2 C67B C71B -108.3(8) . .
C35B Yb2 C67B C71B -73.9(5) . .
C38B Yb2 C67B C68B -34.8(5) . .
C32B Yb2 C67B C68B -6.8(5) . .
C33B Yb2 C67B C68B 22.8(5) . .
C37B Yb2 C67B C68B -43.0(5) . .
C69B Yb2 C67B C68B 34.66(15) . .
C24B Yb2 C67B C68B -57.3(5) . .
C34B Yb2 C67B C68B 47.8(4) . .
C26B Yb2 C67B C68B -12.6(6) . .
C41B Yb2 C67B C68B -84.4(4) . .
C27B Yb2 C67B C68B 17.3(8) . .
C35B Yb2 C67B C68B 51.7(5) . .
C38B Yb2 C67B C75B 80.1(6) . .
C32B Yb2 C67B C75B 108.1(6) . .
C33B Yb2 C67B C75B 137.7(6) . .
C37B Yb2 C67B C75B 71.9(5) . .
C68B Yb2 C67B C75B 114.9(6) . .
C69B Yb2 C67B C75B 149.6(6) . .
C24B Yb2 C67B C75B 57.7(6) . .
C34B Yb2 C67B C75B 162.8(6) . .
C26B Yb2 C67B C75B 102.3(7) . .
C41B Yb2 C67B C75B 30.6(5) . .
C27B Yb2 C67B C75B 132.2(9) . .
C35B Yb2 C67B C75B 166.6(6) . .
C38B C37B C68B C67B -144.9(6) . .
C41B C37B C68B C67B -3.7(8) . .
Yb2 C37B C68B C67B -85.0(6) . .
C38B C37B C68B C69B -1.5(8) . .
C41B C37B C68B C69B 139.7(4) . .
Yb2 C37B C68B C69B 58.4(5) . .
C38B C37B C68B Yb2 -59.9(5) . .
C41B C37B C68B Yb2 81.3(4) . .
C71B C67B C68B C37B 140.9(10) . .
C75B C67B C68B C37B -0.2(11) . .
Yb2 C67B C68B C37B 71.1(9) . .
C71B C67B C68B C69B -3.3 . .
C75B C67B C68B C69B -144.4(10) . .
Yb2 C67B C68B C69B -73.1(6) . .
C71B C67B C68B Yb2 69.8(6) . .
C75B C67B C68B Yb2 -71.4(9) . .
C38B Yb2 C68B C37B 30.7(4) . .
C32B Yb2 C68B C37B 65.4(6) . .
C33B Yb2 C68B C37B 100.5(7) . .
C69B Yb2 C68B C37B 131.6(6) . .
C24B Yb2 C68B C37B 16.2(5) . .
C34B Yb2 C68B C37B 121.2(6) . .
C26B Yb2 C68B C37B 62.3(6) . .
C41B Yb2 C68B C37B -37.8(4) . .
C27B Yb2 C68B C37B 84.4(7) . .
C35B Yb2 C68B C37B 114.0(6) . .
C38B Yb2 C68B C67B 137.9(5) . .
C32B Yb2 C68B C67B 172.6(5) . .
C33B Yb2 C68B C67B -152.4(6) . .
C37B Yb2 C68B C67B 107.2(6) . .
C69B Yb2 C68B C67B -121.20(13) . .
C24B Yb2 C68B C67B 123.4(5) . .
C34B Yb2 C68B C67B -131.7(4) . .
C26B Yb2 C68B C67B 169.4(5) . .
C41B Yb2 C68B C67B 69.3(4) . .
C27B Yb2 C68B C67B -168.4(5) . .
C35B Yb2 C68B C67B -138.8(4) . .
C38B Yb2 C68B C69B -100.9(6) . .
C32B Yb2 C68B C69B -66.2(6) . .
C33B Yb2 C68B C69B -31.2(6) . .
C37B Yb2 C68B C69B -131.6(6) . .
C24B Yb2 C68B C69B -115.4(5) . .
C34B Yb2 C68B C69B -10.5(5) . .
C26B Yb2 C68B C69B -69.4(6) . .
C41B Yb2 C68B C69B -169.5(5) . .
C27B Yb2 C68B C69B -47.2(6) . .
C35B Yb2 C68B C69B -17.6(5) . .
C65B C64B C69B C68B 2.3(16) . .
C56B C64B C69B C68B 140.4(12) . .
Yb2 C64B C69B C68B 71.6(8) . .
C65B C64B C69B C33B -138.3(11) . .
C56B C64B C69B C33B -0.2(19) . .
Yb2 C64B C69B C33B -69.0(13) . .
C65B C64B C69B Yb2 -69.4(9) . .
C56B C64B C69B Yb2 68.8(12) . .
C37B C68B C69B C64B -138.4(16) . .
C67B C68B C69B C64B 0.2(13) . .
Yb2 C68B C69B C64B -81.5(13) . .
C37B C68B C69B C33B 0.7(9) . .
C67B C68B C69B C33B 139.3(12) . .
Yb2 C68B C69B C33B 57.6(9) . .
C37B C68B C69B Yb2 -56.9(7) . .
C67B C68B C69B Yb2 81.7(5) . .
C32B C33B C69B C64B 143.0(13) . .
C34B C33B C69B C64B 1.7(16) . .
Yb2 C33B C69B C64B 83.1(14) . .
C32B C33B C69B C68B 0.4(13) . .
C34B C33B C69B C68B -140.9(6) . .
Yb2 C33B C69B C68B -59.5(6) . .
C32B C33B C69B Yb2 59.9(9) . .
C34B C33B C69B Yb2 -81.4(5) . .
C38B Yb2 C69B C64B -175.7(9) . .
C32B Yb2 C69B C64B -141.1(9) . .
C33B Yb2 C69B C64B -112.6(10) . .
C37B Yb2 C69B C64B 149.4(9) . .
C68B Yb2 C69B C64B 121.4(9) . .
C24B Yb2 C69B C64B -173.8(8) . .
C34B Yb2 C69B C64B -72.4(8) . .
C26B Yb2 C69B C64B -128.1(9) . .
C41B Yb2 C69B C64B 129.5(9) . .
C27B Yb2 C69B C64B -100.4(9) . .
C35B Yb2 C69B C64B -75.9(8) . .
C38B Yb2 C69B C68B 62.9(4) . .
C32B Yb2 C69B C68B 97.5(6) . .
C33B Yb2 C69B C68B 126.0(8) . .
C37B Yb2 C69B C68B 28.0(4) . .
C24B Yb2 C69B C68B 64.8(4) . .
C34B Yb2 C69B C68B 166.2(6) . .
C26B Yb2 C69B C68B 110.5(5) . .
C41B Yb2 C69B C68B 8.1(4) . .
C27B Yb2 C69B C68B 138.2(5) . .
C35B Yb2 C69B C68B 162.7(5) . .
C38B Yb2 C69B C33B -63.1(8) . .
C32B Yb2 C69B C33B -28.5(6) . .
C37B Yb2 C69B C33B -98.0(9) . .
C68B Yb2 C69B C33B -126.0(9) . .
C24B Yb2 C69B C33B -61.2(7) . .
C34B Yb2 C69B C33B 40.3(5) . .
C26B Yb2 C69B C33B -15.5(7) . .
C41B Yb2 C69B C33B -117.9(8) . .
C27B Yb2 C69B C33B 12.2(7) . .
C35B Yb2 C69B C33B 36.7(6) . .
C60B C63B C70B C73B 141.9(19) . .
C77B C63B C70B C73B 2.2(17) . .
C60B C63B C70B C71B 3(2) . .
C77B C63B C70B C71B -137.1(9) . .
C66B C65B C71B C67B -162.9(9) . .
C64B C65B C71B C67B -1.2(12) . .
C66B C65B C71B C70B -0.3(12) . .
C64B C65B C71B C70B 161.4(5) . .
C68B C67B C71B C65B 3.6(10) . .
C75B C67B C71B C65B 140.5(14) . .
Yb2 C67B C71B C65B 59.0(9) . .
C68B C67B C71B C70B -160.2 . .
C75B C67B C71B C70B -23.2(12) . .
Yb2 C67B C71B C70B -104.8(4) . .
C63B C70B C71B C65B -1.3(10) . .
C73B C70B C71B C65B -137.1(17) . .
C63B C70B C71B C67B 160.8(14) . .
C73B C70B C71B C67B 24.9(10) . .
C40B C39B C72B C80B -134.4(18) . .
C18B C39B C72B C80B 7(2) . .
C40B C39B C72B C74B 7(2) . .
C18B C39B C72B C74B 148.0(19) . .
C63B C70B C73B C74B -146.8(11) . .
C71B C70B C73B C74B -8.0(14) . .
C63B C70B C73B C78B -2.1(17) . .
C71B C70B C73B C78B 136.7(9) . .
C70B C73B C74B C75B -10.9(16) . .
C78B C73B C74B C75B -151.9 . .
C70B C73B C74B C72B 149.1(19) . .
C78B C73B C74B C72B 8(2) . .
C80B C72B C74B C73B -9(2) . .
C39B C72B C74B C73B -150.8(16) . .
C80B C72B C74B C75B 151.6(17) . .
C39B C72B C74B C75B 9(3) . .
C40B C41B C75B C74B -5.6(11) . .
C37B C41B C75B C74B -147.5(6) . .
Yb2 C41B C75B C74B -85.0(8) . .
C40B C41B C75B C67B 135.6(10) . .
C37B C41B C75B C67B -6.4(15) . .
Yb2 C41B C75B C67B 56.1(13) . .
C40B C41B C75B Yb2 79.5(5) . .
C37B C41B C75B Yb2 -62.5(4) . .
C73B C74B C75B C41B 149.9(13) . .
C72B C74B C75B C41B -10.2(16) . .
C73B C74B C75B C67B 12.4(19) . .
C72B C74B C75B C67B -148(2) . .
C73B C74B C75B Yb2 84.6(12) . .
C72B C74B C75B Yb2 -75.6(15) . .
C71B C67B C75B C41B -137.4(10) . .
C68B C67B C75B C41B 4.1(15) . .
Yb2 C67B C75B C41B -52.7(13) . .
C71B C67B C75B C74B 4.6(18) . .
C68B C67B C75B C74B 146.1(11) . .
Yb2 C67B C75B C74B 89.3(13) . .
C71B C67B C75B Yb2 -84.7(8) . .
C68B C67B C75B Yb2 56.8(5) . .
C38B Yb2 C75B C41B 29.5(9) . .
C32B Yb2 C75B C41B 47.7(10) . .
C33B Yb2 C75B C41B 80.8(10) . .
C37B Yb2 C75B C41B 41.2(6) . .
C68B Yb2 C75B C41B 86.5(8) . .
C69B Yb2 C75B C41B 99.3(9) . .
C24B Yb2 C75B C41B 0.2(9) . .
C34B Yb2 C75B C41B 102.9(10) . .
C26B Yb2 C75B C41B 27.6(12) . .
C27B Yb2 C75B C41B 35.4(18) . .
C35B Yb2 C75B C41B 100.3(13) . .
C38B Yb2 C75B C74B 149.0(8) . .
C32B Yb2 C75B C74B 167.3(6) . .
C33B Yb2 C75B C74B -159.7(7) . .
C37B Yb2 C75B C74B 160.7(10) . .
C68B Yb2 C75B C74B -154.0(9) . .
C69B Yb2 C75B C74B -141.2(8) . .
C24B Yb2 C75B C74B 119.7(7) . .
C34B Yb2 C75B C74B -137.6(7) . .
C26B Yb2 C75B C74B 147.1(7) . .
C41B Yb2 C75B C74B 119.5(13) . .
C27B Yb2 C75B C74B 154.9(10) . .
C35B Yb2 C75B C74B -140.2(9) . .
C38B Yb2 C75B C67B -93.9(6) . .
C32B Yb2 C75B C67B -75.7(6) . .
C33B Yb2 C75B C67B -42.6(6) . .
C37B Yb2 C75B C67B -82.2(6) . .
C68B Yb2 C75B C67B -36.9(5) . .
C69B Yb2 C75B C67B -24.1(5) . .
C24B Yb2 C75B C67B -123.2(6) . .
C34B Yb2 C75B C67B -20.5(7) . .
C26B Yb2 C75B C67B -95.8(8) . .
C41B Yb2 C75B C67B -123.4(10) . .
C27B Yb2 C75B C67B -88.0(13) . .
C35B Yb2 C75B C67B -23.1(11) . .
C09B C11B C76B C62B -128.6(15) . .
C51B C11B C76B C62B 5(2) . .
C09B C11B C76B C77B 18(2) . .
C51B C11B C76B C77B 151.9(13) . .
C61B C62B C76B C11B 142.2(16) . .
C50B C62B C76B C11B 1(2) . .
C61B C62B C76B C77B -4.7(19) . .
C50B C62B C76B C77B -145.7(10) . .
C11B C76B C77B C78B -8.7(19) . .
C62B C76B C77B C78B 139.9(18) . .
C11B C76B C77B C63B -148.6(18) . .
C62B C76B C77B C63B 0.0(13) . .
C70B C63B C77B C78B -1.5(17) . .
C60B C63B C77B C78B -139.7(16) . .
C70B C63B C77B C76B 143.5(10) . .
C60B C63B C77B C76B 5.2(19) . .
C76B C77B C78B C79B -2(2) . .
C63B C77B C78B C79B 144.0(18) . .
C76B C77B C78B C73B -145.9 . .
C63B C77B C78B C73B 0.2(16) . .
C70B C73B C78B C79B -141(2) . .
C74B C73B C78B C79B 5(2) . .
C70B C73B C78B C77B 1.1(15) . .
C74B C73B C78B C77B 146.4 . .
C77B C78B C79B C09B 4(3) . .
C73B C78B C79B C09B 141.8(18) . .
C77B C78B C79B C80B -152.7(19) . .
C73B C78B C79B C80B -14(3) . .
C08B C09B C79B C78B -153.8(17) . .
C11B C09B C79B C78B 4(3) . .
C08B C09B C79B C80B 0(4) . .
C11B C09B C79B C80B 157(2) . .
C39B C72B C80B C79B 141(3) . .
C74B C72B C80B C79B -3(4) . .
C39B C72B C80B C05B -4(3) . .
C74B C72B C80B C05B -148(2) . .
C78B C79B C80B C72B 15(4) . .
C09B C79B C80B C72B -141(3) . .
C78B C79B C80B C05B 157(2) . .
C09B C79B C80B C05B 1(4) . .
C18B C05B C80B C72B -1(3) . .
C07B C05B C80B C72B 153(2) . .
C18B C05B C80B C79B -153(2) . .
C07B C05B C80B C79B 2(3) . .
C3Y C1Y C2Y C3Y -1(3) 2_677 .
C1Y C2Y C3Y C1Y 1(3) . 2_677
C6Z C1Z C2Z C3Z 2.6(19) . .
C1Z C2Z C3Z C4Z -4(2) . .
C2Z C3Z C4Z C5Z 3(2) . .
C3Z C4Z C5Z C6Z 1(2) . .
C2Z C1Z C6Z C5Z 0.7(18) . .
C4Z C5Z C6Z C1Z -2.3(19) . .
